data_4342050
loop_
_publ_author_name
'Maeda, Yuri'
'Hashimoto, Hideki'
'Kinoshita, Isamu'
'Nishioka, Takanori'

_publ_section_title
;
 Chelated Bis-N-heterocyclic Carbene Platinum and Palladium Units as
 Tunable Components of Multinuclear Complexes.
;
_journal_issue 2
_journal_name_full 'Inorganic chemistry'
_journal_page_first 448
_journal_page_last 459
_journal_paper_doi 10.1021/ic502039d
_journal_volume 54
_journal_year 2015
_chemical_formula_moiety 'C81 H86 B2 Cl12 N4 Pd Rh2 S2'
_chemical_formula_sum 'C81 H86 B2 Cl12 N4 Pd Rh2 S2'
_chemical_formula_weight 1938.98
_space_group_IT_number 14
_symmetry_cell_setting monoclinic
_symmetry_Int_Tables_number 14
_symmetry_space_group_name_Hall '-P 2yn'
_symmetry_space_group_name_H-M 'P 1 21/n 1'
_atom_sites_solution_hydrogens geom
_atom_sites_solution_primary direct
_atom_sites_solution_secondary difmap
_cell_angle_alpha 90.0000
_cell_angle_beta 101.775(3)
_cell_angle_gamma 90.0000
_cell_formula_units_Z 4
_cell_length_a 14.132(4)
_cell_length_b 20.055(5)
_cell_length_c 30.782(8)
_cell_measurement_reflns_used 23356
_cell_measurement_temperature 193
_cell_measurement_theta_max 27.48
_cell_measurement_theta_min 3.03
_cell_volume 8541(4)
_computing_cell_refinement CrystalClear
_computing_data_collection 'CrystalClear (Rigaku Inc., 2008)'
_computing_data_reduction CrystalClear
_computing_molecular_graphics 'CrystalStructure 4.0'
_computing_publication_material 'CrystalStructure 4.0 (Rigaku, 2010)'
_computing_structure_refinement 'SHELXL97 (Sheldrick, 2008)'
_computing_structure_solution 'SHELXS97 (Sheldrick, 2008)'
_diffrn_ambient_temperature 193
_diffrn_detector_area_resol_mean 14.222
_diffrn_measured_fraction_theta_full 0.998
_diffrn_measured_fraction_theta_max 0.998
_diffrn_measurement_device_type 'Rigaku Saturn724'
_diffrn_measurement_method \w
_diffrn_radiation_type 'Mo K\a'
_diffrn_radiation_wavelength 0.71075
_diffrn_reflns_av_R_equivalents 0.0601
_diffrn_reflns_limit_h_max 17
_diffrn_reflns_limit_h_min -17
_diffrn_reflns_limit_k_max 25
_diffrn_reflns_limit_k_min -25
_diffrn_reflns_limit_l_max 38
_diffrn_reflns_limit_l_min -38
_diffrn_reflns_number 82187
_diffrn_reflns_theta_full 26.50
_diffrn_reflns_theta_max 26.50
_diffrn_standards_number 0
_exptl_absorpt_coefficient_mu 1.058
_exptl_absorpt_correction_T_max 0.959
_exptl_absorpt_correction_T_min 0.844
_exptl_absorpt_correction_type multi-scan
_exptl_absorpt_process_details 'REQAB (Rigaku, 1998)'
_exptl_crystal_colour green
_exptl_crystal_density_diffrn 1.508
_exptl_crystal_density_method 'not measured'
_exptl_crystal_description prism
_exptl_crystal_F_000 3928.00
_exptl_crystal_size_max 0.290
_exptl_crystal_size_mid 0.080
_exptl_crystal_size_min 0.040
_refine_diff_density_max 1.620
_refine_diff_density_min -1.220
_refine_ls_extinction_method none
_refine_ls_goodness_of_fit_ref 1.031
_refine_ls_hydrogen_treatment constr
_refine_ls_number_parameters 1057
_refine_ls_number_reflns 17668
_refine_ls_number_restraints 36
_refine_ls_R_factor_gt 0.0734
_refine_ls_shift/su_max 0.001
_refine_ls_structure_factor_coef Fsqd
_refine_ls_weighting_details 'w = 1/[\s^2^(Fo^2^)+(0.0500P)^2^+50.0000P] where P=(Fo^2^+2Fc^2^)/3'
_refine_ls_weighting_scheme calc
_refine_ls_wR_factor_ref 0.1603
_reflns_number_gt 16084
_reflns_number_total 17670
_reflns_threshold_expression F^2^>2.0\s(F^2^)
_cod_data_source_file ic502039d_si_002.cif
_cod_data_source_block 5-C1-Me-Rh2PdS2C1MeBPh4
_cod_depositor_comments 'Adding full bibliography for 4342042--4342052.cif.'
_cod_original_cell_volume 8540(4)
_cod_database_code 4342050

loop_
_symmetry_equiv_pos_site_id
_symmetry_equiv_pos_as_xyz
1 +X,+Y,+Z
2 1/2-X,1/2+Y,1/2-Z
3 -X,-Y,-Z
4 1/2+X,1/2-Y,1/2+Z

loop_
_atom_site_label
_atom_site_type_symbol
_atom_site_fract_x
_atom_site_fract_y
_atom_site_fract_z
_atom_site_U_iso_or_equiv
_atom_site_adp_type
_atom_site_occupancy
_atom_site_symmetry_multiplicity
_atom_site_calc_flag
_atom_site_refinement_flags
Pd1 Pd 0.43233(3) 0.80831(2) 0.160591(13) 0.02839(11) Uani 1.0 4 d .
Rh1 Rh 0.22546(3) 0.79869(2) 0.115794(14) 0.03064(11) Uani 1.0 4 d .
Rh2 Rh 0.35359(3) 0.69493(2) 0.099332(14) 0.03008(11) Uani 1.0 4 d .
Cl1 Cl 0.25890(19) 0.36077(13) 0.14305(9) 0.0870(7) Uani 1.0 4 d .
Cl2 Cl 0.1671(2) 0.44370(14) 0.20004(10) 0.0984(9) Uani 1.0 4 d .
Cl3 Cl 0.1737(3) 0.30303(17) 0.20906(11) 0.1115(10) Uani 1.0 4 d .
Cl4 Cl 0.2723(8) 0.1768(6) 0.2396(4) 0.195(5) Uani 0.6500 4 d .
Cl4b Cl 0.2875(10) 0.1431(9) 0.2319(6) 0.164(7) Uani 0.3500 4 d .
Cl5 Cl 0.4035(13) 0.2095(9) 0.1797(7) 0.186(8) Uani 0.6500 4 d .
Cl5b Cl 0.4171(15) 0.2188(12) 0.1956(10) 0.114(5) Uani 0.3500 4 d .
Cl6 Cl 0.3380(5) 0.0775(3) 0.1899(3) 0.132(3) Uani 0.6500 4 d .
Cl6b Cl 0.3883(12) 0.0839(8) 0.1651(6) 0.163(5) Uani 0.3500 4 d .
Cl7 Cl 0.5752(6) 0.1334(4) 0.0145(2) 0.112(3) Uani 0.5000 4 d .
Cl7b Cl 0.5322(9) 0.0751(9) 0.0301(4) 0.208(6) Uani 0.5000 4 d .
Cl8 Cl 0.4446(14) 0.1907(12) 0.0640(7) 0.187(10) Uani 0.5000 4 d .
Cl8b Cl 0.4503(15) 0.1944(9) 0.0458(7) 0.161(7) Uani 0.5000 4 d .
Cl9 Cl 0.4782(8) 0.0461(6) 0.0632(4) 0.149(4) Uani 0.5000 4 d .
Cl9b Cl 0.4189(10) 0.0708(10) 0.0865(5) 0.245(8) Uani 0.5000 4 d .
Cl10 Cl 0.8360(3) 0.8161(3) 0.16024(16) 0.0646(11) Uani 0.5000 4 d .
Cl11 Cl 0.6807(4) 0.7334(3) 0.1759(3) 0.0959(19) Uani 0.5000 4 d .
Cl12 Cl 0.7458(6) 0.8317(6) 0.2415(3) 0.127(3) Uani 0.5000 4 d .
Cl13 Cl 0.9125(7) 0.7764(4) 0.2437(4) 0.144(3) Uani 0.5000 4 d .
Cl14 Cl 0.7574(13) 0.7555(6) 0.1665(5) 0.207(6) Uani 0.5000 4 d .
Cl15 Cl 0.8312(16) 0.7813(8) 0.2484(5) 0.086(5) Uani 0.2000 4 d .
Cl16 Cl 0.7861(13) 0.7971(8) 0.2468(5) 0.078(5) Uani 0.2000 4 d .
Cl17 Cl 0.7060(19) 0.7625(16) 0.2074(10) 0.082(7) Uani 0.1000 4 d .
S1 S 0.35991(10) 0.80715(7) 0.08516(4) 0.0321(3) Uani 1.0 4 d .
S2 S 0.31634(9) 0.72676(7) 0.16568(4) 0.0303(3) Uani 1.0 4 d .
N1 N 0.5182(4) 0.8679(3) 0.24803(16) 0.0424(12) Uani 1.0 4 d .
N2 N 0.5288(4) 0.7627(3) 0.25569(16) 0.0402(12) Uani 1.0 4 d .
N3 N 0.5438(4) 0.9322(3) 0.18702(18) 0.0468(13) Uani 1.0 4 d .
N4 N 0.5830(4) 0.8974(3) 0.12726(19) 0.0541(15) Uani 1.0 4 d .
C1 C 0.4942(4) 0.8102(3) 0.22625(18) 0.0353(13) Uani 1.0 4 d .
C2 C 0.5664(5) 0.8569(4) 0.2910(2) 0.0521(17) Uani 1.0 4 d .
C3 C 0.5724(5) 0.7910(4) 0.2957(3) 0.0547(18) Uani 1.0 4 d .
C4 C 0.5217(6) 0.6907(4) 0.2479(3) 0.0554(19) Uani 1.0 4 d .
C5 C 0.4989(5) 0.9315(4) 0.2259(3) 0.0506(17) Uani 1.0 4 d .
C6 C 0.5246(5) 0.8837(4) 0.1556(2) 0.0429(14) Uani 1.0 4 d .
C7 C 0.6132(6) 0.9756(4) 0.1780(3) 0.066(3) Uani 1.0 4 d .
C8 C 0.6368(6) 0.9543(5) 0.1410(3) 0.073(3) Uani 1.0 4 d .
C9 C 0.5906(6) 0.8579(5) 0.0884(3) 0.074(3) Uani 1.0 4 d .
C10 C 0.1122(5) 0.8371(4) 0.1466(3) 0.0474(16) Uani 1.0 4 d .
C11 C 0.1477(5) 0.8891(4) 0.1214(2) 0.0452(16) Uani 1.0 4 d .
C12 C 0.1266(5) 0.8699(4) 0.0753(2) 0.0458(16) Uani 1.0 4 d .
C13 C 0.0833(5) 0.8055(4) 0.0730(2) 0.0446(15) Uani 1.0 4 d .
C14 C 0.0734(5) 0.7851(4) 0.1172(3) 0.0497(17) Uani 1.0 4 d .
C15 C 0.1145(6) 0.8407(5) 0.1952(3) 0.068(3) Uani 1.0 4 d .
C16 C 0.1945(6) 0.9521(4) 0.1398(3) 0.063(2) Uani 1.0 4 d .
C17 C 0.1466(6) 0.9095(4) 0.0375(3) 0.067(3) Uani 1.0 4 d .
C18 C 0.0446(6) 0.7682(5) 0.0309(3) 0.073(3) Uani 1.0 4 d .
C19 C 0.0283(6) 0.7220(5) 0.1286(4) 0.074(3) Uani 1.0 4 d .
C20 C 0.3345(5) 0.5863(3) 0.0982(2) 0.0434(15) Uani 1.0 4 d .
C21 C 0.2829(5) 0.6146(3) 0.0575(2) 0.0419(14) Uani 1.0 4 d .
C22 C 0.3516(5) 0.6466(3) 0.03569(19) 0.0395(14) Uani 1.0 4 d .
C23 C 0.4453(5) 0.6398(3) 0.0630(2) 0.0431(15) Uani 1.0 4 d .
C24 C 0.4334(5) 0.6021(3) 0.1023(2) 0.0449(16) Uani 1.0 4 d .
C25 C 0.2904(7) 0.5458(4) 0.1302(3) 0.063(2) Uani 1.0 4 d .
C26 C 0.1767(5) 0.6087(4) 0.0401(3) 0.0531(17) Uani 1.0 4 d .
C27 C 0.3278(6) 0.6806(4) -0.0085(2) 0.0533(18) Uani 1.0 4 d .
C28 C 0.5366(5) 0.6630(4) 0.0535(3) 0.0588(19) Uani 1.0 4 d .
C29 C 0.5134(6) 0.5827(4) 0.1391(3) 0.060(2) Uani 1.0 4 d .
C30 C 0.7820(4) 0.5685(3) 0.0618(2) 0.0383(13) Uani 1.0 4 d .
C31 C 0.7607(5) 0.5595(4) 0.0156(3) 0.0512(17) Uani 1.0 4 d .
C32 C 0.7472(6) 0.6104(5) -0.0142(3) 0.065(3) Uani 1.0 4 d .
C33 C 0.7560(6) 0.6763(5) 0.0007(4) 0.076(3) Uani 1.0 4 d .
C34 C 0.7766(6) 0.6881(4) 0.0455(4) 0.073(3) Uani 1.0 4 d .
C35 C 0.7897(5) 0.6353(4) 0.0756(3) 0.0522(17) Uani 1.0 4 d .
C36 C 0.6916(4) 0.4678(3) 0.09574(18) 0.0360(13) Uani 1.0 4 d .
C37 C 0.6768(5) 0.4253(4) 0.1301(2) 0.0448(15) Uani 1.0 4 d .
C38 C 0.5900(5) 0.3939(4) 0.1305(3) 0.0514(17) Uani 1.0 4 d .
C39 C 0.5125(5) 0.4021(4) 0.0959(3) 0.0577(19) Uani 1.0 4 d .
C40 C 0.5222(5) 0.4437(4) 0.0612(3) 0.0520(17) Uani 1.0 4 d .
C41 C 0.6098(5) 0.4753(4) 0.0614(2) 0.0435(15) Uani 1.0 4 d .
C42 C 0.8422(5) 0.5334(3) 0.14649(19) 0.0384(13) Uani 1.0 4 d .
C43 C 0.7853(5) 0.5525(4) 0.1769(2) 0.0476(16) Uani 1.0 4 d .
C44 C 0.8226(6) 0.5831(4) 0.2170(3) 0.058(2) Uani 1.0 4 d .
C45 C 0.9195(6) 0.5967(4) 0.2288(3) 0.0556(19) Uani 1.0 4 d .
C46 C 0.9791(6) 0.5788(4) 0.2007(3) 0.0536(18) Uani 1.0 4 d .
C47 C 0.9410(5) 0.5468(4) 0.1603(2) 0.0466(15) Uani 1.0 4 d .
C48 C 0.8747(4) 0.4525(3) 0.08183(17) 0.0324(12) Uani 1.0 4 d .
C49 C 0.9503(4) 0.4742(4) 0.06218(19) 0.0400(14) Uani 1.0 4 d .
C50 C 1.0191(5) 0.4312(4) 0.0515(2) 0.0446(15) Uani 1.0 4 d .
C51 C 1.0158(5) 0.3640(4) 0.0599(2) 0.0439(15) Uani 1.0 4 d .
C52 C 0.9432(5) 0.3399(3) 0.0796(2) 0.0430(15) Uani 1.0 4 d .
C53 C 0.8746(4) 0.3834(3) 0.09032(18) 0.0372(13) Uani 1.0 4 d .
C54 C 0.8298(4) 0.1215(3) 0.13715(18) 0.0335(12) Uani 1.0 4 d .
C55 C 0.7769(5) 0.1199(3) 0.17078(19) 0.0383(13) Uani 1.0 4 d .
C56 C 0.7054(5) 0.1663(4) 0.1743(3) 0.0465(15) Uani 1.0 4 d .
C57 C 0.6842(5) 0.2173(4) 0.1439(3) 0.0520(17) Uani 1.0 4 d .
C58 C 0.7349(5) 0.2213(4) 0.1101(3) 0.0470(16) Uani 1.0 4 d .
C59 C 0.8050(5) 0.1746(4) 0.1067(2) 0.0421(14) Uani 1.0 4 d .
C60 C 0.9950(4) 0.0994(3) 0.10866(19) 0.0360(13) Uani 1.0 4 d .
C61 C 1.0378(5) 0.1607(4) 0.1228(3) 0.0456(15) Uani 1.0 4 d .
C62 C 1.1088(5) 0.1903(4) 0.1045(3) 0.0504(17) Uani 1.0 4 d .
C63 C 1.1427(5) 0.1588(4) 0.0707(3) 0.0533(17) Uani 1.0 4 d .
C64 C 1.1028(6) 0.0977(4) 0.0554(3) 0.0555(18) Uani 1.0 4 d .
C65 C 1.0308(5) 0.0695(4) 0.0740(2) 0.0433(14) Uani 1.0 4 d .
C66 C 0.9598(4) 0.0331(3) 0.18013(19) 0.0361(13) Uani 1.0 4 d .
C67 C 1.0537(5) 0.0471(3) 0.20318(19) 0.0408(14) Uani 1.0 4 d .
C68 C 1.0920(6) 0.0207(4) 0.2445(3) 0.0537(18) Uani 1.0 4 d .
C69 C 1.0390(6) -0.0219(4) 0.2651(3) 0.059(2) Uani 1.0 4 d .
C70 C 0.9457(6) -0.0376(4) 0.2439(3) 0.0587(19) Uani 1.0 4 d .
C71 C 0.9089(5) -0.0112(3) 0.2021(2) 0.0450(15) Uani 1.0 4 d .
C72 C 0.8579(4) 0.0048(3) 0.09813(18) 0.0374(13) Uani 1.0 4 d .
C73 C 0.8920(5) -0.0605(4) 0.1005(3) 0.0512(17) Uani 1.0 4 d .
C74 C 0.8530(5) -0.1095(4) 0.0705(3) 0.062(2) Uani 1.0 4 d .
C75 C 0.7775(6) -0.0949(5) 0.0365(3) 0.061(3) Uani 1.0 4 d .
C76 C 0.7414(6) -0.0308(5) 0.0323(3) 0.061(2) Uani 1.0 4 d .
C77 C 0.7818(5) 0.0181(4) 0.0624(2) 0.0484(16) Uani 1.0 4 d .
C78 C 0.1615(7) 0.3706(5) 0.1695(3) 0.074(3) Uani 1.0 4 d .
C79 C 0.3128(11) 0.1577(8) 0.1882(5) 0.133(4) Uani 1.0 4 d .
C80 C 0.5198(11) 0.1257(8) 0.0664(5) 0.127(5) Uani 1.0 4 d .
C81 C 0.8069(15) 0.7600(12) 0.2007(7) 0.076(6) Uani 0.5000 4 d .
C82 C 0.818(3) 0.8158(16) 0.1953(16) 0.185(18) Uani 0.5000 4 d .
B1 B 0.7964(5) 0.5049(4) 0.0967(3) 0.0378(15) Uani 1.0 4 d .
B2 B 0.9112(5) 0.0649(4) 0.1314(2) 0.0338(14) Uani 1.0 4 d .
H2 H 0.5903 0.8895 0.3128 0.0626 Uiso 1.0 4 calc R
H3 H 0.6016 0.7677 0.3218 0.0656 Uiso 1.0 4 calc R
H4A H 0.5270 0.6812 0.2173 0.0665 Uiso 1.0 4 calc R
H4B H 0.4592 0.6747 0.2529 0.0665 Uiso 1.0 4 calc R
H4C H 0.5740 0.6681 0.2684 0.0665 Uiso 1.0 4 calc R
H5A H 0.5258 0.9680 0.2464 0.0607 Uiso 1.0 4 calc R
H5B H 0.4283 0.9383 0.2166 0.0607 Uiso 1.0 4 calc R
H7 H 0.6389 1.0133 0.1950 0.0787 Uiso 1.0 4 calc R
H8 H 0.6825 0.9745 0.1264 0.0875 Uiso 1.0 4 calc R
H9A H 0.5440 0.8744 0.0626 0.0883 Uiso 1.0 4 calc R
H9B H 0.5765 0.8111 0.0937 0.0883 Uiso 1.0 4 calc R
H9C H 0.6562 0.8617 0.0828 0.0883 Uiso 1.0 4 calc R
H15A H 0.1070 0.7958 0.2066 0.0817 Uiso 1.0 4 calc R
H15B H 0.0616 0.8691 0.2005 0.0817 Uiso 1.0 4 calc R
H15C H 0.1764 0.8595 0.2105 0.0817 Uiso 1.0 4 calc R
H16A H 0.1453 0.9869 0.1386 0.0750 Uiso 1.0 4 calc R
H16B H 0.2418 0.9661 0.1224 0.0750 Uiso 1.0 4 calc R
H16C H 0.2273 0.9450 0.1708 0.0750 Uiso 1.0 4 calc R
H17A H 0.0885 0.9344 0.0238 0.0803 Uiso 1.0 4 calc R
H17B H 0.1650 0.8795 0.0155 0.0803 Uiso 1.0 4 calc R
H17C H 0.1996 0.9407 0.0482 0.0803 Uiso 1.0 4 calc R
H18A H 0.0917 0.7701 0.0115 0.0873 Uiso 1.0 4 calc R
H18B H -0.0162 0.7887 0.0157 0.0873 Uiso 1.0 4 calc R
H18C H 0.0330 0.7217 0.0379 0.0873 Uiso 1.0 4 calc R
H19A H -0.0404 0.7297 0.1282 0.0887 Uiso 1.0 4 calc R
H19B H 0.0607 0.7073 0.1583 0.0887 Uiso 1.0 4 calc R
H19C H 0.0348 0.6875 0.1068 0.0887 Uiso 1.0 4 calc R
H25A H 0.3263 0.5537 0.1605 0.0761 Uiso 1.0 4 calc R
H25B H 0.2935 0.4984 0.1230 0.0761 Uiso 1.0 4 calc R
H25C H 0.2228 0.5591 0.1278 0.0761 Uiso 1.0 4 calc R
H26A H 0.1425 0.6134 0.0645 0.0637 Uiso 1.0 4 calc R
H26B H 0.1623 0.5649 0.0261 0.0637 Uiso 1.0 4 calc R
H26C H 0.1556 0.6437 0.0180 0.0637 Uiso 1.0 4 calc R
H27A H 0.3230 0.6473 -0.0322 0.0640 Uiso 1.0 4 calc R
H27B H 0.3788 0.7127 -0.0108 0.0640 Uiso 1.0 4 calc R
H27C H 0.2660 0.7041 -0.0114 0.0640 Uiso 1.0 4 calc R
H28A H 0.5246 0.7006 0.0328 0.0705 Uiso 1.0 4 calc R
H28B H 0.5672 0.6266 0.0401 0.0705 Uiso 1.0 4 calc R
H28C H 0.5794 0.6772 0.0811 0.0705 Uiso 1.0 4 calc R
H29A H 0.5378 0.5386 0.1330 0.0715 Uiso 1.0 4 calc R
H29B H 0.4897 0.5810 0.1669 0.0715 Uiso 1.0 4 calc R
H29C H 0.5657 0.6155 0.1418 0.0715 Uiso 1.0 4 calc R
H31 H 0.7554 0.5152 0.0045 0.0615 Uiso 1.0 4 calc R
H32 H 0.7318 0.6011 -0.0451 0.0777 Uiso 1.0 4 calc R
H33 H 0.7478 0.7123 -0.0199 0.0910 Uiso 1.0 4 calc R
H34 H 0.7821 0.7327 0.0562 0.0870 Uiso 1.0 4 calc R
H35 H 0.8043 0.6449 0.1065 0.0626 Uiso 1.0 4 calc R
H37 H 0.7292 0.4179 0.1544 0.0538 Uiso 1.0 4 calc R
H38 H 0.5839 0.3664 0.1549 0.0617 Uiso 1.0 4 calc R
H39 H 0.4532 0.3796 0.0958 0.0693 Uiso 1.0 4 calc R
H40 H 0.4689 0.4507 0.0373 0.0624 Uiso 1.0 4 calc R
H41 H 0.6147 0.5033 0.0371 0.0523 Uiso 1.0 4 calc R
H43 H 0.7178 0.5438 0.1695 0.0571 Uiso 1.0 4 calc R
H44 H 0.7810 0.5948 0.2364 0.0698 Uiso 1.0 4 calc R
H45 H 0.9452 0.6183 0.2561 0.0667 Uiso 1.0 4 calc R
H46 H 1.0464 0.5880 0.2086 0.0644 Uiso 1.0 4 calc R
H47 H 0.9838 0.5338 0.1417 0.0559 Uiso 1.0 4 calc R
H49 H 0.9547 0.5203 0.0559 0.0480 Uiso 1.0 4 calc R
H50 H 1.0690 0.4484 0.0382 0.0536 Uiso 1.0 4 calc R
H51 H 1.0626 0.3346 0.0522 0.0527 Uiso 1.0 4 calc R
H52 H 0.9400 0.2937 0.0859 0.0516 Uiso 1.0 4 calc R
H53 H 0.8255 0.3657 0.1040 0.0446 Uiso 1.0 4 calc R
H55 H 0.7903 0.0855 0.1924 0.0460 Uiso 1.0 4 calc R
H56 H 0.6712 0.1627 0.1978 0.0558 Uiso 1.0 4 calc R
H57 H 0.6356 0.2491 0.1461 0.0624 Uiso 1.0 4 calc R
H58 H 0.7216 0.2564 0.0890 0.0564 Uiso 1.0 4 calc R
H59 H 0.8380 0.1784 0.0829 0.0506 Uiso 1.0 4 calc R
H61 H 1.0168 0.1832 0.1463 0.0547 Uiso 1.0 4 calc R
H62 H 1.1344 0.2324 0.1151 0.0605 Uiso 1.0 4 calc R
H63 H 1.1922 0.1785 0.0582 0.0640 Uiso 1.0 4 calc R
H64 H 1.1249 0.0753 0.0322 0.0666 Uiso 1.0 4 calc R
H65 H 1.0042 0.0280 0.0627 0.0520 Uiso 1.0 4 calc R
H67 H 1.0927 0.0761 0.1899 0.0490 Uiso 1.0 4 calc R
H68 H 1.1559 0.0322 0.2589 0.0644 Uiso 1.0 4 calc R
H69 H 1.0660 -0.0404 0.2933 0.0703 Uiso 1.0 4 calc R
H70 H 0.9072 -0.0660 0.2578 0.0704 Uiso 1.0 4 calc R
H71 H 0.8456 -0.0240 0.1876 0.0540 Uiso 1.0 4 calc R
H73 H 0.9445 -0.0719 0.1239 0.0615 Uiso 1.0 4 calc R
H74 H 0.8789 -0.1534 0.0735 0.0743 Uiso 1.0 4 calc R
H75 H 0.7502 -0.1284 0.0159 0.0733 Uiso 1.0 4 calc R
H76 H 0.6889 -0.0200 0.0087 0.0727 Uiso 1.0 4 calc R
H77 H 0.7567 0.0622 0.0586 0.0581 Uiso 1.0 4 calc R
H78 H 0.0987 0.3674 0.1476 0.0885 Uiso 1.0 4 calc R

loop_
_atom_site_aniso_label
_atom_site_aniso_U_11
_atom_site_aniso_U_22
_atom_site_aniso_U_33
_atom_site_aniso_U_12
_atom_site_aniso_U_13
_atom_site_aniso_U_23
Pd1 0.0268(2) 0.0320(3) 0.0257(2) -0.00211(16) 0.00361(15) 0.00099(16)
Rh1 0.0275(2) 0.0313(3) 0.0310(3) 0.00455(17) 0.00084(16) -0.00155(17)
Rh2 0.0309(2) 0.0300(3) 0.0274(2) 0.00503(17) 0.00148(16) -0.00110(17)
Cl1 0.0907(17) 0.0861(17) 0.0935(17) -0.0098(13) 0.0407(14) -0.0051(14)
Cl2 0.0972(18) 0.0882(18) 0.122(3) -0.0202(15) 0.0513(17) -0.0188(16)
Cl3 0.112(3) 0.127(3) 0.102(2) -0.0091(19) 0.0348(18) 0.0118(18)
Cl4 0.148(8) 0.255(12) 0.186(7) -0.067(7) 0.045(6) -0.122(8)
Cl4b 0.075(6) 0.200(14) 0.186(11) -0.012(8) -0.048(7) 0.126(12)
Cl5 0.194(11) 0.126(8) 0.242(19) 0.011(6) 0.055(10) 0.047(10)
Cl5b 0.095(7) 0.093(8) 0.159(14) 0.047(6) 0.041(8) 0.035(8)
Cl6 0.124(5) 0.100(4) 0.145(6) -0.012(4) -0.033(4) -0.017(4)
Cl6b 0.157(12) 0.141(10) 0.171(14) -0.033(8) -0.008(9) -0.010(9)
Cl7 0.119(5) 0.120(5) 0.078(4) 0.014(4) -0.025(4) 0.008(4)
Cl7b 0.148(9) 0.321(18) 0.137(9) 0.093(11) -0.012(7) -0.044(11)
Cl8 0.123(9) 0.270(19) 0.164(16) 0.079(10) 0.019(9) 0.003(11)
Cl8b 0.155(11) 0.141(9) 0.166(16) -0.017(8) -0.019(10) 0.012(9)
Cl9 0.119(7) 0.167(8) 0.135(8) -0.034(6) -0.038(6) 0.016(7)
Cl9b 0.166(11) 0.37(3) 0.185(13) -0.017(13) 0.001(9) 0.032(13)
Cl10 0.057(3) 0.062(3) 0.082(3) -0.0016(18) 0.030(2) 0.018(3)
Cl11 0.062(3) 0.084(4) 0.148(6) 0.003(3) 0.036(4) 0.022(4)
Cl12 0.080(5) 0.190(9) 0.121(6) -0.028(5) 0.043(5) -0.036(6)
Cl13 0.154(8) 0.082(5) 0.201(9) 0.013(5) 0.043(7) 0.010(5)
Cl14 0.316(18) 0.122(8) 0.200(12) 0.006(10) 0.097(13) -0.026(8)
Cl15 0.111(14) 0.077(9) 0.075(8) 0.044(10) 0.031(10) 0.012(7)
Cl16 0.076(11) 0.087(11) 0.081(9) 0.042(8) 0.040(9) 0.023(8)
Cl17 0.064(14) 0.11(2) 0.080(16) 0.003(14) 0.037(13) 0.007(15)
S1 0.0355(7) 0.0335(7) 0.0265(7) 0.0007(6) 0.0044(6) 0.0024(6)
S2 0.0292(7) 0.0334(7) 0.0278(7) -0.0014(6) 0.0041(5) 0.0019(6)
N1 0.047(3) 0.045(3) 0.033(3) -0.009(3) 0.001(3) -0.002(3)
N2 0.036(3) 0.049(3) 0.031(3) -0.001(3) -0.003(2) 0.004(3)
N3 0.049(3) 0.040(3) 0.048(3) -0.015(3) 0.003(3) 0.007(3)
N4 0.043(3) 0.069(4) 0.051(4) -0.020(3) 0.013(3) 0.010(3)
C1 0.030(3) 0.045(4) 0.031(3) -0.004(3) 0.004(3) -0.001(3)
C2 0.051(4) 0.067(5) 0.034(4) -0.013(4) -0.001(3) -0.009(4)
C3 0.051(4) 0.075(6) 0.033(4) -0.005(4) -0.002(3) 0.004(4)
C4 0.067(5) 0.043(4) 0.047(4) 0.005(4) -0.010(4) 0.014(3)
C5 0.055(4) 0.048(4) 0.047(4) -0.012(3) 0.006(3) -0.011(3)
C6 0.038(4) 0.048(4) 0.039(4) -0.004(3) -0.000(3) 0.002(3)
C7 0.066(5) 0.065(5) 0.062(5) -0.036(4) 0.004(4) 0.012(4)
C8 0.057(5) 0.095(7) 0.066(6) -0.040(5) 0.010(4) 0.020(5)
C9 0.061(5) 0.114(8) 0.052(5) -0.027(5) 0.026(4) -0.005(5)
C10 0.036(4) 0.057(4) 0.049(4) 0.015(3) 0.007(3) -0.006(4)
C11 0.043(4) 0.044(4) 0.045(4) 0.022(3) 0.003(3) -0.005(3)
C12 0.043(4) 0.045(4) 0.044(4) 0.023(3) -0.005(3) -0.002(3)
C13 0.031(3) 0.053(4) 0.045(4) 0.015(3) -0.004(3) -0.011(3)
C14 0.026(3) 0.058(5) 0.065(5) 0.002(3) 0.007(3) -0.002(4)
C15 0.062(5) 0.093(7) 0.053(5) 0.027(5) 0.021(4) -0.002(5)
C16 0.068(5) 0.044(4) 0.072(5) 0.018(4) 0.005(4) -0.014(4)
C17 0.076(6) 0.066(5) 0.055(5) 0.026(5) 0.007(4) 0.019(4)
C18 0.055(5) 0.078(6) 0.070(6) 0.021(4) -0.022(4) -0.027(5)
C19 0.039(4) 0.074(6) 0.109(8) -0.009(4) 0.016(5) 0.005(5)
C20 0.054(4) 0.028(3) 0.045(4) 0.002(3) 0.002(3) -0.007(3)
C21 0.050(4) 0.035(4) 0.037(4) 0.001(3) 0.001(3) -0.013(3)
C22 0.049(4) 0.036(3) 0.030(3) 0.007(3) 0.002(3) -0.011(3)
C23 0.045(4) 0.038(4) 0.046(4) 0.011(3) 0.008(3) -0.009(3)
C24 0.054(4) 0.034(4) 0.043(4) 0.020(3) -0.001(3) -0.010(3)
C25 0.086(6) 0.044(4) 0.059(5) -0.001(4) 0.012(4) 0.009(4)
C26 0.050(4) 0.049(4) 0.054(4) 0.002(3) -0.003(4) -0.016(4)
C27 0.072(5) 0.056(5) 0.030(4) 0.004(4) 0.006(3) -0.005(3)
C28 0.048(4) 0.063(5) 0.069(5) 0.011(4) 0.021(4) -0.017(4)
C29 0.065(5) 0.053(5) 0.055(5) 0.022(4) -0.000(4) -0.009(4)
C30 0.028(3) 0.045(4) 0.042(4) 0.007(3) 0.007(3) 0.004(3)
C31 0.045(4) 0.066(5) 0.045(4) 0.017(4) 0.014(3) 0.005(4)
C32 0.050(4) 0.097(7) 0.050(5) 0.027(5) 0.016(4) 0.030(5)
C33 0.042(4) 0.088(7) 0.098(7) 0.009(4) 0.017(5) 0.058(6)
C34 0.053(5) 0.049(5) 0.108(8) -0.010(4) -0.003(5) 0.024(5)
C35 0.042(4) 0.045(4) 0.065(5) -0.002(3) 0.001(4) 0.004(4)
C36 0.039(3) 0.037(3) 0.033(3) 0.010(3) 0.008(3) -0.003(3)
C37 0.040(4) 0.048(4) 0.046(4) 0.012(3) 0.005(3) 0.002(3)
C38 0.047(4) 0.041(4) 0.069(5) 0.005(3) 0.021(4) 0.006(4)
C39 0.038(4) 0.049(4) 0.087(6) -0.003(3) 0.016(4) -0.007(4)
C40 0.038(4) 0.056(5) 0.059(5) -0.001(3) 0.001(3) -0.012(4)
C41 0.042(4) 0.047(4) 0.040(4) 0.005(3) 0.004(3) -0.006(3)
C42 0.041(4) 0.033(3) 0.037(3) 0.007(3) -0.001(3) -0.001(3)
C43 0.045(4) 0.054(4) 0.039(4) 0.011(3) -0.003(3) -0.011(3)
C44 0.072(5) 0.060(5) 0.039(4) 0.022(4) 0.001(4) -0.013(4)
C45 0.075(5) 0.043(4) 0.041(4) 0.009(4) -0.008(4) -0.012(3)
C46 0.055(4) 0.046(4) 0.051(4) -0.006(4) -0.010(4) 0.002(4)
C47 0.050(4) 0.046(4) 0.039(4) -0.001(3) -0.001(3) -0.004(3)
C48 0.032(3) 0.041(3) 0.022(3) 0.004(3) 0.001(3) -0.002(3)
C49 0.034(3) 0.045(4) 0.038(4) 0.006(3) 0.002(3) -0.001(3)
C50 0.034(3) 0.060(5) 0.040(4) 0.006(3) 0.007(3) -0.005(3)
C51 0.034(3) 0.053(4) 0.042(4) 0.011(3) 0.000(3) -0.007(3)
C52 0.042(4) 0.038(4) 0.045(4) 0.010(3) -0.001(3) -0.001(3)
C53 0.036(3) 0.043(4) 0.031(3) 0.003(3) 0.002(3) -0.005(3)
C54 0.030(3) 0.040(3) 0.029(3) -0.003(3) 0.001(3) -0.003(3)
C55 0.041(4) 0.037(3) 0.036(3) 0.004(3) 0.008(3) 0.006(3)
C56 0.047(4) 0.048(4) 0.048(4) 0.012(3) 0.017(3) 0.008(3)
C57 0.047(4) 0.049(4) 0.060(5) 0.016(3) 0.010(4) 0.007(4)
C58 0.046(4) 0.044(4) 0.048(4) 0.004(3) 0.001(3) 0.016(3)
C59 0.039(4) 0.050(4) 0.035(4) -0.000(3) 0.002(3) 0.011(3)
C60 0.031(3) 0.042(4) 0.033(3) 0.006(3) 0.003(3) 0.000(3)
C61 0.039(4) 0.054(4) 0.045(4) 0.002(3) 0.011(3) -0.005(3)
C62 0.040(4) 0.046(4) 0.064(5) -0.004(3) 0.006(3) 0.001(4)
C63 0.046(4) 0.056(5) 0.061(5) -0.004(4) 0.019(4) 0.016(4)
C64 0.058(5) 0.061(5) 0.054(5) 0.008(4) 0.027(4) 0.008(4)
C65 0.046(4) 0.042(4) 0.044(4) 0.001(3) 0.013(3) 0.001(3)
C66 0.037(3) 0.032(3) 0.038(3) 0.005(3) 0.006(3) -0.007(3)
C67 0.042(4) 0.046(4) 0.034(3) 0.004(3) 0.004(3) -0.006(3)
C68 0.055(4) 0.057(5) 0.041(4) 0.009(4) -0.008(3) -0.015(4)
C69 0.081(6) 0.047(4) 0.040(4) 0.013(4) -0.006(4) -0.000(3)
C70 0.085(6) 0.039(4) 0.053(5) 0.005(4) 0.014(4) 0.013(3)
C71 0.051(4) 0.039(4) 0.042(4) 0.002(3) 0.003(3) 0.005(3)
C72 0.032(3) 0.050(4) 0.031(3) -0.005(3) 0.009(3) -0.008(3)
C73 0.037(4) 0.054(4) 0.060(5) -0.000(3) 0.005(3) -0.021(4)
C74 0.046(4) 0.062(5) 0.082(6) -0.010(4) 0.024(4) -0.035(5)
C75 0.055(5) 0.082(6) 0.053(5) -0.036(4) 0.028(4) -0.038(4)
C76 0.052(4) 0.091(7) 0.039(4) -0.026(4) 0.009(3) -0.005(4)
C77 0.047(4) 0.065(5) 0.033(4) -0.011(4) 0.008(3) -0.002(3)
C78 0.066(5) 0.101(7) 0.056(5) -0.025(5) 0.017(4) -0.007(5)
C79 0.116(9) 0.136(8) 0.125(8) 0.007(6) -0.028(7) 0.010(8)
C80 0.127(11) 0.121(11) 0.114(10) 0.003(9) -0.021(9) -0.020(9)
C81 0.076(12) 0.082(14) 0.060(11) -0.012(10) -0.011(10) 0.019(10)
C82 0.21(4) 0.08(2) 0.26(5) -0.04(3) 0.01(4) -0.01(3)
B1 0.036(4) 0.042(4) 0.033(4) 0.002(3) 0.002(3) -0.002(3)
B2 0.034(4) 0.038(4) 0.029(3) 0.001(3) 0.006(3) 0.000(3)

loop_
_atom_type_symbol
_atom_type_description
_atom_type_scat_dispersion_real
_atom_type_scat_dispersion_imag
_atom_type_scat_source
C C 0.0033 0.0016
;
International Tables for Crystallography
(1992, Vol. C, Tables 4.2.6.8 and 6.1.1.4)
;
H H 0.0000 0.0000
;
International Tables for Crystallography
(1992, Vol. C, Table 6.1.1.4)
;
B B 0.0013 0.0007
;
International Tables for Crystallography
(1992, Vol. C, Tables 4.2.6.8 and 6.1.1.4)
;
Cl Cl 0.1484 0.1585
;
International Tables for Crystallography
(1992, Vol. C, Tables 4.2.6.8 and 6.1.1.4)
;
N N 0.0061 0.0033
;
International Tables for Crystallography
(1992, Vol. C, Tables 4.2.6.8 and 6.1.1.4)
;
Pd Pd -0.9988 1.0072
;
International Tables for Crystallography
(1992, Vol. C, Tables 4.2.6.8 and 6.1.1.4)
;
Rh Rh -1.1178 0.9187
;
International Tables for Crystallography
(1992, Vol. C, Tables 4.2.6.8 and 6.1.1.4)
;
S S 0.1246 0.1234
;
International Tables for Crystallography
(1992, Vol. C, Tables 4.2.6.8 and 6.1.1.4)
;

loop_
_geom_angle_atom_site_label_1
_geom_angle_atom_site_label_2
_geom_angle_atom_site_label_3
_geom_angle
_geom_angle_publ_flag
Rh1 Pd1 Rh2 57.252(14) yes
Rh1 Pd1 S1 49.40(4) yes
Rh1 Pd1 S2 49.51(4) yes
Rh1 Pd1 C1 130.18(17) yes
Rh1 Pd1 C6 126.94(17) yes
Rh2 Pd1 S1 48.80(4) yes
Rh2 Pd1 S2 48.86(4) yes
Rh2 Pd1 C1 131.64(17) yes
Rh2 Pd1 C6 132.58(19) yes
S1 Pd1 S2 83.63(5) yes
S1 Pd1 C1 179.32(18) yes
S1 Pd1 C6 95.15(17) yes
S2 Pd1 C1 96.40(17) yes
S2 Pd1 C6 175.80(18) yes
C1 Pd1 C6 84.8(3) yes
Pd1 Rh1 Rh2 62.158(19) yes
Pd1 Rh1 S1 50.74(4) yes
Pd1 Rh1 S2 50.83(4) yes
Pd1 Rh1 C10 121.29(16) yes
Pd1 Rh1 C11 112.28(16) yes
Pd1 Rh1 C12 132.18(17) yes
Pd1 Rh1 C13 168.02(18) yes
Pd1 Rh1 C14 151.72(19) yes
Rh2 Rh1 S1 51.37(4) yes
Rh2 Rh1 S2 51.42(4) yes
Rh2 Rh1 C10 152.35(19) yes
Rh2 Rh1 C11 168.14(19) yes
Rh2 Rh1 C12 136.19(18) yes
Rh2 Rh1 C13 118.50(18) yes
Rh2 Rh1 C14 125.04(19) yes
S1 Rh1 S2 85.66(5) yes
S1 Rh1 C10 154.65(19) yes
S1 Rh1 C11 116.80(19) yes
S1 Rh1 C12 101.69(19) yes
S1 Rh1 C13 119.18(19) yes
S1 Rh1 C14 157.3(2) yes
S2 Rh1 C10 107.05(18) yes
S2 Rh1 C11 134.65(18) yes
S2 Rh1 C12 171.94(19) yes
S2 Rh1 C13 140.06(18) yes
S2 Rh1 C14 109.12(19) yes
C10 Rh1 C11 39.4(3) yes
C10 Rh1 C12 64.9(3) yes
C10 Rh1 C13 64.4(3) yes
C10 Rh1 C14 38.1(3) yes
C11 Rh1 C12 38.7(3) yes
C11 Rh1 C13 64.5(3) yes
C11 Rh1 C14 65.2(3) yes
C12 Rh1 C13 38.1(3) yes
C12 Rh1 C14 65.0(3) yes
C13 Rh1 C14 39.1(3) yes
Pd1 Rh2 Rh1 60.59(2) yes
Pd1 Rh2 S1 49.98(4) yes
Pd1 Rh2 S2 50.09(4) yes
Pd1 Rh2 C20 141.85(16) yes
Pd1 Rh2 C21 174.07(19) yes
Pd1 Rh2 C22 146.27(17) yes
Pd1 Rh2 C23 121.41(16) yes
Pd1 Rh2 C24 119.89(16) yes
Rh1 Rh2 S1 51.23(4) yes
Rh1 Rh2 S2 51.35(4) yes
Rh1 Rh2 C20 129.99(19) yes
Rh1 Rh2 C21 114.29(17) yes
Rh1 Rh2 C22 125.99(16) yes
Rh1 Rh2 C23 157.13(17) yes
Rh1 Rh2 C24 162.96(19) yes
S1 Rh2 S2 85.50(5) yes
S1 Rh2 C20 168.16(17) yes
S1 Rh2 C21 130.10(16) yes
S1 Rh2 C22 104.98(16) yes
S1 Rh2 C23 110.45(17) yes
S1 Rh2 C24 143.98(19) yes
S2 Rh2 C20 103.89(19) yes
S2 Rh2 C21 124.79(19) yes
S2 Rh2 C22 163.20(18) yes
S2 Rh2 C23 149.83(16) yes
S2 Rh2 C24 114.32(18) yes
C20 Rh2 C21 38.3(3) yes
C20 Rh2 C22 64.2(3) yes
C20 Rh2 C23 64.7(3) yes
C20 Rh2 C24 37.8(3) yes
C21 Rh2 C22 38.6(3) yes
C21 Rh2 C23 64.5(3) yes
C21 Rh2 C24 64.0(3) yes
C22 Rh2 C23 38.1(3) yes
C22 Rh2 C24 64.4(3) yes
C23 Rh2 C24 39.4(3) yes
Cl6 Cl4b C79 52.0(9) yes
Cl4b Cl6 Cl6b 132.9(10) yes
Cl4b Cl6 C79 45.5(8) yes
Cl6b Cl6 C79 91.6(11) yes
Cl6 Cl6b C79 54.0(9) yes
Cl7b Cl7 Cl8b 83.7(9) yes
Cl7b Cl7 C80 52.3(8) yes
Cl8b Cl7 C80 43.9(7) yes
Cl7 Cl7b Cl9 147.3(13) yes
Cl7 Cl7b C80 80.0(11) yes
Cl9 Cl7b C80 67.5(9) yes
Cl7 Cl8b C80 50.2(8) yes
Cl7b Cl9 Cl9b 134.0(14) yes
Cl7b Cl9 C80 57.3(9) yes
Cl9b Cl9 C80 82.2(12) yes
Cl9 Cl9b C80 57.3(9) yes
Cl14 Cl10 C81 38.3(8) yes
Cl14 Cl10 C82 67.3(18) yes
C81 Cl10 C82 39.0(17) yes
Cl14 Cl11 Cl17 83.0(17) yes
Cl14 Cl11 C81 36.8(9) yes
Cl17 Cl11 C81 52.5(16) yes
Cl15 Cl12 Cl17 73.4(12) yes
Cl15 Cl12 C81 42.9(8) yes
Cl15 Cl12 C82 58.9(13) yes
Cl17 Cl12 C81 42.2(11) yes
Cl17 Cl12 C82 65.4(15) yes
C81 Cl12 C82 31.4(12) yes
Cl15 Cl13 Cl16 9.0(10) yes
Cl15 Cl13 C81 55.4(11) yes
Cl15 Cl13 C82 62.1(17) yes
Cl16 Cl13 C81 54.6(9) yes
Cl16 Cl13 C82 55.4(16) yes
C81 Cl13 C82 35.3(13) yes
Cl10 Cl14 Cl11 154.2(11) yes
Cl10 Cl14 Cl17 116.6(13) yes
Cl10 Cl14 C81 75.8(14) yes
Cl10 Cl14 C82 40.9(19) yes
Cl11 Cl14 Cl17 44.9(12) yes
Cl11 Cl14 C81 102.0(17) yes
Cl11 Cl14 C82 121(2) yes
Cl17 Cl14 C81 63.5(16) yes
Cl17 Cl14 C82 77(3) yes
C81 Cl14 C82 44.6(19) yes
Cl12 Cl15 Cl13 141.1(15) yes
Cl12 Cl15 Cl17 58.1(12) yes
Cl12 Cl15 C81 92.1(13) yes
Cl12 Cl15 C82 71.5(16) yes
Cl13 Cl15 Cl17 131.5(15) yes
Cl13 Cl15 C81 83.8(15) yes
Cl13 Cl15 C82 80.9(18) yes
Cl17 Cl15 C81 47.8(13) yes
Cl17 Cl15 C82 64.5(17) yes
C81 Cl15 C82 40.5(15) yes
Cl13 Cl16 Cl17 113.3(15) yes
Cl13 Cl16 C81 61.4(10) yes
Cl13 Cl16 C82 65.1(15) yes
Cl17 Cl16 C81 53.1(14) yes
Cl17 Cl16 C82 71.9(18) yes
C81 Cl16 C82 38.7(14) yes
Cl11 Cl17 Cl12 158(3) yes
Cl11 Cl17 Cl14 52.1(14) yes
Cl11 Cl17 Cl15 137(3) yes
Cl11 Cl17 Cl16 155(3) yes
Cl11 Cl17 C81 90(3) yes
Cl11 Cl17 C82 104(3) yes
Cl12 Cl17 Cl14 113.7(18) yes
Cl12 Cl17 Cl15 48.6(9) yes
Cl12 Cl17 Cl16 30.2(9) yes
Cl12 Cl17 C81 84.9(16) yes
Cl12 Cl17 C82 61.5(16) yes
Cl14 Cl17 Cl15 91.6(15) yes
Cl14 Cl17 Cl16 105.5(18) yes
Cl14 Cl17 C81 43.7(13) yes
Cl14 Cl17 C82 52.6(17) yes
Cl15 Cl17 Cl16 19.5(9) yes
Cl15 Cl17 C81 48.5(12) yes
Cl15 Cl17 C82 51.9(16) yes
Cl16 Cl17 C81 65.0(15) yes
Cl16 Cl17 C82 57.2(18) yes
C81 Cl17 C82 34.5(15) yes
Pd1 S1 Rh1 79.86(5) yes
Pd1 S1 Rh2 81.22(5) yes
Rh1 S1 Rh2 77.40(5) yes
Pd1 S2 Rh1 79.65(5) yes
Pd1 S2 Rh2 81.05(5) yes
Rh1 S2 Rh2 77.23(5) yes
C1 N1 C2 111.4(6) yes
C1 N1 C5 121.3(5) yes
C2 N1 C5 127.2(6) yes
C1 N2 C3 110.2(6) yes
C1 N2 C4 126.1(5) yes
C3 N2 C4 123.7(6) yes
C5 N3 C6 121.2(6) yes
C5 N3 C7 127.9(6) yes
C6 N3 C7 110.7(6) yes
C6 N4 C8 109.9(7) yes
C6 N4 C9 125.3(7) yes
C8 N4 C9 124.8(7) yes
Pd1 C1 N1 121.7(5) yes
Pd1 C1 N2 133.2(5) yes
N1 C1 N2 104.8(5) yes
N1 C2 C3 105.8(6) yes
N2 C3 C2 107.8(6) yes
N1 C5 N3 108.8(6) yes
Pd1 C6 N3 121.2(5) yes
Pd1 C6 N4 133.8(5) yes
N3 C6 N4 104.8(6) yes
N3 C7 C8 106.6(7) yes
N4 C8 C7 108.1(8) yes
Rh1 C10 C11 69.7(4) yes
Rh1 C10 C14 71.5(4) yes
Rh1 C10 C15 126.2(5) yes
C11 C10 C14 108.6(6) yes
C11 C10 C15 124.3(7) yes
C14 C10 C15 127.1(7) yes
Rh1 C11 C10 71.0(4) yes
Rh1 C11 C12 72.7(4) yes
Rh1 C11 C16 123.7(5) yes
C10 C11 C12 108.1(6) yes
C10 C11 C16 125.6(7) yes
C12 C11 C16 126.3(7) yes
Rh1 C12 C11 68.6(4) yes
Rh1 C12 C13 69.9(4) yes
Rh1 C12 C17 126.3(5) yes
C11 C12 C13 107.0(6) yes
C11 C12 C17 126.5(6) yes
C13 C12 C17 126.5(6) yes
Rh1 C13 C12 72.0(4) yes
Rh1 C13 C14 70.6(4) yes
Rh1 C13 C18 128.5(5) yes
C12 C13 C14 109.3(6) yes
C12 C13 C18 124.9(7) yes
C14 C13 C18 125.5(7) yes
Rh1 C14 C10 70.4(4) yes
Rh1 C14 C13 70.2(4) yes
Rh1 C14 C19 125.6(5) yes
C10 C14 C13 107.0(6) yes
C10 C14 C19 127.1(8) yes
C13 C14 C19 125.8(7) yes
Rh2 C20 C21 70.1(4) yes
Rh2 C20 C24 70.1(4) yes
Rh2 C20 C25 126.2(5) yes
C21 C20 C24 107.9(6) yes
C21 C20 C25 125.5(6) yes
C24 C20 C25 126.6(6) yes
Rh2 C21 C20 71.7(4) yes
Rh2 C21 C22 70.9(4) yes
Rh2 C21 C26 125.4(5) yes
C20 C21 C22 108.2(6) yes
C20 C21 C26 125.3(7) yes
C22 C21 C26 126.4(6) yes
Rh2 C22 C21 70.5(4) yes
Rh2 C22 C23 70.8(4) yes
Rh2 C22 C27 125.0(5) yes
C21 C22 C23 108.5(6) yes
C21 C22 C27 125.4(6) yes
C23 C22 C27 126.2(7) yes
Rh2 C23 C22 71.1(4) yes
Rh2 C23 C24 70.0(4) yes
Rh2 C23 C28 125.9(5) yes
C22 C23 C24 106.7(6) yes
C22 C23 C28 127.3(6) yes
C24 C23 C28 125.9(6) yes
Rh2 C24 C20 72.1(4) yes
Rh2 C24 C23 70.6(4) yes
Rh2 C24 C29 124.6(5) yes
C20 C24 C23 108.6(6) yes
C20 C24 C29 126.6(7) yes
C23 C24 C29 124.7(7) yes
C31 C30 C35 114.6(7) yes
C31 C30 B1 122.1(6) yes
C35 C30 B1 123.3(6) yes
C30 C31 C32 124.0(7) yes
C31 C32 C33 119.9(8) yes
C32 C33 C34 118.6(9) yes
C33 C34 C35 120.6(8) yes
C30 C35 C34 122.3(8) yes
C37 C36 C41 113.8(6) yes
C37 C36 B1 122.0(5) yes
C41 C36 B1 124.2(6) yes
C36 C37 C38 123.4(6) yes
C37 C38 C39 120.6(7) yes
C38 C39 C40 118.7(7) yes
C39 C40 C41 120.0(6) yes
C36 C41 C40 123.4(6) yes
C43 C42 C47 114.6(6) yes
C43 C42 B1 123.1(6) yes
C47 C42 B1 122.0(6) yes
C42 C43 C44 123.2(7) yes
C43 C44 C45 120.2(8) yes
C44 C45 C46 119.4(7) yes
C45 C46 C47 120.2(7) yes
C42 C47 C46 122.3(7) yes
C49 C48 C53 114.5(6) yes
C49 C48 B1 122.2(6) yes
C53 C48 B1 123.1(6) yes
C48 C49 C50 122.9(6) yes
C49 C50 C51 120.8(7) yes
C50 C51 C52 118.7(6) yes
C51 C52 C53 120.1(6) yes
C48 C53 C52 123.0(6) yes
C55 C54 C59 114.2(6) yes
C55 C54 B2 123.7(5) yes
C59 C54 B2 122.0(6) yes
C54 C55 C56 123.4(6) yes
C55 C56 C57 120.2(7) yes
C56 C57 C58 118.7(7) yes
C57 C58 C59 120.6(7) yes
C54 C59 C58 122.9(7) yes
C61 C60 C65 114.3(6) yes
C61 C60 B2 122.6(6) yes
C65 C60 B2 123.1(6) yes
C60 C61 C62 123.6(7) yes
C61 C62 C63 120.2(7) yes
C62 C63 C64 118.6(7) yes
C63 C64 C65 120.1(7) yes
C60 C65 C64 123.2(6) yes
C67 C66 C71 114.2(6) yes
C67 C66 B2 124.1(6) yes
C71 C66 B2 121.7(5) yes
C66 C67 C68 122.8(6) yes
C67 C68 C69 121.0(7) yes
C68 C69 C70 118.8(7) yes
C69 C70 C71 119.4(8) yes
C66 C71 C70 123.7(6) yes
C73 C72 C77 115.1(6) yes
C73 C72 B2 122.8(5) yes
C77 C72 B2 121.7(6) yes
C72 C73 C74 123.1(6) yes
C73 C74 C75 120.1(8) yes
C74 C75 C76 119.2(7) yes
C75 C76 C77 120.1(7) yes
C72 C77 C76 122.3(7) yes
Cl1 C78 Cl2 113.2(6) yes
Cl1 C78 Cl3 104.7(5) yes
Cl2 C78 Cl3 106.3(5) yes
Cl4 C79 Cl4b 23.8(8) yes
Cl4 C79 Cl5 112.4(11) yes
Cl4 C79 Cl5b 97.7(12) yes
Cl4 C79 Cl6 106.3(10) yes
Cl4 C79 Cl6b 137.1(10) yes
Cl4b C79 Cl5 125.7(13) yes
Cl4b C79 Cl5b 110.0(14) yes
Cl4b C79 Cl6 82.5(11) yes
Cl4b C79 Cl6b 114.3(12) yes
Cl5 C79 Cl5b 15.6(12) yes
Cl5 C79 Cl6 115.7(11) yes
Cl5 C79 Cl6b 85.7(11) yes
Cl5b C79 Cl6 118.1(11) yes
Cl5b C79 Cl6b 93.5(11) yes
Cl6 C79 Cl6b 34.5(7) yes
Cl7 C80 Cl7b 47.7(8) yes
Cl7 C80 Cl8 105.3(11) yes
Cl7 C80 Cl8b 85.9(10) yes
Cl7 C80 Cl9 102.8(9) yes
Cl7 C80 Cl9b 137.7(9) yes
Cl7b C80 Cl8 130.2(12) yes
Cl7b C80 Cl8b 113.4(12) yes
Cl7b C80 Cl9 55.2(9) yes
Cl7b C80 Cl9b 93.2(11) yes
Cl8 C80 Cl8b 19.8(11) yes
Cl8 C80 Cl9 121.4(12) yes
Cl8 C80 Cl9b 87.5(12) yes
Cl8b C80 Cl9 124.3(11) yes
Cl8b C80 Cl9b 99.5(12) yes
Cl9 C80 Cl9b 40.4(8) yes
Cl10 C81 Cl11 103.3(10) yes
Cl10 C81 Cl12 99.1(11) yes
Cl10 C81 Cl13 97.0(11) yes
Cl10 C81 Cl14 65.9(13) yes
Cl10 C81 Cl15 117.6(15) yes
Cl10 C81 Cl16 114.4(14) yes
Cl10 C81 Cl17 116.0(17) yes
Cl10 C81 C82 39(3) yes
Cl11 C81 Cl12 88.1(9) yes
Cl11 C81 Cl13 157.8(14) yes
Cl11 C81 Cl14 41.2(12) yes
Cl11 C81 Cl15 119.3(16) yes
Cl11 C81 Cl16 98.9(13) yes
Cl11 C81 Cl17 37.0(13) yes
Cl11 C81 C82 111(3) yes
Cl12 C81 Cl13 79.9(9) yes
Cl12 C81 Cl14 109.8(16) yes
Cl12 C81 Cl15 45.0(10) yes
Cl12 C81 Cl16 21.8(7) yes
Cl12 C81 Cl17 52.9(14) yes
Cl12 C81 C82 62(3) yes
Cl13 C81 Cl14 161(2) yes
Cl13 C81 Cl15 40.8(11) yes
Cl13 C81 Cl16 64.1(10) yes
Cl13 C81 Cl17 124.4(18) yes
Cl13 C81 C82 79(3) yes
Cl14 C81 Cl15 154(3) yes
Cl14 C81 Cl16 129.3(19) yes
Cl14 C81 Cl17 72.8(18) yes
Cl14 C81 C82 91(3) yes
Cl15 C81 Cl16 24.8(11) yes
Cl15 C81 Cl17 83.6(18) yes
Cl15 C81 C82 82(3) yes
Cl16 C81 Cl17 61.9(15) yes
Cl16 C81 C82 75(3) yes
Cl17 C81 C82 98(3) yes
Cl10 C82 Cl12 159(3) yes
Cl10 C82 Cl13 118(3) yes
Cl10 C82 Cl14 72(3) yes
Cl10 C82 Cl15 150(3) yes
Cl10 C82 Cl16 168(3) yes
Cl10 C82 Cl17 121(3) yes
Cl10 C82 C81 102(4) yes
Cl12 C82 Cl13 84(2) yes
Cl12 C82 Cl14 103(3) yes
Cl12 C82 Cl15 49.6(16) yes
Cl12 C82 Cl16 27.4(10) yes
Cl12 C82 Cl17 53.0(16) yes
Cl12 C82 C81 87(3) yes
Cl13 C82 Cl14 108.3(18) yes
Cl13 C82 Cl15 37.0(12) yes
Cl13 C82 Cl16 59.4(16) yes
Cl13 C82 Cl17 95(2) yes
Cl13 C82 C81 66(2) yes
Cl14 C82 Cl15 99(2) yes
Cl14 C82 Cl16 97(3) yes
Cl14 C82 Cl17 50.3(15) yes
Cl14 C82 C81 44.4(17) yes
Cl15 C82 Cl16 23.1(11) yes
Cl15 C82 Cl17 63.5(18) yes
Cl15 C82 C81 58(3) yes
Cl16 C82 Cl17 50.9(16) yes
Cl16 C82 C81 66(3) yes
Cl17 C82 C81 47(3) yes
C30 B1 C36 110.2(5) yes
C30 B1 C42 108.1(5) yes
C30 B1 C48 108.1(5) yes
C36 B1 C42 110.8(6) yes
C36 B1 C48 110.8(5) yes
C42 B1 C48 108.7(5) yes
C54 B2 C60 109.6(5) yes
C54 B2 C66 109.8(5) yes
C54 B2 C72 109.1(5) yes
C60 B2 C66 110.3(5) yes
C60 B2 C72 108.6(5) yes
C66 B2 C72 109.5(5) yes
N1 C2 H2 127.096 no
C3 C2 H2 127.093 no
N2 C3 H3 126.115 no
C2 C3 H3 126.095 no
N2 C4 H4A 109.470 no
N2 C4 H4B 109.483 no
N2 C4 H4C 109.483 no
H4A C4 H4B 109.465 no
H4A C4 H4C 109.458 no
H4B C4 H4C 109.470 no
N1 C5 H5A 109.931 no
N1 C5 H5B 109.928 no
N3 C5 H5A 109.935 no
N3 C5 H5B 109.922 no
H5A C5 H5B 108.315 no
N3 C7 H7 126.707 no
C8 C7 H7 126.698 no
N4 C8 H8 125.978 no
C7 C8 H8 125.955 no
N4 C9 H9A 109.472 no
N4 C9 H9B 109.465 no
N4 C9 H9C 109.457 no
H9A C9 H9B 109.477 no
H9A C9 H9C 109.478 no
H9B C9 H9C 109.478 no
C10 C15 H15A 109.466 no
C10 C15 H15B 109.462 no
C10 C15 H15C 109.455 no
H15A C15 H15B 109.491 no
H15A C15 H15C 109.476 no
H15B C15 H15C 109.476 no
C11 C16 H16A 109.473 no
C11 C16 H16B 109.474 no
C11 C16 H16C 109.459 no
H16A C16 H16B 109.484 no
H16A C16 H16C 109.472 no
H16B C16 H16C 109.465 no
C12 C17 H17A 109.465 no
C12 C17 H17B 109.465 no
C12 C17 H17C 109.467 no
H17A C17 H17B 109.473 no
H17A C17 H17C 109.476 no
H17B C17 H17C 109.482 no
C13 C18 H18A 109.471 no
C13 C18 H18B 109.469 no
C13 C18 H18C 109.474 no
H18A C18 H18B 109.465 no
H18A C18 H18C 109.480 no
H18B C18 H18C 109.469 no
C14 C19 H19A 109.474 no
C14 C19 H19B 109.470 no
C14 C19 H19C 109.472 no
H19A C19 H19B 109.465 no
H19A C19 H19C 109.477 no
H19B C19 H19C 109.468 no
C20 C25 H25A 109.475 no
C20 C25 H25B 109.481 no
C20 C25 H25C 109.475 no
H25A C25 H25B 109.459 no
H25A C25 H25C 109.474 no
H25B C25 H25C 109.463 no
C21 C26 H26A 109.476 no
C21 C26 H26B 109.480 no
C21 C26 H26C 109.473 no
H26A C26 H26B 109.472 no
H26A C26 H26C 109.455 no
H26B C26 H26C 109.471 no
C22 C27 H27A 109.473 no
C22 C27 H27B 109.458 no
C22 C27 H27C 109.456 no
H27A C27 H27B 109.485 no
H27A C27 H27C 109.484 no
H27B C27 H27C 109.472 no
C23 C28 H28A 109.467 no
C23 C28 H28B 109.468 no
C23 C28 H28C 109.477 no
H28A C28 H28B 109.469 no
H28A C28 H28C 109.473 no
H28B C28 H28C 109.472 no
C24 C29 H29A 109.477 no
C24 C29 H29B 109.474 no
C24 C29 H29C 109.465 no
H29A C29 H29B 109.460 no
H29A C29 H29C 109.475 no
H29B C29 H29C 109.477 no
C30 C31 H31 118.019 no
C32 C31 H31 118.015 no
C31 C32 H32 120.044 no
C33 C32 H32 120.037 no
C32 C33 H33 120.680 no
C34 C33 H33 120.689 no
C33 C34 H34 119.674 no
C35 C34 H34 119.691 no
C30 C35 H35 118.858 no
C34 C35 H35 118.887 no
C36 C37 H37 118.295 no
C38 C37 H37 118.292 no
C37 C38 H38 119.694 no
C39 C38 H38 119.686 no
C38 C39 H39 120.634 no
C40 C39 H39 120.617 no
C39 C40 H40 120.000 no
C41 C40 H40 119.996 no
C36 C41 H41 118.313 no
C40 C41 H41 118.326 no
C42 C43 H43 118.377 no
C44 C43 H43 118.399 no
C43 C44 H44 119.885 no
C45 C44 H44 119.892 no
C44 C45 H45 120.327 no
C46 C45 H45 120.315 no
C45 C46 H46 119.905 no
C47 C46 H46 119.900 no
C42 C47 H47 118.835 no
C46 C47 H47 118.833 no
C48 C49 H49 118.565 no
C50 C49 H49 118.564 no
C49 C50 H50 119.577 no
C51 C50 H50 119.593 no
C50 C51 H51 120.641 no
C52 C51 H51 120.645 no
C51 C52 H52 119.956 no
C53 C52 H52 119.945 no
C48 C53 H53 118.515 no
C52 C53 H53 118.528 no
C54 C55 H55 118.320 no
C56 C55 H55 118.324 no
C55 C56 H56 119.890 no
C57 C56 H56 119.906 no
C56 C57 H57 120.675 no
C58 C57 H57 120.660 no
C57 C58 H58 119.706 no
C59 C58 H58 119.694 no
C54 C59 H59 118.536 no
C58 C59 H59 118.531 no
C60 C61 H61 118.193 no
C62 C61 H61 118.192 no
C61 C62 H62 119.916 no
C63 C62 H62 119.928 no
C62 C63 H63 120.713 no
C64 C63 H63 120.699 no
C63 C64 H64 119.960 no
C65 C64 H64 119.954 no
C60 C65 H65 118.385 no
C64 C65 H65 118.379 no
C66 C67 H67 118.593 no
C68 C67 H67 118.583 no
C67 C68 H68 119.510 no
C69 C68 H68 119.486 no
C68 C69 H69 120.614 no
C70 C69 H69 120.606 no
C69 C70 H70 120.274 no
C71 C70 H70 120.292 no
C66 C71 H71 118.140 no
C70 C71 H71 118.138 no
C72 C73 H73 118.440 no
C74 C73 H73 118.424 no
C73 C74 H74 119.949 no
C75 C74 H74 119.954 no
C74 C75 H75 120.386 no
C76 C75 H75 120.401 no
C75 C76 H76 119.946 no
C77 C76 H76 119.951 no
C72 C77 H77 118.835 no
C76 C77 H77 118.823 no
Cl1 C78 H78 110.801 no
Cl2 C78 H78 110.788 no
Cl3 C78 H78 110.787 no

loop_
_geom_bond_atom_site_label_1
_geom_bond_atom_site_label_2
_geom_bond_distance
_geom_bond_publ_flag
Pd1 Rh1 2.9732(9) yes
Pd1 Rh2 3.0179(8) yes
Pd1 S1 2.3386(14) yes
Pd1 S2 2.3433(15) yes
Pd1 C1 2.032(6) yes
Pd1 C6 2.023(7) yes
Rh1 Rh2 2.8706(8) yes
Rh1 S1 2.2933(16) yes
Rh1 S2 2.2986(14) yes
Rh1 C10 2.162(7) yes
Rh1 C11 2.145(7) yes
Rh1 C12 2.199(6) yes
Rh1 C13 2.170(6) yes
Rh1 C14 2.176(7) yes
Rh2 S1 2.2977(16) yes
Rh2 S2 2.3009(15) yes
Rh2 C20 2.195(6) yes
Rh2 C21 2.174(6) yes
Rh2 C22 2.180(6) yes
Rh2 C23 2.178(7) yes
Rh2 C24 2.170(7) yes
Cl1 C78 1.747(10) yes
Cl2 C78 1.736(10) yes
Cl3 C78 1.807(10) yes
Cl4 C79 1.83(2) yes
Cl4b Cl6 2.072(19) yes
Cl4b C79 1.49(3) yes
Cl5 C79 1.71(3) yes
Cl5b C79 1.89(3) yes
Cl6 Cl6b 1.15(2) yes
Cl6 C79 1.647(17) yes
Cl6b C79 2.04(3) yes
Cl7 Cl7b 1.443(19) yes
Cl7 Cl8b 2.50(3) yes
Cl7 C80 1.923(18) yes
Cl7b Cl9 1.509(19) yes
Cl7b C80 1.55(2) yes
Cl8 C80 1.67(3) yes
Cl8b C80 1.73(3) yes
Cl9 Cl9b 1.31(2) yes
Cl9 C80 1.697(18) yes
Cl9b C80 2.00(3) yes
Cl10 Cl14 1.684(16) yes
Cl10 C81 1.79(3) yes
Cl10 C82 1.16(6) yes
Cl11 Cl14 1.258(19) yes
Cl11 Cl17 1.12(3) yes
Cl11 C81 1.87(2) yes
Cl12 Cl15 1.56(3) yes
Cl12 Cl17 1.76(4) yes
Cl12 C81 2.20(3) yes
Cl12 C82 1.94(6) yes
Cl13 Cl15 1.19(3) yes
Cl13 Cl16 1.85(2) yes
Cl13 C81 1.81(2) yes
Cl13 C82 1.95(5) yes
Cl14 Cl17 1.58(4) yes
Cl14 C81 1.14(3) yes
Cl14 C82 1.63(4) yes
Cl15 Cl17 1.99(3) yes
Cl15 C81 1.50(3) yes
Cl15 C82 1.75(5) yes
Cl16 Cl17 1.63(3) yes
Cl16 C81 1.68(3) yes
Cl16 C82 1.77(6) yes
Cl17 C81 1.48(4) yes
Cl17 C82 2.00(6) yes
N1 C1 1.346(8) yes
N1 C2 1.377(8) yes
N1 C5 1.444(9) yes
N2 C1 1.337(8) yes
N2 C3 1.381(8) yes
N2 C4 1.463(9) yes
N3 C5 1.465(10) yes
N3 C6 1.360(9) yes
N3 C7 1.381(10) yes
N4 C6 1.345(10) yes
N4 C8 1.389(11) yes
N4 C9 1.456(11) yes
C2 C3 1.329(12) yes
C7 C8 1.318(13) yes
C10 C11 1.451(10) yes
C10 C14 1.416(10) yes
C10 C15 1.492(11) yes
C11 C12 1.440(9) yes
C11 C16 1.484(10) yes
C12 C13 1.426(10) yes
C12 C17 1.483(11) yes
C13 C14 1.455(10) yes
C13 C18 1.499(11) yes
C14 C19 1.491(12) yes
C20 C21 1.433(9) yes
C20 C24 1.413(10) yes
C20 C25 1.505(11) yes
C21 C22 1.439(10) yes
C21 C26 1.491(9) yes
C22 C23 1.422(9) yes
C22 C27 1.497(9) yes
C23 C24 1.466(10) yes
C23 C28 1.457(11) yes
C24 C29 1.480(9) yes
C30 C31 1.403(9) yes
C30 C35 1.404(10) yes
C30 B1 1.652(10) yes
C31 C32 1.361(12) yes
C32 C33 1.396(14) yes
C33 C34 1.373(15) yes
C34 C35 1.392(12) yes
C36 C37 1.407(9) yes
C36 C41 1.405(8) yes
C36 B1 1.653(9) yes
C37 C38 1.381(10) yes
C38 C39 1.372(10) yes
C39 C40 1.384(12) yes
C40 C41 1.390(10) yes
C42 C43 1.406(10) yes
C42 C47 1.400(9) yes
C42 B1 1.641(9) yes
C43 C44 1.383(9) yes
C44 C45 1.370(11) yes
C45 C46 1.372(12) yes
C46 C47 1.405(9) yes
C48 C49 1.400(9) yes
C48 C53 1.410(9) yes
C48 B1 1.658(10) yes
C49 C50 1.389(9) yes
C50 C51 1.374(10) yes
C51 C52 1.383(10) yes
C52 C53 1.392(9) yes
C54 C55 1.395(9) yes
C54 C59 1.416(9) yes
C54 B2 1.650(9) yes
C55 C56 1.393(9) yes
C56 C57 1.379(10) yes
C57 C58 1.381(11) yes
C58 C59 1.382(10) yes
C60 C61 1.400(9) yes
C60 C65 1.405(10) yes
C60 B2 1.646(10) yes
C61 C62 1.382(10) yes
C62 C63 1.383(11) yes
C63 C64 1.391(11) yes
C64 C65 1.385(11) yes
C66 C67 1.399(8) yes
C66 C71 1.402(10) yes
C66 B2 1.647(9) yes
C67 C68 1.383(9) yes
C68 C69 1.372(11) yes
C69 C70 1.382(11) yes
C70 C71 1.389(10) yes
C72 C73 1.392(10) yes
C72 C77 1.398(8) yes
C72 B2 1.659(9) yes
C73 C74 1.384(11) yes
C74 C75 1.366(10) yes
C75 C76 1.379(13) yes
C76 C77 1.390(11) yes
C81 C82 1.15(4) yes
C2 H2 0.950 no
C3 H3 0.950 no
C4 H4A 0.980 no
C4 H4B 0.980 no
C4 H4C 0.980 no
C5 H5A 0.990 no
C5 H5B 0.990 no
C7 H7 0.950 no
C8 H8 0.950 no
C9 H9A 0.980 no
C9 H9B 0.980 no
C9 H9C 0.980 no
C15 H15A 0.980 no
C15 H15B 0.980 no
C15 H15C 0.980 no
C16 H16A 0.980 no
C16 H16B 0.980 no
C16 H16C 0.980 no
C17 H17A 0.980 no
C17 H17B 0.980 no
C17 H17C 0.980 no
C18 H18A 0.980 no
C18 H18B 0.980 no
C18 H18C 0.980 no
C19 H19A 0.980 no
C19 H19B 0.980 no
C19 H19C 0.980 no
C25 H25A 0.980 no
C25 H25B 0.980 no
C25 H25C 0.980 no
C26 H26A 0.980 no
C26 H26B 0.980 no
C26 H26C 0.980 no
C27 H27A 0.980 no
C27 H27B 0.980 no
C27 H27C 0.980 no
C28 H28A 0.980 no
C28 H28B 0.980 no
C28 H28C 0.980 no
C29 H29A 0.980 no
C29 H29B 0.980 no
C29 H29C 0.980 no
C31 H31 0.950 no
C32 H32 0.950 no
C33 H33 0.950 no
C34 H34 0.950 no
C35 H35 0.950 no
C37 H37 0.950 no
C38 H38 0.950 no
C39 H39 0.950 no
C40 H40 0.950 no
C41 H41 0.950 no
C43 H43 0.950 no
C44 H44 0.950 no
C45 H45 0.950 no
C46 H46 0.950 no
C47 H47 0.950 no
C49 H49 0.950 no
C50 H50 0.950 no
C51 H51 0.950 no
C52 H52 0.950 no
C53 H53 0.950 no
C55 H55 0.950 no
C56 H56 0.950 no
C57 H57 0.950 no
C58 H58 0.950 no
C59 H59 0.950 no
C61 H61 0.950 no
C62 H62 0.950 no
C63 H63 0.950 no
C64 H64 0.950 no
C65 H65 0.950 no
C67 H67 0.950 no
C68 H68 0.950 no
C69 H69 0.950 no
C70 H70 0.950 no
C71 H71 0.950 no
C73 H73 0.950 no
C74 H74 0.950 no
C75 H75 0.950 no
C76 H76 0.950 no
C77 H77 0.950 no
C78 H78 1.000 no

loop_
_geom_contact_atom_site_label_1
_geom_contact_atom_site_label_2
_geom_contact_distance
_geom_contact_publ_flag
_geom_contact_site_symmetry_2
Pd1 C5 3.203(7) no .
Pd1 C9 3.599(9) no .
S1 C9 3.397(9) no .
S2 C4 3.515(7) no .
N1 C4 3.555(9) no .
N1 C6 2.883(9) no .
N1 C7 3.506(11) no .
N2 C5 3.510(9) no .
N3 C1 2.877(9) no .
N3 C2 3.495(9) no .
N3 C9 3.562(11) no .
N4 C5 3.546(10) no .
C2 C4 3.594(10) no .
C3 C5 3.565(10) no .
C5 C8 3.593(12) no .
C7 C9 3.592(12) no .
C15 C16 3.157(12) no .
C15 C19 3.215(12) no .
C16 C17 3.201(11) no .
C17 C18 3.166(12) no .
C18 C19 3.200(14) no .
C25 C26 3.169(10) no .
C25 C29 3.193(12) no .
C26 C27 3.190(11) no .
C27 C28 3.190(10) no .
C28 C29 3.163(12) no .
C30 C33 2.841(12) no .
C30 C41 3.067(9) no .
C30 C43 3.548(9) no .
C30 C47 3.413(8) no .
C30 C49 3.036(9) no .
C31 C34 2.732(12) no .
C31 C36 3.376(10) no .
C31 C41 3.258(10) no .
C31 C48 3.164(9) no .
C31 C49 3.254(9) no .
C32 C35 2.751(11) no .
C35 C42 2.971(10) no .
C35 C43 3.546(11) no .
C35 C47 3.500(9) no .
C36 C39 2.854(10) no .
C36 C43 3.086(9) no .
C36 C53 3.124(9) no .
C37 C40 2.741(9) no .
C37 C42 3.153(9) no .
C37 C43 3.166(9) no .
C37 C48 3.468(9) no .
C37 C53 3.380(10) no .
C38 C41 2.739(10) no .
C42 C45 2.843(9) no .
C42 C49 3.478(9) no .
C42 C53 3.547(9) no .
C43 C46 2.739(10) no .
C44 C47 2.750(11) no .
C47 C48 3.061(9) no .
C47 C49 3.380(9) no .
C48 C51 2.853(9) no .
C49 C52 2.751(9) no .
C50 C53 2.741(10) no .
C54 C57 2.854(10) no .
C54 C61 3.160(9) no .
C54 C71 3.379(9) no .
C54 C77 3.067(9) no .
C55 C58 2.742(9) no .
C55 C66 3.082(9) no .
C55 C71 3.255(9) no .
C55 C72 3.562(9) no .
C56 C59 2.745(10) no .
C59 C60 3.070(9) no .
C59 C61 3.237(9) no .
C59 C72 3.508(9) no .
C59 C77 3.410(10) no .
C60 C63 2.853(10) no .
C60 C67 3.044(8) no .
C60 C73 3.508(10) no .
C60 C77 3.466(9) no .
C61 C64 2.743(11) no .
C61 C66 3.416(10) no .
C61 C67 3.337(9) no .
C62 C65 2.747(10) no .
C65 C72 2.991(9) no .
C65 C73 3.459(10) no .
C66 C69 2.848(9) no .
C66 C73 3.080(9) no .
C67 C70 2.750(11) no .
C68 C71 2.726(10) no .
C71 C72 3.151(9) no .
C71 C73 3.242(10) no .
C72 C75 2.830(10) no .
C73 C76 2.734(10) no .
C74 C77 2.744(11) no .
Cl2 C5 3.597(9) no 2_545
Cl3 Cl4 2.949(12) no .
Cl3 Cl4b 3.592(17) no .
Cl3 N1 3.501(7) no 2_545
Cl3 N2 3.360(7) no 2_545
Cl3 C1 3.397(8) no 2_545
Cl3 C2 3.559(8) no 2_545
Cl3 C3 3.460(8) no 2_545
Cl4 Cl3 2.949(12) no .
Cl4 S2 3.545(12) no 2_545
Cl4b Cl3 3.592(17) no .
Cl5 Cl13 3.410(19) no 2_645
Cl5b Cl13 2.97(3) no 2_645
Cl6 Cl9b 3.597(18) no .
Cl6 C16 3.396(10) no 1_545
Cl6b Cl9b 2.56(3) no .
Cl7 S1 3.580(8) no 3_665
Cl7 C9 3.538(10) no 3_665
Cl7b Cl7b 3.56(3) no 3_655
Cl9 C8 3.458(13) no 1_545
Cl9b Cl6 3.597(18) no .
Cl9b Cl6b 2.56(3) no .
Cl10 C73 3.276(9) no 1_565
Cl10 C74 3.192(10) no 1_565
Cl11 C4 3.568(12) no .
Cl12 N1 3.343(10) no .
Cl12 N2 3.471(10) no .
Cl12 C1 3.516(10) no .
Cl12 C2 3.253(12) no .
Cl12 C3 3.333(12) no .
Cl13 Cl5 3.410(19) no 2_655
Cl13 Cl5b 2.97(3) no 2_655
Cl15 C56 3.429(19) no 2_655
Cl16 C56 3.560(18) no 2_655
Cl17 N2 3.16(3) no .
Cl17 C1 3.30(3) no .
Cl17 C4 3.43(3) no .
S1 Cl7 3.580(8) no 3_665
S2 Cl4 3.545(12) no 2_555
N1 Cl3 3.501(7) no 2_555
N1 Cl12 3.343(10) no .
N2 Cl3 3.360(7) no 2_555
N2 Cl12 3.471(10) no .
N2 Cl17 3.16(3) no .
C1 Cl3 3.397(8) no 2_555
C1 Cl12 3.516(10) no .
C1 Cl17 3.30(3) no .
C2 Cl3 3.559(8) no 2_555
C2 Cl12 3.253(12) no .
C3 Cl3 3.460(8) no 2_555
C3 Cl12 3.333(12) no .
C4 Cl11 3.568(12) no .
C4 Cl17 3.43(3) no .
C4 C67 3.514(10) no 2_655
C5 Cl2 3.597(9) no 2_555
C8 Cl9 3.458(13) no 1_565
C9 Cl7 3.538(10) no 3_665
C9 C75 3.487(12) no 1_565
C16 Cl6 3.396(10) no 1_565
C28 C34 3.487(11) no .
C28 C35 3.545(10) no .
C34 C28 3.487(11) no .
C35 C28 3.545(10) no .
C44 C81 3.58(3) no .
C51 C78 3.578(10) no 1_655
C56 Cl15 3.429(19) no 2_645
C56 Cl16 3.560(18) no 2_645
C57 C80 3.493(15) no .
C62 C79 3.513(15) no 1_655
C64 C75 3.579(12) no 3_755
C67 C4 3.514(10) no 2_645
C73 Cl10 3.276(9) no 1_545
C74 Cl10 3.192(10) no 1_545
C75 C9 3.487(12) no 1_545
C75 C64 3.579(12) no 3_755
C78 C51 3.578(10) no 1_455
C79 C62 3.513(15) no 1_455
C80 C57 3.493(15) no .
C81 C44 3.58(3) no .
Pd1 H4A 3.2222 no .
Pd1 H5B 3.1330 no .
Pd1 H9B 3.1795 no .
Rh1 H15A 3.5406 no .
Rh1 H15C 3.3593 no .
Rh1 H16B 3.3679 no .
Rh1 H16C 3.3840 no .
Rh1 H17B 3.4369 no .
Rh1 H17C 3.5031 no .
Rh1 H18A 3.4245 no .
Rh1 H18C 3.5882 no .
Rh1 H19B 3.4248 no .
Rh1 H19C 3.4637 no .
Rh2 H25A 3.4655 no .
Rh2 H25C 3.5030 no .
Rh2 H26A 3.3782 no .
Rh2 H26C 3.5050 no .
Rh2 H27B 3.4997 no .
Rh2 H27C 3.3867 no .
Rh2 H28A 3.4740 no .
Rh2 H28C 3.3704 no .
Rh2 H29B 3.4075 no .
Rh2 H29C 3.4104 no .
S1 H9A 3.1326 no .
S1 H9B 3.0196 no .
S1 H17B 3.4469 no .
S1 H17C 3.5432 no .
S1 H27B 3.5656 no .
S2 H4A 3.2076 no .
S2 H4B 3.1874 no .
S2 H19B 3.5936 no .
S2 H25A 3.4780 no .
N1 H3 3.0824 no .
N2 H2 3.1141 no .
N3 H8 3.0879 no .
N4 H7 3.1147 no .
C1 H2 3.1627 no .
C1 H3 3.1408 no .
C1 H4A 2.6531 no .
C1 H4B 2.9106 no .
C1 H4C 3.2376 no .
C1 H5A 3.2376 no .
C1 H5B 2.7284 no .
C2 H5A 2.6185 no .
C2 H5B 3.1459 no .
C3 H4A 3.2335 no .
C3 H4B 2.9805 no .
C3 H4C 2.6059 no .
C4 H3 2.7897 no .
C4 H29B 3.2873 no .
C5 H2 2.8502 no .
C5 H7 2.8775 no .
C6 H5A 3.2651 no .
C6 H5B 2.7613 no .
C6 H7 3.1683 no .
C6 H8 3.1493 no .
C6 H9A 2.9362 no .
C6 H9B 2.6184 no .
C6 H9C 3.2199 no .
C7 H5A 2.6561 no .
C7 H5B 3.1728 no .
C8 H9A 2.9703 no .
C8 H9B 3.2543 no .
C8 H9C 2.6342 no .
C9 H8 2.8104 no .
C10 H16A 3.0576 no .
C10 H16B 3.3403 no .
C10 H16C 2.7174 no .
C10 H19A 3.0191 no .
C10 H19B 2.7462 no .
C10 H19C 3.3384 no .
C11 H15A 3.3682 no .
C11 H15B 2.9651 no .
C11 H15C 2.7549 no .
C11 H17A 3.0850 no .
C11 H17B 3.3228 no .
C11 H17C 2.7123 no .
C12 H16A 3.0254 no .
C12 H16B 2.7397 no .
C12 H16C 3.3486 no .
C12 H18A 2.7769 no .
C12 H18B 2.9298 no .
C12 H18C 3.3614 no .
C13 H17A 3.0055 no .
C13 H17B 2.7385 no .
C13 H17C 3.3399 no .
C13 H19A 3.0770 no .
C13 H19B 3.3485 no .
C13 H19C 2.7275 no .
C14 H15A 2.7044 no .
C14 H15B 3.1008 no .
C14 H15C 3.2984 no .
C14 H18A 3.3291 no .
C14 H18B 3.1227 no .
C14 H18C 2.7098 no .
C15 H16A 3.4839 no .
C15 H16C 2.8239 no .
C15 H19A 3.4875 no .
C15 H19B 2.9454 no .
C16 H15B 3.3495 no .
C16 H15C 2.9104 no .
C16 H17A 3.5977 no .
C16 H17C 2.8464 no .
C17 H16A 3.4809 no .
C17 H16B 2.9147 no .
C17 H18A 2.9672 no .
C17 H18B 3.3149 no .
C18 H17A 3.4054 no .
C18 H17B 2.9020 no .
C18 H19A 3.5327 no .
C18 H19C 2.8696 no .
C18 H26A 3.4704 no .
C18 H26C 3.0181 no .
C19 H15A 2.8472 no .
C19 H18C 2.8076 no .
C19 H26A 3.5401 no .
C20 H26A 2.7540 no .
C20 H26B 2.9703 no .
C20 H26C 3.3555 no .
C20 H29A 3.0092 no .
C20 H29B 2.7206 no .
C20 H29C 3.3207 no .
C21 H25A 3.3358 no .
C21 H25B 3.0667 no .
C21 H25C 2.7200 no .
C21 H27A 3.0007 no .
C21 H27B 3.3607 no .
C21 H27C 2.7514 no .
C22 H26A 3.3215 no .
C22 H26B 3.0991 no .
C22 H26C 2.7117 no .
C22 H28A 2.6924 no .
C22 H28B 3.0492 no .
C22 H28C 3.2950 no .
C23 H27A 3.0857 no .
C23 H27B 2.7041 no .
C23 H27C 3.3106 no .
C23 H29A 3.0533 no .
C23 H29B 3.3456 no .
C23 H29C 2.7085 no .
C24 H25A 2.7472 no .
C24 H25B 3.0262 no .
C24 H25C 3.3424 no .
C24 H28A 3.3574 no .
C24 H28B 2.9943 no .
C24 H28C 2.7391 no .
C25 H26A 2.9266 no .
C25 H26B 3.3639 no .
C25 H29A 3.4817 no .
C25 H29B 2.9001 no .
C26 H18A 3.5028 no .
C26 H18C 3.0348 no .
C26 H19C 3.5257 no .
C26 H25B 3.5237 no .
C26 H25C 2.8274 no .
C26 H27A 3.4185 no .
C26 H27C 2.9290 no .
C27 H26C 2.8186 no .
C27 H28A 2.8413 no .
C27 H28B 3.5770 no .
C28 H9B 3.2244 no .
C28 H27A 3.5933 no .
C28 H27B 2.8434 no .
C28 H29A 3.4922 no .
C28 H29C 2.8314 no .
C29 H4A 3.0893 no .
C29 H25A 2.9109 no .
C29 H25B 3.4836 no .
C29 H28B 3.4051 no .
C29 H28C 2.8866 no .
C30 H32 3.2880 no .
C30 H34 3.2974 no .
C30 H41 2.6732 no .
C30 H47 3.4360 no .
C30 H49 2.6645 no .
C31 H33 3.2456 no .
C31 H35 3.2292 no .
C31 H41 2.5540 no .
C31 H49 2.8775 no .
C32 H34 3.2425 no .
C32 H41 3.4387 no .
C33 H31 3.2342 no .
C33 H35 3.2498 no .
C34 H32 3.2414 no .
C35 H31 3.2241 no .
C35 H33 3.2638 no .
C35 H49 3.4209 no .
C36 H31 3.2608 no .
C36 H38 3.3007 no .
C36 H40 3.3077 no .
C36 H43 2.6977 no .
C36 H53 2.7653 no .
C37 H39 3.2513 no .
C37 H41 3.2230 no .
C37 H43 2.6769 no .
C37 H53 2.6814 no .
C38 H40 3.2320 no .
C38 H43 3.5852 no .
C39 H37 3.2354 no .
C39 H41 3.2484 no .
C40 H38 3.2317 no .
C41 H31 3.0679 no .
C41 H37 3.2226 no .
C41 H39 3.2633 no .
C42 H35 2.5558 no .
C42 H37 2.8531 no .
C42 H44 3.3016 no .
C42 H46 3.3053 no .
C42 H49 3.4901 no .
C43 H35 2.9064 no .
C43 H37 2.8581 no .
C43 H45 3.2472 no .
C43 H47 3.2287 no .
C44 H35 3.5799 no .
C44 H46 3.2259 no .
C45 H43 3.2332 no .
C45 H47 3.2537 no .
C46 H44 3.2260 no .
C47 H35 3.0079 no .
C47 H43 3.2252 no .
C47 H45 3.2678 no .
C47 H49 3.3024 no .
C48 H31 2.9068 no .
C48 H37 3.4010 no .
C48 H47 2.6973 no .
C48 H50 3.2949 no .
C48 H52 3.3106 no .
C49 H31 3.0687 no .
C49 H47 2.6790 no .
C49 H51 3.2626 no .
C49 H53 3.2282 no .
C50 H47 3.5728 no .
C50 H52 3.2330 no .
C51 H49 3.2474 no .
C51 H53 3.2513 no .
C52 H50 3.2323 no .
C53 H37 3.1998 no .
C53 H49 3.2300 no .
C53 H51 3.2657 no .
C54 H56 3.3006 no .
C54 H58 3.3059 no .
C54 H61 2.8798 no .
C54 H71 3.2912 no .
C54 H77 2.7022 no .
C55 H57 3.2652 no .
C55 H59 3.2250 no .
C55 H71 3.0557 no .
C55 H77 3.5969 no .
C56 H58 3.2333 no .
C57 H55 3.2483 no .
C57 H59 3.2456 no .
C58 H56 3.2347 no .
C59 H55 3.2271 no .
C59 H57 3.2593 no .
C59 H61 2.9969 no .
C59 H77 2.7069 no .
C60 H59 2.7101 no .
C60 H62 3.2990 no .
C60 H64 3.3024 no .
C60 H67 2.6392 no .
C60 H73 3.5593 no .
C60 H77 3.4860 no .
C61 H59 2.8613 no .
C61 H63 3.2581 no .
C61 H65 3.2219 no .
C61 H67 2.6629 no .
C62 H64 3.2460 no .
C62 H67 3.5291 no .
C63 H61 3.2422 no .
C63 H65 3.2527 no .
C64 H62 3.2471 no .
C65 H59 3.5445 no .
C65 H61 3.2212 no .
C65 H63 3.2663 no .
C65 H67 3.4981 no .
C65 H73 3.5578 no .
C66 H55 2.7119 no .
C66 H61 3.3374 no .
C66 H68 3.2887 no .
C66 H70 3.3091 no .
C66 H73 2.7076 no .
C67 H61 3.2271 no .
C67 H69 3.2564 no .
C67 H71 3.2150 no .
C67 H73 3.5362 no .
C68 H70 3.2323 no .
C69 H67 3.2420 no .
C69 H71 3.2401 no .
C70 H55 3.4656 no .
C70 H68 3.2292 no .
C71 H55 2.5413 no .
C71 H67 3.2185 no .
C71 H69 3.2567 no .
C71 H73 2.8341 no .
C72 H59 3.5165 no .
C72 H65 2.5700 no .
C72 H71 2.8545 no .
C72 H74 3.2886 no .
C72 H76 3.2926 no .
C73 H65 2.7879 no .
C73 H71 2.9789 no .
C73 H75 3.2441 no .
C73 H77 3.2191 no .
C74 H65 3.5260 no .
C74 H76 3.2272 no .
C75 H73 3.2293 no .
C75 H77 3.2489 no .
C76 H74 3.2291 no .
C77 H59 3.3396 no .
C77 H65 3.1484 no .
C77 H73 3.2180 no .
C77 H75 3.2603 no .
B1 H31 2.7850 no .
B1 H35 2.8230 no .
B1 H37 2.7907 no .
B1 H41 2.8345 no .
B1 H43 2.8081 no .
B1 H47 2.7885 no .
B1 H49 2.7970 no .
B1 H53 2.8252 no .
B2 H55 2.8143 no .
B2 H59 2.8014 no .
B2 H61 2.7906 no .
B2 H65 2.8083 no .
B2 H67 2.8268 no .
B2 H71 2.7733 no .
B2 H73 2.8025 no .
B2 H77 2.7904 no .
H2 H3 2.4614 no .
H2 H5A 2.5931 no .
H2 H5B 3.4935 no .
H3 H4B 3.2077 no .
H3 H4C 2.5652 no .
H4A H29B 2.5268 no .
H4A H29C 2.8197 no .
H4B H29B 3.3441 no .
H4C H29B 3.5659 no .
H5A H7 2.6312 no .
H5B H7 3.5167 no .
H5B H16B 3.5417 no .
H5B H16C 2.9062 no .
H7 H8 2.4437 no .
H8 H9A 3.1849 no .
H8 H9C 2.6174 no .
H9B H28A 2.8983 no .
H9B H28C 2.7162 no .
H15A H19A 3.1423 no .
H15A H19B 2.3230 no .
H15B H16A 3.3958 no .
H15B H16C 3.0842 no .
H15B H19B 3.4956 no .
H15C H16A 3.3497 no .
H15C H16C 2.3044 no .
H16A H17C 3.1720 no .
H16B H17A 3.4095 no .
H16B H17C 2.2978 no .
H17A H18A 3.3188 no .
H17A H18B 3.2634 no .
H17B H18A 2.4180 no .
H17B H18B 3.1433 no .
H18A H19C 3.5988 no .
H18A H26A 3.5458 no .
H18A H26C 2.6846 no .
H18A H27C 3.0051 no .
H18B H19C 3.4162 no .
H18C H19A 3.1640 no .
H18C H19C 2.2257 no .
H18C H26A 2.6947 no .
H18C H26C 2.4996 no .
H19C H26A 2.6506 no .
H25A H29A 3.2823 no .
H25A H29B 2.3429 no .
H25B H26A 3.3984 no .
H25B H26B 3.4433 no .
H25B H29A 3.4976 no .
H25B H29B 3.2768 no .
H25C H26A 2.3170 no .
H25C H26B 3.0747 no .
H26B H27A 3.5727 no .
H26B H27C 3.4587 no .
H26C H27A 3.0784 no .
H26C H27C 2.3015 no .
H27A H28A 3.3071 no .
H27B H28A 2.2315 no .
H27B H28B 3.2900 no .
H28B H29A 3.4576 no .
H28B H29C 3.1443 no .
H28C H29A 3.3171 no .
H28C H29C 2.2829 no .
H31 H32 2.2826 no .
H31 H41 2.4146 no .
H31 H49 2.9369 no .
H32 H33 2.3560 no .
H33 H34 2.3282 no .
H34 H35 2.3221 no .
H35 H43 3.2160 no .
H35 H47 3.3856 no .
H37 H38 2.3015 no .
H37 H43 2.5795 no .
H37 H53 2.4929 no .
H38 H39 2.3265 no .
H39 H40 2.3426 no .
H40 H41 2.3153 no .
H43 H44 2.3086 no .
H44 H45 2.3232 no .
H45 H46 2.3247 no .
H46 H47 2.3365 no .
H47 H49 2.6042 no .
H49 H50 2.3117 no .
H50 H51 2.3278 no .
H51 H52 2.3414 no .
H52 H53 2.3196 no .
H55 H56 2.3177 no .
H55 H71 2.3458 no .
H56 H57 2.3369 no .
H57 H58 2.3358 no .
H58 H59 2.3062 no .
H59 H61 2.8616 no .
H59 H77 2.6381 no .
H61 H62 2.3050 no .
H61 H67 2.6422 no .
H62 H63 2.3423 no .
H63 H64 2.3503 no .
H64 H65 2.3110 no .
H65 H73 2.9872 no .
H65 H77 3.5418 no .
H67 H68 2.3054 no .
H68 H69 2.3229 no .
H69 H70 2.3449 no .
H70 H71 2.3169 no .
H71 H73 2.8022 no .
H73 H74 2.3108 no .
H74 H75 2.3209 no .
H75 H76 2.3343 no .
H76 H77 2.3226 no .
Cl1 H25B 2.8907 no .
Cl1 H32 3.1385 no 3_665
Cl1 H39 3.3805 no .
Cl1 H51 3.5525 no 1_455
Cl1 H62 3.1368 no 1_455
Cl1 H69 3.4517 no 2_655
Cl2 H5A 3.4946 no 2_545
Cl2 H5B 3.1342 no 2_545
Cl2 H15C 3.5843 no 2_545
Cl2 H25A 3.5397 no .
Cl2 H25B 3.4264 no .
Cl2 H25C 3.4102 no .
Cl2 H46 3.3973 no 1_455
Cl2 H47 3.3605 no 1_455
Cl2 H68 3.1166 no 2_655
Cl3 H4B 3.5250 no 2_545
Cl3 H15C 3.1249 no 2_545
Cl3 H61 3.5600 no 1_455
Cl3 H62 3.1652 no 1_455
Cl4 H4B 3.3272 no 2_545
Cl4 H15A 3.1918 no 2_545
Cl4 H19B 3.5771 no 2_545
Cl4 H46 3.2574 no 2_645
Cl4 H67 3.3587 no 1_455
Cl4 H68 3.4462 no 1_455
Cl4b H46 2.8863 no 2_645
Cl4b H67 3.0990 no 1_455
Cl4b H68 3.1193 no 1_455
Cl5 H45 3.1784 no 2_645
Cl5b H15A 3.4599 no 2_545
Cl5b H45 2.9812 no 2_645
Cl6 H5B 3.1086 no 1_545
Cl6 H16A 3.3855 no 1_545
Cl6 H16B 3.1633 no 1_545
Cl6 H16C 3.0795 no 1_545
Cl6 H45 3.2775 no 2_645
Cl6 H46 3.2231 no 2_645
Cl6 H67 3.4660 no 1_455
Cl6b H5B 3.3161 no 1_545
Cl6b H16B 3.2394 no 1_545
Cl6b H45 3.0928 no 2_645
Cl7 H9A 2.6190 no 3_665
Cl7 H27B 3.1610 no 3_665
Cl7 H76 3.4927 no .
Cl7 H77 3.0076 no .
Cl7b H9A 3.0111 no 3_665
Cl7b H76 3.0937 no .
Cl7b H76 3.3008 no 3_655
Cl7b H77 3.1248 no .
Cl8 H33 3.3947 no 3_665
Cl8 H57 3.5011 no .
Cl8 H63 3.5432 no 1_455
Cl8 H75 3.5252 no 3_655
Cl8b H27B 3.3934 no 3_665
Cl8b H28A 3.2791 no 3_665
Cl8b H33 3.3266 no 3_665
Cl8b H75 3.3450 no 3_655
Cl9 H8 3.4490 no 1_545
Cl9 H9A 3.5670 no 1_545
Cl9 H76 2.9357 no 3_655
Cl9b H76 3.1830 no 3_655
Cl10 H9C 3.2407 no .
Cl10 H15B 3.3493 no 1_655
Cl10 H19A 2.7815 no 1_655
Cl10 H34 3.5553 no .
Cl10 H71 3.3115 no 1_565
Cl10 H73 3.0578 no 1_565
Cl10 H74 2.9199 no 1_565
Cl11 H4A 2.9274 no .
Cl11 H9B 3.0797 no .
Cl11 H28C 3.1849 no .
Cl11 H29C 2.9405 no .
Cl11 H35 3.5066 no .
Cl11 H44 3.4818 no .
Cl12 H37 3.5949 no 2_655
Cl12 H70 3.0319 no 1_565
Cl13 H15A 3.2072 no 1_655
Cl13 H15B 3.2867 no 1_655
Cl13 H38 3.5980 no 2_655
Cl13 H45 3.2167 no .
Cl13 H56 3.2742 no 2_655
Cl13 H70 3.1919 no 1_565
Cl14 H9B 3.2340 no .
Cl14 H9C 3.4222 no .
Cl14 H19A 3.3475 no 1_655
Cl14 H34 3.5134 no .
Cl14 H35 3.0458 no .
Cl15 H38 3.4298 no 2_655
Cl15 H56 2.9041 no 2_655
Cl15 H57 3.2506 no 2_655
Cl15 H70 3.2371 no 1_565
Cl16 H38 3.4924 no 2_655
Cl16 H56 3.1817 no 2_655
Cl16 H57 3.3955 no 2_655
Cl16 H70 3.2147 no 1_565
Cl17 H4A 3.0777 no .
Cl17 H4C 3.4679 no .
Cl17 H44 3.5847 no .
N2 H61 3.5845 no 2_655
C2 H37 3.2692 no 2_655
C2 H53 3.2860 no 2_655
C2 H78 3.2942 no 2_555
C3 H53 3.4704 no 2_655
C3 H61 3.2207 no 2_655
C4 H55 3.5907 no 2_655
C4 H61 3.4113 no 2_655
C4 H67 3.5818 no 2_655
C7 H55 3.2978 no 1_565
C7 H71 3.2363 no 1_565
C8 H55 3.5682 no 1_565
C8 H71 3.0372 no 1_565
C9 H75 3.4920 no 1_565
C10 H73 2.9588 no 1_465
C10 H74 3.5970 no 1_465
C11 H73 2.9922 no 1_465
C12 H65 3.5938 no 1_465
C12 H73 3.4330 no 1_465
C12 H74 3.5215 no 1_465
C13 H74 3.0082 no 1_465
C14 H73 3.4246 no 1_465
C14 H74 3.0619 no 1_465
C15 H73 3.3930 no 1_465
C16 H65 3.5467 no 1_465
C16 H67 3.3947 no 1_465
C16 H73 3.4993 no 1_465
C17 H64 3.3394 no 1_465
C17 H65 3.3066 no 1_465
C17 H65 3.5973 no 3_665
C17 H77 3.5482 no 3_665
C18 H51 3.3933 no 3_665
C18 H74 3.3069 no 1_465
C19 H35 3.4637 no 1_455
C19 H74 3.4811 no 1_465
C21 H31 3.2076 no 3_665
C25 H68 3.3539 no 2_655
C25 H69 3.2717 no 2_655
C26 H31 3.0831 no 3_665
C26 H50 3.5510 no 1_455
C27 H53 3.4048 no 3_665
C27 H58 2.7425 no 3_665
C28 H40 3.5943 no 3_665
C28 H41 3.4562 no .
C29 H43 2.9534 no .
C29 H69 3.5538 no 2_655
C30 H28B 3.1927 no .
C31 H26B 3.1026 no 3_665
C31 H28B 3.2703 no .
C31 H40 3.3272 no 3_665
C31 H50 3.1919 no 3_765
C32 H28B 3.3318 no .
C32 H39 3.3871 no 3_665
C32 H40 3.2328 no 3_665
C32 H50 3.0768 no 3_765
C32 H51 3.3297 no 3_765
C33 H28B 3.3016 no .
C33 H51 3.3121 no 3_765
C33 H63 3.5836 no 3_765
C34 H19A 3.3418 no 1_655
C34 H28A 3.5114 no .
C34 H28B 3.1783 no .
C34 H28C 3.2025 no .
C34 H74 3.5261 no 1_565
C35 H19A 3.2217 no 1_655
C35 H19C 3.5588 no 1_655
C35 H28B 3.1153 no .
C35 H28C 3.1251 no .
C36 H27A 3.0063 no 3_665
C36 H29A 3.0122 no .
C37 H2 3.4746 no 2_645
C37 H27A 3.3498 no 3_665
C37 H29A 3.0164 no .
C38 H27A 3.5887 no 3_665
C38 H29A 2.9988 no .
C38 H57 2.9922 no .
C38 H70 3.5231 no 2_655
C39 H27A 3.4798 no 3_665
C39 H29A 2.9594 no .
C39 H32 3.4881 no 3_665
C40 H27A 3.1182 no 3_665
C40 H28B 3.4214 no 3_665
C40 H29A 2.8898 no .
C40 H41 3.4128 no 3_665
C41 H27A 2.8472 no 3_665
C41 H28B 3.1380 no .
C41 H29A 2.9016 no .
C41 H40 3.3616 no 3_665
C42 H2 3.2123 no 2_645
C43 H29A 3.4936 no .
C43 H29C 3.3205 no .
C44 H5A 3.1946 no 2_645
C44 H7 2.9998 no 2_645
C44 H55 3.4861 no 2_655
C44 H56 3.0576 no 2_655
C45 H5A 2.7574 no 2_645
C45 H7 3.1270 no 2_645
C45 H56 3.1134 no 2_655
C46 H5A 2.7637 no 2_645
C46 H19B 3.2084 no 1_655
C47 H2 3.3129 no 2_645
C47 H5A 3.2263 no 2_645
C48 H2 3.4199 no 2_645
C48 H26B 3.2749 no 3_665
C48 H26C 3.5803 no 3_665
C48 H27A 3.5218 no 3_665
C49 H26B 2.9608 no 3_665
C49 H26C 3.5239 no 3_665
C49 H50 3.4187 no 3_765
C50 H26B 3.5418 no 1_655
C50 H26B 3.1280 no 3_665
C50 H26C 3.2825 no 3_665
C50 H49 3.5368 no 3_765
C50 H78 3.2100 no 1_655
C51 H18C 3.4094 no 3_665
C51 H26B 3.5577 no 3_665
C51 H26C 3.0452 no 3_665
C51 H62 3.3911 no .
C51 H78 2.7175 no 1_655
C52 H2 3.5797 no 2_645
C52 H3 3.5341 no 2_645
C52 H18A 3.5239 no 3_665
C52 H26C 3.0622 no 3_665
C52 H27C 3.3740 no 3_665
C52 H59 3.5740 no .
C52 H62 3.4559 no .
C52 H78 2.7642 no 1_655
C53 H2 2.9229 no 2_645
C53 H3 3.5270 no 2_645
C53 H26C 3.3199 no 3_665
C53 H27A 3.0559 no 3_665
C53 H27C 3.3087 no 3_665
C53 H58 3.3355 no .
C53 H78 3.3112 no 1_655
C54 H3 3.2608 no 2_645
C54 H4C 3.0919 no 2_645
C54 H8 3.5846 no 1_545
C55 H3 3.4088 no 2_645
C55 H4C 2.6956 no 2_645
C55 H7 3.0861 no 1_545
C55 H8 3.3781 no 1_545
C55 H44 3.1685 no 2_645
C56 H3 3.3848 no 2_645
C56 H4C 3.2535 no 2_645
C56 H7 3.3083 no 1_545
C56 H44 3.0708 no 2_645
C56 H45 3.4500 no 2_645
C57 H3 3.1618 no 2_645
C57 H38 3.3557 no .
C58 H3 2.9351 no 2_645
C58 H27A 3.5458 no 3_665
C58 H27B 3.4163 no 3_665
C58 H27C 3.3841 no 3_665
C58 H52 3.4568 no .
C58 H53 3.1874 no .
C59 H3 2.9797 no 2_645
C59 H52 3.2024 no .
C60 H16A 3.1064 no 1_645
C61 H3 3.5706 no 2_645
C61 H52 3.1102 no .
C62 H51 3.3109 no .
C62 H52 3.1238 no .
C63 H18B 3.0731 no 3_665
C63 H33 3.5378 no 3_765
C63 H75 3.3800 no 3_755
C64 H16A 3.3509 no 1_645
C64 H17A 3.4102 no 1_645
C64 H17A 3.3135 no 3_665
C64 H17C 3.4578 no 1_645
C64 H18B 3.2234 no 3_665
C64 H75 3.3739 no 3_755
C65 H16A 2.8300 no 1_645
C65 H17A 3.3024 no 1_645
C65 H17A 3.1361 no 3_665
C66 H4B 3.5582 no 2_645
C66 H4C 3.2214 no 2_645
C66 H15B 3.5928 no 1_645
C66 H16A 3.2759 no 1_645
C67 H4B 2.9165 no 2_645
C67 H4C 3.2479 no 2_645
C67 H15B 3.5733 no 1_645
C67 H16A 2.8534 no 1_645
C67 H16C 3.4947 no 1_645
C68 H4B 3.1766 no 2_645
C68 H15B 3.3198 no 1_645
C68 H16A 3.5587 no 1_645
C68 H16C 3.5903 no 1_645
C68 H25A 2.9906 no 2_645
C68 H29B 3.3940 no 2_645
C69 H15B 3.0135 no 1_645
C69 H25A 3.0654 no 2_645
C69 H29B 3.0275 no 2_645
C70 H15B 2.9762 no 1_645
C71 H8 3.5639 no 1_545
C71 H15B 3.2342 no 1_645
C72 H8 2.8551 no 1_545
C73 H8 3.2945 no 1_545
C74 H9C 2.9412 no 1_545
C74 H18B 3.4198 no 1_645
C74 H34 3.3226 no 1_545
C74 H64 3.3105 no 3_755
C75 H8 3.5947 no 1_545
C75 H9C 2.5953 no 1_545
C75 H34 3.5103 no 1_545
C75 H63 3.4643 no 3_755
C75 H64 2.7766 no 3_755
C76 H8 3.1767 no 1_545
C76 H9C 3.0483 no 1_545
C76 H17C 3.3050 no 3_665
C76 H64 3.1350 no 3_755
C77 H8 2.7827 no 1_545
C77 H17B 3.3570 no 3_665
C77 H17C 3.5642 no 3_665
C78 H62 3.2184 no 1_455
C79 H45 3.5880 no 2_645
C79 H62 3.3681 no 1_455
C79 H67 3.5244 no 1_455
C81 H19A 3.4612 no 1_655
C81 H44 3.5319 no .
C82 H15B 3.5791 no 1_655
C82 H70 3.1485 no 1_565
C82 H71 3.2502 no 1_565
H2 C37 3.4746 no 2_655
H2 C42 3.2123 no 2_655
H2 C47 3.3129 no 2_655
H2 C48 3.4199 no 2_655
H2 C52 3.5797 no 2_655
H2 C53 2.9229 no 2_655
H2 H37 2.6068 no 2_655
H2 H47 3.4664 no 2_655
H2 H53 2.6374 no 2_655
H2 H78 3.1843 no 2_555
H3 C52 3.5341 no 2_655
H3 C53 3.5270 no 2_655
H3 C54 3.2608 no 2_655
H3 C55 3.4088 no 2_655
H3 C56 3.3848 no 2_655
H3 C57 3.1618 no 2_655
H3 C58 2.9351 no 2_655
H3 C59 2.9797 no 2_655
H3 C61 3.5706 no 2_655
H3 H52 3.0615 no 2_655
H3 H53 3.0299 no 2_655
H3 H58 3.3201 no 2_655
H3 H59 3.3938 no 2_655
H3 H61 2.7011 no 2_655
H4A Cl11 2.9274 no .
H4A Cl17 3.0777 no .
H4B Cl3 3.5250 no 2_555
H4B Cl4 3.3272 no 2_555
H4B C66 3.5582 no 2_655
H4B C67 2.9165 no 2_655
H4B C68 3.1766 no 2_655
H4B H61 3.0571 no 2_655
H4B H67 2.8431 no 2_655
H4B H68 3.2714 no 2_655
H4C Cl17 3.4679 no .
H4C C54 3.0919 no 2_655
H4C C55 2.6956 no 2_655
H4C C56 3.2535 no 2_655
H4C C66 3.2214 no 2_655
H4C C67 3.2479 no 2_655
H4C H44 3.5867 no .
H4C H55 2.6325 no 2_655
H4C H56 3.5403 no 2_655
H4C H61 3.1623 no 2_655
H4C H67 3.4412 no 2_655
H5A Cl2 3.4946 no 2_555
H5A C44 3.1946 no 2_655
H5A C45 2.7574 no 2_655
H5A C46 2.7637 no 2_655
H5A C47 3.2263 no 2_655
H5A H45 3.0455 no 2_655
H5A H46 3.0544 no 2_655
H5B Cl2 3.1342 no 2_555
H5B Cl6 3.1086 no 1_565
H5B Cl6b 3.3161 no 1_565
H7 C44 2.9998 no 2_655
H7 C45 3.1270 no 2_655
H7 C55 3.0861 no 1_565
H7 C56 3.3083 no 1_565
H7 H44 2.7276 no 2_655
H7 H45 2.9735 no 2_655
H7 H55 2.5990 no 1_565
H7 H56 3.0292 no 1_565
H7 H71 3.0677 no 1_565
H8 Cl9 3.4490 no 1_565
H8 C54 3.5846 no 1_565
H8 C55 3.3781 no 1_565
H8 C71 3.5639 no 1_565
H8 C72 2.8551 no 1_565
H8 C73 3.2945 no 1_565
H8 C75 3.5947 no 1_565
H8 C76 3.1767 no 1_565
H8 C77 2.7827 no 1_565
H8 H55 3.1848 no 1_565
H8 H71 2.6621 no 1_565
H8 H77 3.0728 no 1_565
H9A Cl7 2.6190 no 3_665
H9A Cl7b 3.0111 no 3_665
H9A Cl9 3.5670 no 1_565
H9A H75 3.5013 no 1_565
H9A H76 3.5793 no 1_565
H9B Cl11 3.0797 no .
H9B Cl14 3.2340 no .
H9C Cl10 3.2407 no .
H9C Cl14 3.4222 no .
H9C C74 2.9412 no 1_565
H9C C75 2.5953 no 1_565
H9C C76 3.0483 no 1_565
H9C H34 3.3360 no .
H9C H74 3.2319 no 1_565
H9C H75 2.6755 no 1_565
H9C H76 3.3879 no 1_565
H15A Cl4 3.1918 no 2_555
H15A Cl5b 3.4599 no 2_555
H15A Cl13 3.2072 no 1_455
H15B Cl10 3.3493 no 1_455
H15B Cl13 3.2867 no 1_455
H15B C66 3.5928 no 1_465
H15B C67 3.5733 no 1_465
H15B C68 3.3198 no 1_465
H15B C69 3.0135 no 1_465
H15B C70 2.9762 no 1_465
H15B C71 3.2342 no 1_465
H15B C82 3.5791 no 1_455
H15B H69 3.3739 no 1_465
H15B H70 3.3367 no 1_465
H15B H73 2.8474 no 1_465
H15C Cl2 3.5843 no 2_555
H15C Cl3 3.1249 no 2_555
H16A Cl6 3.3855 no 1_565
H16A C60 3.1064 no 1_465
H16A C64 3.3509 no 1_465
H16A C65 2.8300 no 1_465
H16A C66 3.2759 no 1_465
H16A C67 2.8534 no 1_465
H16A C68 3.5587 no 1_465
H16A H65 2.8653 no 1_465
H16A H67 2.5928 no 1_465
H16A H73 3.0201 no 1_465
H16B Cl6 3.1633 no 1_565
H16B Cl6b 3.2394 no 1_565
H16C Cl6 3.0795 no 1_565
H16C C67 3.4947 no 1_465
H16C C68 3.5903 no 1_465
H16C H67 3.3661 no 1_465
H16C H68 3.5439 no 1_465
H17A C64 3.4102 no 1_465
H17A C64 3.3135 no 3_665
H17A C65 3.3024 no 1_465
H17A C65 3.1361 no 3_665
H17A H64 2.8728 no 1_465
H17A H64 3.1600 no 3_665
H17A H65 2.6367 no 1_465
H17A H65 2.8193 no 3_665
H17B C77 3.3570 no 3_665
H17B H59 3.2340 no 3_665
H17B H65 3.5502 no 3_665
H17B H77 2.9713 no 3_665
H17C C64 3.4578 no 1_465
H17C C76 3.3050 no 3_665
H17C C77 3.5642 no 3_665
H17C H64 2.9020 no 1_465
H17C H65 3.3742 no 1_465
H17C H76 3.0330 no 3_665
H17C H77 3.4671 no 3_665
H18A C52 3.5239 no 3_665
H18A H51 3.3572 no 3_665
H18A H52 3.2061 no 3_665
H18A H59 3.4165 no 3_665
H18B C63 3.0731 no 3_665
H18B C64 3.2234 no 3_665
H18B C74 3.4198 no 1_465
H18B H34 3.5193 no 1_455
H18B H51 3.2186 no 3_665
H18B H63 3.0810 no 3_665
H18B H64 3.3254 no 3_665
H18B H74 2.7914 no 1_465
H18C C51 3.4094 no 3_665
H18C H51 3.0427 no 3_665
H19A Cl10 2.7815 no 1_455
H19A Cl14 3.3475 no 1_455
H19A C34 3.3418 no 1_455
H19A C35 3.2217 no 1_455
H19A C81 3.4612 no 1_455
H19A H34 2.9896 no 1_455
H19A H35 2.7490 no 1_455
H19A H74 2.9753 no 1_465
H19B Cl4 3.5771 no 2_555
H19B C46 3.2084 no 1_455
H19B H46 2.8793 no 1_455
H19C C35 3.5588 no 1_455
H19C H35 3.3669 no 1_455
H19C H47 3.3917 no 1_455
H25A Cl2 3.5397 no .
H25A C68 2.9906 no 2_655
H25A C69 3.0654 no 2_655
H25A H68 2.4794 no 2_655
H25A H69 2.6489 no 2_655
H25B Cl1 2.8907 no .
H25B Cl2 3.4264 no .
H25B H32 3.0840 no 3_665
H25B H39 3.4985 no .
H25B H69 3.0158 no 2_655
H25C Cl2 3.4102 no .
H25C H47 3.5268 no 1_455
H25C H68 3.5979 no 2_655
H26A H49 3.2123 no 1_455
H26A H50 3.5130 no 1_455
H26B C31 3.1026 no 3_665
H26B C48 3.2749 no 3_665
H26B C49 2.9608 no 3_665
H26B C50 3.5418 no 1_455
H26B C50 3.1280 no 3_665
H26B C51 3.5577 no 3_665
H26B H31 2.2949 no 3_665
H26B H49 3.3693 no 1_455
H26B H49 3.2124 no 3_665
H26B H50 2.7445 no 1_455
H26B H50 3.4696 no 3_665
H26C C48 3.5803 no 3_665
H26C C49 3.5239 no 3_665
H26C C50 3.2825 no 3_665
H26C C51 3.0452 no 3_665
H26C C52 3.0622 no 3_665
H26C C53 3.3199 no 3_665
H26C H31 3.5460 no 3_665
H26C H51 3.4141 no 3_665
H26C H52 3.4450 no 3_665
H27A C36 3.0063 no 3_665
H27A C37 3.3498 no 3_665
H27A C38 3.5887 no 3_665
H27A C39 3.4798 no 3_665
H27A C40 3.1182 no 3_665
H27A C41 2.8472 no 3_665
H27A C48 3.5218 no 3_665
H27A C53 3.0559 no 3_665
H27A C58 3.5458 no 3_665
H27A H31 3.5987 no 3_665
H27A H40 3.5675 no 3_665
H27A H41 3.1592 no 3_665
H27A H53 2.7323 no 3_665
H27A H58 2.5964 no 3_665
H27B Cl7 3.1610 no 3_665
H27B Cl8b 3.3934 no 3_665
H27B C58 3.4163 no 3_665
H27B H58 2.6072 no 3_665
H27C C52 3.3740 no 3_665
H27C C53 3.3087 no 3_665
H27C C58 3.3841 no 3_665
H27C H52 3.3171 no 3_665
H27C H53 3.1999 no 3_665
H27C H58 2.5566 no 3_665
H27C H59 3.3512 no 3_665
H28A Cl8b 3.2791 no 3_665
H28A C34 3.5114 no .
H28B C30 3.1927 no .
H28B C31 3.2703 no .
H28B C32 3.3318 no .
H28B C33 3.3016 no .
H28B C34 3.1783 no .
H28B C35 3.1153 no .
H28B C40 3.4214 no 3_665
H28B C41 3.1380 no .
H28B H35 3.5686 no .
H28B H40 2.8007 no 3_665
H28B H41 2.5686 no .
H28C Cl11 3.1849 no .
H28C C34 3.2025 no .
H28C C35 3.1251 no .
H28C H34 3.3052 no .
H28C H35 3.1797 no .
H29A C36 3.0122 no .
H29A C37 3.0164 no .
H29A C38 2.9988 no .
H29A C39 2.9594 no .
H29A C40 2.8898 no .
H29A C41 2.9016 no .
H29A C43 3.4936 no .
H29A H37 3.5902 no .
H29A H38 3.5533 no .
H29A H39 3.5134 no .
H29A H40 3.4003 no .
H29A H41 3.4208 no .
H29A H43 2.5650 no .
H29A H69 3.3416 no 2_655
H29B C68 3.3940 no 2_655
H29B C69 3.0275 no 2_655
H29B H43 3.2927 no .
H29B H68 3.5112 no 2_655
H29B H69 2.9059 no 2_655
H29C Cl11 2.9405 no .
H29C C43 3.3205 no .
H29C H43 2.5821 no .
H31 C21 3.2076 no 3_665
H31 C26 3.0831 no 3_665
H31 H26B 2.2949 no 3_665
H31 H26C 3.5460 no 3_665
H31 H27A 3.5987 no 3_665
H31 H40 3.2415 no 3_665
H31 H50 3.1231 no 3_765
H32 Cl1 3.1385 no 3_665
H32 C39 3.4881 no 3_665
H32 H25B 3.0840 no 3_665
H32 H39 2.7857 no 3_665
H32 H40 3.0768 no 3_665
H32 H50 2.9512 no 3_765
H32 H51 3.2250 no 3_765
H33 Cl8 3.3947 no 3_665
H33 Cl8b 3.3266 no 3_665
H33 C63 3.5378 no 3_765
H33 H51 3.1846 no 3_765
H33 H63 2.7057 no 3_765
H33 H75 3.3772 no 1_565
H34 Cl10 3.5553 no .
H34 Cl14 3.5134 no .
H34 C74 3.3226 no 1_565
H34 C75 3.5103 no 1_565
H34 H9C 3.3360 no .
H34 H18B 3.5193 no 1_655
H34 H19A 2.9896 no 1_655
H34 H28C 3.3052 no .
H34 H74 2.6612 no 1_565
H34 H75 3.0448 no 1_565
H35 Cl11 3.5066 no .
H35 Cl14 3.0458 no .
H35 C19 3.4637 no 1_655
H35 H19A 2.7490 no 1_655
H35 H19C 3.3669 no 1_655
H35 H28B 3.5686 no .
H35 H28C 3.1797 no .
H37 Cl12 3.5949 no 2_645
H37 C2 3.2692 no 2_645
H37 H2 2.6068 no 2_645
H37 H29A 3.5902 no .
H38 Cl13 3.5980 no 2_645
H38 Cl15 3.4298 no 2_645
H38 Cl16 3.4924 no 2_645
H38 C57 3.3557 no .
H38 H29A 3.5533 no .
H38 H57 2.4939 no .
H38 H69 3.4506 no 2_655
H38 H70 2.9892 no 2_655
H39 Cl1 3.3805 no .
H39 C32 3.3871 no 3_665
H39 H25B 3.4985 no .
H39 H29A 3.5134 no .
H39 H32 2.7857 no 3_665
H40 C28 3.5943 no 3_665
H40 C31 3.3272 no 3_665
H40 C32 3.2328 no 3_665
H40 C41 3.3616 no 3_665
H40 H27A 3.5675 no 3_665
H40 H28B 2.8007 no 3_665
H40 H29A 3.4003 no .
H40 H31 3.2415 no 3_665
H40 H32 3.0768 no 3_665
H40 H40 3.2834 no 3_665
H40 H41 2.5279 no 3_665
H41 C28 3.4562 no .
H41 C40 3.4128 no 3_665
H41 H27A 3.1592 no 3_665
H41 H28B 2.5686 no .
H41 H29A 3.4208 no .
H41 H40 2.5279 no 3_665
H41 H41 3.5667 no 3_665
H43 C29 2.9534 no .
H43 H29A 2.5650 no .
H43 H29B 3.2927 no .
H43 H29C 2.5821 no .
H44 Cl11 3.4818 no .
H44 Cl17 3.5847 no .
H44 C55 3.1685 no 2_655
H44 C56 3.0708 no 2_655
H44 C81 3.5319 no .
H44 H4C 3.5867 no .
H44 H7 2.7276 no 2_645
H44 H55 2.5996 no 2_655
H44 H56 2.4204 no 2_655
H45 Cl5 3.1784 no 2_655
H45 Cl5b 2.9812 no 2_655
H45 Cl6 3.2775 no 2_655
H45 Cl6b 3.0928 no 2_655
H45 Cl13 3.2167 no .
H45 C56 3.4500 no 2_655
H45 C79 3.5880 no 2_655
H45 H5A 3.0455 no 2_645
H45 H7 2.9735 no 2_645
H45 H56 2.5429 no 2_655
H46 Cl2 3.3973 no 1_655
H46 Cl4 3.2574 no 2_655
H46 Cl4b 2.8863 no 2_655
H46 Cl6 3.2231 no 2_655
H46 H5A 3.0544 no 2_645
H46 H19B 2.8793 no 1_655
H47 Cl2 3.3605 no 1_655
H47 H2 3.4664 no 2_645
H47 H19C 3.3917 no 1_655
H47 H25C 3.5268 no 1_655
H49 C50 3.5368 no 3_765
H49 H26A 3.2123 no 1_655
H49 H26B 3.3693 no 1_655
H49 H26B 3.2124 no 3_665
H49 H50 2.9151 no 3_765
H50 C26 3.5510 no 1_655
H50 C31 3.1919 no 3_765
H50 C32 3.0768 no 3_765
H50 C49 3.4187 no 3_765
H50 H26A 3.5130 no 1_655
H50 H26B 2.7445 no 1_655
H50 H26B 3.4696 no 3_665
H50 H31 3.1231 no 3_765
H50 H32 2.9512 no 3_765
H50 H49 2.9151 no 3_765
H50 H50 3.4265 no 3_765
H51 Cl1 3.5525 no 1_655
H51 C18 3.3933 no 3_665
H51 C32 3.3297 no 3_765
H51 C33 3.3121 no 3_765
H51 C62 3.3109 no .
H51 H18A 3.3572 no 3_665
H51 H18B 3.2186 no 3_665
H51 H18C 3.0427 no 3_665
H51 H26C 3.4141 no 3_665
H51 H32 3.2250 no 3_765
H51 H33 3.1846 no 3_765
H51 H62 2.8598 no .
H51 H78 2.9507 no 1_655
H52 C58 3.4568 no .
H52 C59 3.2024 no .
H52 C61 3.1102 no .
H52 C62 3.1238 no .
H52 H3 3.0615 no 2_645
H52 H18A 3.2061 no 3_665
H52 H26C 3.4450 no 3_665
H52 H27C 3.3171 no 3_665
H52 H58 3.1968 no .
H52 H59 2.7164 no .
H52 H61 2.9536 no .
H52 H62 2.9763 no .
H52 H78 3.0140 no 1_655
H53 C2 3.2860 no 2_645
H53 C3 3.4704 no 2_645
H53 C27 3.4048 no 3_665
H53 C58 3.1874 no .
H53 H2 2.6374 no 2_645
H53 H3 3.0299 no 2_645
H53 H27A 2.7323 no 3_665
H53 H27C 3.1999 no 3_665
H53 H58 2.6260 no .
H55 C4 3.5907 no 2_645
H55 C7 3.2978 no 1_545
H55 C8 3.5682 no 1_545
H55 C44 3.4861 no 2_645
H55 H4C 2.6325 no 2_645
H55 H7 2.5990 no 1_545
H55 H8 3.1848 no 1_545
H55 H44 2.5996 no 2_645
H56 Cl13 3.2742 no 2_645
H56 Cl15 2.9041 no 2_645
H56 Cl16 3.1817 no 2_645
H56 C44 3.0576 no 2_645
H56 C45 3.1134 no 2_645
H56 H4C 3.5403 no 2_645
H56 H7 3.0292 no 1_545
H56 H44 2.4204 no 2_645
H56 H45 2.5429 no 2_645
H57 Cl8 3.5011 no .
H57 Cl15 3.2506 no 2_645
H57 Cl16 3.3955 no 2_645
H57 C38 2.9922 no .
H57 H38 2.4939 no .
H58 C27 2.7425 no 3_665
H58 C53 3.3355 no .
H58 H3 3.3201 no 2_645
H58 H27A 2.5964 no 3_665
H58 H27B 2.6072 no 3_665
H58 H27C 2.5566 no 3_665
H58 H52 3.1968 no .
H58 H53 2.6260 no .
H59 C52 3.5740 no .
H59 H3 3.3938 no 2_645
H59 H17B 3.2340 no 3_665
H59 H18A 3.4165 no 3_665
H59 H27C 3.3512 no 3_665
H59 H52 2.7164 no .
H61 Cl3 3.5600 no 1_655
H61 N2 3.5845 no 2_645
H61 C3 3.2207 no 2_645
H61 C4 3.4113 no 2_645
H61 H3 2.7011 no 2_645
H61 H4B 3.0571 no 2_645
H61 H4C 3.1623 no 2_645
H61 H52 2.9536 no .
H62 Cl1 3.1368 no 1_655
H62 Cl3 3.1652 no 1_655
H62 C51 3.3911 no .
H62 C52 3.4559 no .
H62 C78 3.2184 no 1_655
H62 C79 3.3681 no 1_655
H62 H51 2.8598 no .
H62 H52 2.9763 no .
H62 H78 2.9640 no 1_655
H63 Cl8 3.5432 no 1_655
H63 C33 3.5836 no 3_765
H63 C75 3.4643 no 3_755
H63 H18B 3.0810 no 3_665
H63 H33 2.7057 no 3_765
H63 H75 2.7644 no 3_755
H64 C17 3.3394 no 1_645
H64 C74 3.3105 no 3_755
H64 C75 2.7766 no 3_755
H64 C76 3.1350 no 3_755
H64 H17A 2.8728 no 1_645
H64 H17A 3.1600 no 3_665
H64 H17C 2.9020 no 1_645
H64 H18B 3.3254 no 3_665
H64 H75 2.7415 no 3_755
H64 H76 3.3293 no 3_755
H65 C12 3.5938 no 1_645
H65 C16 3.5467 no 1_645
H65 C17 3.3066 no 1_645
H65 C17 3.5973 no 3_665
H65 H16A 2.8653 no 1_645
H65 H17A 2.6367 no 1_645
H65 H17A 2.8193 no 3_665
H65 H17B 3.5502 no 3_665
H65 H17C 3.3742 no 1_645
H67 Cl4 3.3587 no 1_655
H67 Cl4b 3.0990 no 1_655
H67 Cl6 3.4660 no 1_655
H67 C4 3.5818 no 2_645
H67 C16 3.3947 no 1_645
H67 C79 3.5244 no 1_655
H67 H4B 2.8431 no 2_645
H67 H4C 3.4412 no 2_645
H67 H16A 2.5928 no 1_645
H67 H16C 3.3661 no 1_645
H68 Cl2 3.1166 no 2_645
H68 Cl4 3.4462 no 1_655
H68 Cl4b 3.1193 no 1_655
H68 C25 3.3539 no 2_645
H68 H4B 3.2714 no 2_645
H68 H16C 3.5439 no 1_645
H68 H25A 2.4794 no 2_645
H68 H25C 3.5979 no 2_645
H68 H29B 3.5112 no 2_645
H69 Cl1 3.4517 no 2_645
H69 C25 3.2717 no 2_645
H69 C29 3.5538 no 2_645
H69 H15B 3.3739 no 1_645
H69 H25A 2.6489 no 2_645
H69 H25B 3.0158 no 2_645
H69 H29A 3.3416 no 2_645
H69 H29B 2.9059 no 2_645
H69 H38 3.4506 no 2_645
H70 Cl12 3.0319 no 1_545
H70 Cl13 3.1919 no 1_545
H70 Cl15 3.2371 no 1_545
H70 Cl16 3.2147 no 1_545
H70 C38 3.5231 no 2_645
H70 C82 3.1485 no 1_545
H70 H15B 3.3367 no 1_645
H70 H38 2.9892 no 2_645
H71 Cl10 3.3115 no 1_545
H71 C7 3.2363 no 1_545
H71 C8 3.0372 no 1_545
H71 C82 3.2502 no 1_545
H71 H7 3.0677 no 1_545
H71 H8 2.6621 no 1_545
H73 Cl10 3.0578 no 1_545
H73 C10 2.9588 no 1_645
H73 C11 2.9922 no 1_645
H73 C12 3.4330 no 1_645
H73 C14 3.4246 no 1_645
H73 C15 3.3930 no 1_645
H73 C16 3.4993 no 1_645
H73 H15B 2.8474 no 1_645
H73 H16A 3.0201 no 1_645
H74 Cl10 2.9199 no 1_545
H74 C10 3.5970 no 1_645
H74 C12 3.5215 no 1_645
H74 C13 3.0082 no 1_645
H74 C14 3.0619 no 1_645
H74 C18 3.3069 no 1_645
H74 C19 3.4811 no 1_645
H74 C34 3.5261 no 1_545
H74 H9C 3.2319 no 1_545
H74 H18B 2.7914 no 1_645
H74 H19A 2.9753 no 1_645
H74 H34 2.6612 no 1_545
H75 Cl8 3.5252 no 3_655
H75 Cl8b 3.3450 no 3_655
H75 C9 3.4920 no 1_545
H75 C63 3.3800 no 3_755
H75 C64 3.3739 no 3_755
H75 H9A 3.5013 no 1_545
H75 H9C 2.6755 no 1_545
H75 H33 3.3772 no 1_545
H75 H34 3.0448 no 1_545
H75 H63 2.7644 no 3_755
H75 H64 2.7415 no 3_755
H76 Cl7 3.4927 no .
H76 Cl7b 3.0937 no .
H76 Cl7b 3.3008 no 3_655
H76 Cl9 2.9357 no 3_655
H76 Cl9b 3.1830 no 3_655
H76 H9A 3.5793 no 1_545
H76 H9C 3.3879 no 1_545
H76 H17C 3.0330 no 3_665
H76 H64 3.3293 no 3_755
H77 Cl7 3.0076 no .
H77 Cl7b 3.1248 no .
H77 C17 3.5482 no 3_665
H77 H8 3.0728 no 1_545
H77 H17B 2.9713 no 3_665
H77 H17C 3.4671 no 3_665
H78 C2 3.2942 no 2_545
H78 C50 3.2100 no 1_455
H78 C51 2.7175 no 1_455
H78 C52 2.7642 no 1_455
H78 C53 3.3112 no 1_455
H78 H2 3.1843 no 2_545
H78 H51 2.9507 no 1_455
H78 H52 3.0140 no 1_455
H78 H62 2.9640 no 1_455

loop_
_geom_torsion_atom_site_label_1
_geom_torsion_atom_site_label_2
_geom_torsion_atom_site_label_3
_geom_torsion_atom_site_label_4
_geom_torsion
_geom_torsion_publ_flag
Rh1 Pd1 Rh2 Rh1 0.000(11) no
Rh1 Pd1 Rh2 S1 62.270(15) no
Rh1 Pd1 Rh2 S2 -62.404(19) no
Rh1 Pd1 Rh2 C20 -118.5(3) no
Rh1 Pd1 Rh2 C22 111.8(3) no
Rh1 Pd1 Rh2 C23 153.53(19) no
Rh1 Pd1 Rh2 C24 -160.4(2) no
Rh2 Pd1 Rh1 Rh2 0.0 no
Rh2 Pd1 Rh1 S1 -61.301(16) no
Rh2 Pd1 Rh1 S2 61.36(2) no
Rh2 Pd1 Rh1 C10 148.4(3) no
Rh2 Pd1 Rh1 C11 -168.48(19) no
Rh2 Pd1 Rh1 C12 -128.5(2) no
Rh2 Pd1 Rh1 C14 112.9(4) no
Rh1 Pd1 S1 Rh1 -0.000(11) no
Rh1 Pd1 S1 Rh2 -78.66(4) no
S1 Pd1 Rh1 Rh2 61.30(5) no
S1 Pd1 Rh1 S1 -0.00(5) no
S1 Pd1 Rh1 S2 122.66(5) no
S1 Pd1 Rh1 C10 -150.3(3) no
S1 Pd1 Rh1 C11 -107.12(5) no
S1 Pd1 Rh1 C12 -67.21(6) no
S1 Pd1 Rh1 C14 174.2(5) no
Rh1 Pd1 S2 Rh1 -0.000(12) no
Rh1 Pd1 S2 Rh2 78.54(4) no
S2 Pd1 Rh1 Rh2 -61.36(5) no
S2 Pd1 Rh1 S1 -122.66(5) no
S2 Pd1 Rh1 S2 0.00(5) no
S2 Pd1 Rh1 C10 87.0(3) no
S2 Pd1 Rh1 C11 130.22(5) no
S2 Pd1 Rh1 C12 170.13(6) no
S2 Pd1 Rh1 C14 51.5(5) no
Rh1 Pd1 C1 N1 -96.4(4) no
Rh1 Pd1 C1 N2 91.6(6) no
C1 Pd1 Rh1 Rh2 -119.4(3) no
C1 Pd1 Rh1 S1 179.3(3) no
C1 Pd1 Rh1 S2 -58.0(3) no
C1 Pd1 Rh1 C10 28.9(3) no
C1 Pd1 Rh1 C11 72.2(3) no
C1 Pd1 Rh1 C12 112.1(3) no
C1 Pd1 Rh1 C14 -6.5(3) no
Rh1 Pd1 C6 N3 98.4(4) no
Rh1 Pd1 C6 N4 -87.3(6) no
C6 Pd1 Rh1 Rh2 121.5(3) no
C6 Pd1 Rh1 S1 60.2(3) no
C6 Pd1 Rh1 S2 -177.1(3) no
C6 Pd1 Rh1 C10 -90.1(3) no
C6 Pd1 Rh1 C11 -46.9(3) no
C6 Pd1 Rh1 C12 -7.0(3) no
C6 Pd1 Rh1 C14 -125.6(3) no
Rh2 Pd1 S1 Rh1 78.66(4) no
Rh2 Pd1 S1 Rh2 0.000(12) no
S1 Pd1 Rh2 Rh1 -62.27(5) no
S1 Pd1 Rh2 S1 0.00(5) no
S1 Pd1 Rh2 S2 -124.67(6) no
S1 Pd1 Rh2 C20 179.3(3) no
S1 Pd1 Rh2 C22 49.5(3) no
S1 Pd1 Rh2 C23 91.24(6) no
S1 Pd1 Rh2 C24 137.36(6) no
Rh2 Pd1 S2 Rh1 -78.54(4) no
Rh2 Pd1 S2 Rh2 0.0 no
S2 Pd1 Rh2 Rh1 62.40(5) no
S2 Pd1 Rh2 S1 124.67(5) no
S2 Pd1 Rh2 S2 0.00(4) no
S2 Pd1 Rh2 C20 -56.0(3) no
S2 Pd1 Rh2 C22 174.2(3) no
S2 Pd1 Rh2 C23 -144.08(5) no
S2 Pd1 Rh2 C24 -97.97(5) no
Rh2 Pd1 C1 N1 -175.0(3) no
Rh2 Pd1 C1 N2 13.0(7) no
C1 Pd1 Rh2 Rh1 117.0(3) no
C1 Pd1 Rh2 S1 179.3(3) no
C1 Pd1 Rh2 S2 54.6(3) no
C1 Pd1 Rh2 C20 -1.4(3) no
C1 Pd1 Rh2 C22 -131.2(3) no
C1 Pd1 Rh2 C23 -89.4(3) no
C1 Pd1 Rh2 C24 -43.3(3) no
Rh2 Pd1 C6 N3 175.2(3) no
Rh2 Pd1 C6 N4 -10.5(7) no
C6 Pd1 Rh2 Rh1 -112.3(3) no
C6 Pd1 Rh2 S1 -50.0(3) no
C6 Pd1 Rh2 S2 -174.7(3) no
C6 Pd1 Rh2 C20 129.2(3) no
C6 Pd1 Rh2 C22 -0.5(3) no
C6 Pd1 Rh2 C23 41.2(3) no
C6 Pd1 Rh2 C24 87.3(3) no
S1 Pd1 S2 Rh1 -40.03(5) no
S1 Pd1 S2 Rh2 38.51(5) no
S2 Pd1 S1 Rh1 40.11(5) no
S2 Pd1 S1 Rh2 -38.55(5) no
S1 Pd1 C6 N3 139.8(4) no
S1 Pd1 C6 N4 -45.8(5) no
C6 Pd1 S1 Rh1 -135.85(19) no
C6 Pd1 S1 Rh2 145.49(19) no
S2 Pd1 C1 N1 -136.9(4) no
S2 Pd1 C1 N2 51.1(6) no
C1 Pd1 S2 Rh1 139.29(17) no
C1 Pd1 S2 Rh2 -142.17(17) no
C1 Pd1 C6 N3 -39.5(4) no
C1 Pd1 C6 N4 134.8(6) no
C6 Pd1 C1 N1 39.1(5) no
C6 Pd1 C1 N2 -132.9(6) no
Pd1 Rh1 Rh2 Pd1 0.0 no
Pd1 Rh1 Rh2 S1 -60.394(19) no
Pd1 Rh1 Rh2 S2 60.507(16) no
Pd1 Rh1 Rh2 C20 134.9(2) no
Pd1 Rh1 Rh2 C21 176.64(18) no
Pd1 Rh1 Rh2 C22 -140.4(2) no
Pd1 Rh1 Rh2 C23 -101.7(5) no
Pd1 Rh1 S1 Pd1 -0.0 no
Pd1 Rh1 S1 Rh2 83.17(4) no
Pd1 Rh1 S2 Pd1 0.000(11) no
Pd1 Rh1 S2 Rh2 -83.06(4) no
Pd1 Rh1 C10 C11 87.6(3) no
Pd1 Rh1 C10 C14 -153.53(14) no
Pd1 Rh1 C10 C15 -30.7(6) no
Pd1 Rh1 C11 C10 -112.67(18) no
Pd1 Rh1 C11 C12 130.47(18) no
Pd1 Rh1 C11 C16 8.0(5) no
Pd1 Rh1 C12 C11 -71.8(4) no
Pd1 Rh1 C12 C13 169.69(9) no
Pd1 Rh1 C12 C17 48.6(6) no
Pd1 Rh1 C14 C10 53.5(6) no
Pd1 Rh1 C14 C13 170.75(14) no
Pd1 Rh1 C14 C19 -68.7(7) no
Rh2 Rh1 S1 Pd1 -83.17(4) no
Rh2 Rh1 S1 Rh2 0.0 no
S1 Rh1 Rh2 Pd1 60.39(4) no
S1 Rh1 Rh2 S1 0.00(4) no
S1 Rh1 Rh2 S2 120.90(4) no
S1 Rh1 Rh2 C20 -164.74(5) no
S1 Rh1 Rh2 C21 -122.95(5) no
S1 Rh1 Rh2 C22 -80.01(5) no
S1 Rh1 Rh2 C23 -41.3(5) no
Rh2 Rh1 S2 Pd1 83.06(4) no
Rh2 Rh1 S2 Rh2 0.000(11) no
S2 Rh1 Rh2 Pd1 -60.51(5) no
S2 Rh1 Rh2 S1 -120.90(5) no
S2 Rh1 Rh2 S2 0.00(5) no
S2 Rh1 Rh2 C20 74.35(5) no
S2 Rh1 Rh2 C21 116.14(5) no
S2 Rh1 Rh2 C22 159.09(5) no
S2 Rh1 Rh2 C23 -162.2(5) no
Rh2 Rh1 C10 C11 176.63(12) no
Rh2 Rh1 C10 C14 -64.5(5) no
Rh2 Rh1 C10 C15 58.3(7) no
C10 Rh1 Rh2 Pd1 -104.9(4) no
C10 Rh1 Rh2 S1 -165.3(4) no
C10 Rh1 Rh2 S2 -44.4(4) no
C10 Rh1 Rh2 C20 29.9(4) no
C10 Rh1 Rh2 C21 71.7(4) no
C10 Rh1 Rh2 C22 114.7(4) no
C10 Rh1 Rh2 C23 153.4(4) no
Rh2 Rh1 C12 C11 -163.72(8) no
Rh2 Rh1 C12 C13 77.7(4) no
Rh2 Rh1 C12 C17 -43.3(6) no
C12 Rh1 Rh2 Pd1 123.1(3) no
C12 Rh1 Rh2 S1 62.7(3) no
C12 Rh1 Rh2 S2 -176.4(3) no
C12 Rh1 Rh2 C20 -102.0(3) no
C12 Rh1 Rh2 C21 -60.2(3) no
C12 Rh1 Rh2 C22 -17.3(3) no
C12 Rh1 Rh2 C23 21.4(3) no
Rh2 Rh1 C13 C12 -129.66(19) no
Rh2 Rh1 C13 C14 111.6(2) no
Rh2 Rh1 C13 C18 -8.9(6) no
C13 Rh1 Rh2 Pd1 166.4(2) no
C13 Rh1 Rh2 S1 106.0(2) no
C13 Rh1 Rh2 S2 -133.1(2) no
C13 Rh1 Rh2 C20 -58.7(2) no
C13 Rh1 Rh2 C21 -16.9(2) no
C13 Rh1 Rh2 C22 26.0(2) no
C13 Rh1 Rh2 C23 64.7(3) no
Rh2 Rh1 C14 C10 149.22(15) no
Rh2 Rh1 C14 C13 -93.5(3) no
Rh2 Rh1 C14 C19 27.0(6) no
C14 Rh1 Rh2 Pd1 -147.8(3) no
C14 Rh1 Rh2 S1 151.8(3) no
C14 Rh1 Rh2 S2 -87.3(3) no
C14 Rh1 Rh2 C20 -12.9(3) no
C14 Rh1 Rh2 C21 28.9(3) no
C14 Rh1 Rh2 C22 71.8(3) no
C14 Rh1 Rh2 C23 110.5(3) no
S1 Rh1 S2 Pd1 40.83(5) no
S1 Rh1 S2 Rh2 -42.24(5) no
S2 Rh1 S1 Pd1 -40.89(5) no
S2 Rh1 S1 Rh2 42.28(4) no
S1 Rh1 C10 C11 24.2(6) no
S1 Rh1 C10 C14 143.0(3) no
S1 Rh1 C10 C15 -94.1(6) no
C10 Rh1 S1 Pd1 80.9(4) no
C10 Rh1 S1 Rh2 164.1(4) no
S1 Rh1 C11 C10 -168.67(12) no
S1 Rh1 C11 C12 74.5(3) no
S1 Rh1 C11 C16 -48.0(5) no
C11 Rh1 S1 Pd1 97.80(18) no
C11 Rh1 S1 Rh2 -179.03(18) no
S1 Rh1 C12 C11 -118.6(2) no
S1 Rh1 C12 C13 122.9(3) no
S1 Rh1 C12 C17 1.8(5) no
C12 Rh1 S1 Pd1 135.76(17) no
C12 Rh1 S1 Rh2 -141.07(17) no
S1 Rh1 C13 C12 -70.4(3) no
S1 Rh1 C13 C14 170.87(13) no
S1 Rh1 C13 C18 50.4(6) no
C13 Rh1 S1 Pd1 172.1(2) no
C13 Rh1 S1 Rh2 -104.7(2) no
S1 Rh1 C14 C10 -138.2(4) no
S1 Rh1 C14 C13 -21.0(7) no
S1 Rh1 C14 C19 99.5(6) no
C14 Rh1 S1 Pd1 -172.8(5) no
C14 Rh1 S1 Rh2 -89.7(5) no
S2 Rh1 C10 C11 141.72(17) no
S2 Rh1 C10 C14 -99.4(3) no
S2 Rh1 C10 C15 23.4(6) no
C10 Rh1 S2 Pd1 -116.79(19) no
C10 Rh1 S2 Rh2 160.14(19) no
S2 Rh1 C11 C10 -56.3(4) no
S2 Rh1 C11 C12 -173.21(8) no
S2 Rh1 C11 C16 64.3(6) no
C11 Rh1 S2 Pd1 -83.3(3) no
C11 Rh1 S2 Rh2 -166.3(3) no
S2 Rh1 C13 C12 167.52(8) no
S2 Rh1 C13 C14 48.7(4) no
S2 Rh1 C13 C18 -71.8(6) no
C13 Rh1 S2 Pd1 173.0(3) no
C13 Rh1 S2 Rh2 89.9(3) no
S2 Rh1 C14 C10 93.5(3) no
S2 Rh1 C14 C13 -149.28(18) no
S2 Rh1 C14 C19 -28.8(6) no
C14 Rh1 S2 Pd1 -156.9(2) no
C14 Rh1 S2 Rh2 120.0(2) no
C10 Rh1 C11 C10 0.0(3) no
C10 Rh1 C11 C12 -116.9(5) no
C10 Rh1 C11 C16 120.7(6) no
C11 Rh1 C10 C11 -0.0(3) no
C11 Rh1 C10 C14 118.8(5) no
C11 Rh1 C10 C15 -118.3(7) no
C10 Rh1 C12 C11 38.7(3) no
C10 Rh1 C12 C13 -79.9(3) no
C10 Rh1 C12 C17 159.1(6) no
C12 Rh1 C10 C11 -38.0(3) no
C12 Rh1 C10 C14 80.8(3) no
C12 Rh1 C10 C15 -156.3(6) no
C10 Rh1 C13 C12 81.3(3) no
C10 Rh1 C13 C14 -37.5(3) no
C10 Rh1 C13 C18 -158.0(6) no
C13 Rh1 C10 C11 -80.3(3) no
C13 Rh1 C10 C14 38.5(3) no
C13 Rh1 C10 C15 161.3(6) no
C10 Rh1 C14 C10 0.0(3) no
C10 Rh1 C14 C13 117.2(5) no
C10 Rh1 C14 C19 -122.2(7) no
C14 Rh1 C10 C11 -118.8(5) no
C14 Rh1 C10 C14 0.0(3) no
C14 Rh1 C10 C15 122.9(7) no
C11 Rh1 C12 C11 0.0(3) no
C11 Rh1 C12 C13 -118.5(5) no
C11 Rh1 C12 C17 120.4(7) no
C12 Rh1 C11 C10 116.9(5) no
C12 Rh1 C11 C12 0.0(3) no
C12 Rh1 C11 C16 -122.5(7) no
C11 Rh1 C13 C12 37.5(3) no
C11 Rh1 C13 C14 -81.3(3) no
C11 Rh1 C13 C18 158.2(6) no
C13 Rh1 C11 C10 80.0(3) no
C13 Rh1 C11 C12 -36.9(3) no
C13 Rh1 C11 C16 -159.3(6) no
C11 Rh1 C14 C10 -37.7(3) no
C11 Rh1 C14 C13 79.5(3) no
C11 Rh1 C14 C19 -160.0(6) no
C14 Rh1 C11 C10 36.5(3) no
C14 Rh1 C11 C12 -80.3(3) no
C14 Rh1 C11 C16 157.2(6) no
C12 Rh1 C13 C12 0.0(3) no
C12 Rh1 C13 C14 -118.8(5) no
C12 Rh1 C13 C18 120.7(7) no
C13 Rh1 C12 C11 118.5(5) no
C13 Rh1 C12 C13 0.0(3) no
C13 Rh1 C12 C17 -121.1(7) no
C12 Rh1 C14 C10 -80.6(3) no
C12 Rh1 C14 C13 36.6(3) no
C12 Rh1 C14 C19 157.2(6) no
C14 Rh1 C12 C11 80.9(3) no
C14 Rh1 C12 C13 -37.6(3) no
C14 Rh1 C12 C17 -158.7(6) no
C13 Rh1 C14 C10 -117.2(5) no
C13 Rh1 C14 C13 0.0(3) no
C13 Rh1 C14 C19 120.5(7) no
C14 Rh1 C13 C12 118.8(5) no
C14 Rh1 C13 C14 -0.0(3) no
C14 Rh1 C13 C18 -120.5(7) no
Pd1 Rh2 S1 Pd1 -0.000(11) no
Pd1 Rh2 S1 Rh1 -81.49(4) no
Pd1 Rh2 S2 Pd1 0.0 no
Pd1 Rh2 S2 Rh1 81.33(5) no
Pd1 Rh2 C20 C21 170.4(3) no
Pd1 Rh2 C20 C24 -71.0(4) no
Pd1 Rh2 C20 C25 50.4(6) no
Pd1 Rh2 C22 C21 -174.3(3) no
Pd1 Rh2 C22 C23 67.1(4) no
Pd1 Rh2 C22 C27 -54.2(6) no
Pd1 Rh2 C23 C22 -143.17(15) no
Pd1 Rh2 C23 C24 100.2(2) no
Pd1 Rh2 C23 C28 -20.3(5) no
Pd1 Rh2 C24 C20 137.65(16) no
Pd1 Rh2 C24 C23 -104.3(2) no
Pd1 Rh2 C24 C29 15.1(6) no
Rh1 Rh2 S1 Pd1 81.49(4) no
Rh1 Rh2 S1 Rh1 0.000(10) no
Rh1 Rh2 S2 Pd1 -81.33(5) no
Rh1 Rh2 S2 Rh1 -0.000(11) no
Rh1 Rh2 C20 C21 78.7(3) no
Rh1 Rh2 C20 C24 -162.71(11) no
Rh1 Rh2 C20 C25 -41.3(5) no
Rh1 Rh2 C21 C20 -124.5(2) no
Rh1 Rh2 C21 C22 117.91(19) no
Rh1 Rh2 C21 C26 -3.7(5) no
Rh1 Rh2 C22 C21 -84.5(3) no
Rh1 Rh2 C22 C23 156.81(11) no
Rh1 Rh2 C22 C27 35.5(6) no
Rh1 Rh2 C23 C22 -55.0(6) no
Rh1 Rh2 C23 C24 -171.7(2) no
Rh1 Rh2 C23 C28 67.9(7) no
S1 Rh2 S2 Pd1 -39.18(5) no
S1 Rh2 S2 Rh1 42.15(5) no
S2 Rh2 S1 Pd1 39.25(5) no
S2 Rh2 S1 Rh1 -42.23(4) no
S1 Rh2 C21 C20 176.72(10) no
S1 Rh2 C21 C22 59.1(3) no
S1 Rh2 C21 C26 -62.5(6) no
C21 Rh2 S1 Pd1 172.3(3) no
C21 Rh2 S1 Rh1 90.8(3) no
S1 Rh2 C22 C21 -137.19(17) no
S1 Rh2 C22 C23 104.2(2) no
S1 Rh2 C22 C27 -17.1(5) no
C22 Rh2 S1 Pd1 -154.09(18) no
C22 Rh2 S1 Rh1 124.43(18) no
S1 Rh2 C23 C22 -88.4(3) no
S1 Rh2 C23 C24 154.96(15) no
S1 Rh2 C23 C28 34.5(5) no
C23 Rh2 S1 Pd1 -114.41(17) no
C23 Rh2 S1 Rh1 164.10(17) no
S1 Rh2 C24 C20 -160.43(10) no
S1 Rh2 C24 C23 -42.4(4) no
S1 Rh2 C24 C29 77.0(6) no
C24 Rh2 S1 Pd1 -87.2(3) no
C24 Rh2 S1 Rh1 -168.7(3) no
S2 Rh2 C20 C21 129.5(3) no
S2 Rh2 C20 C24 -111.9(3) no
S2 Rh2 C20 C25 9.4(5) no
C20 Rh2 S2 Pd1 148.13(17) no
C20 Rh2 S2 Rh1 -130.53(17) no
S2 Rh2 C21 C20 -65.9(3) no
S2 Rh2 C21 C22 176.52(10) no
S2 Rh2 C21 C26 54.9(5) no
C21 Rh2 S2 Pd1 -176.25(19) no
C21 Rh2 S2 Rh1 -94.9(2) no
S2 Rh2 C23 C22 153.28(15) no
S2 Rh2 C23 C24 36.6(5) no
S2 Rh2 C23 C28 -83.8(6) no
C23 Rh2 S2 Pd1 85.0(4) no
C23 Rh2 S2 Rh1 166.3(4) no
S2 Rh2 C24 C20 81.2(3) no
S2 Rh2 C24 C23 -160.80(14) no
S2 Rh2 C24 C29 -41.4(6) no
C24 Rh2 S2 Pd1 109.56(19) no
C24 Rh2 S2 Rh1 -169.11(19) no
C20 Rh2 C21 C20 0.0(3) no
C20 Rh2 C21 C22 -117.6(5) no
C20 Rh2 C21 C26 120.8(7) no
C21 Rh2 C20 C21 0.0(3) no
C21 Rh2 C20 C24 118.6(5) no
C21 Rh2 C20 C25 -120.0(7) no
C20 Rh2 C22 C21 37.6(3) no
C20 Rh2 C22 C23 -81.1(3) no
C20 Rh2 C22 C27 157.6(6) no
C22 Rh2 C20 C21 -37.9(3) no
C22 Rh2 C20 C24 80.7(3) no
C22 Rh2 C20 C25 -157.9(5) no
C20 Rh2 C23 C22 79.9(3) no
C20 Rh2 C23 C24 -36.8(3) no
C20 Rh2 C23 C28 -157.2(5) no
C23 Rh2 C20 C21 -80.3(3) no
C23 Rh2 C20 C24 38.3(3) no
C23 Rh2 C20 C25 159.7(5) no
C20 Rh2 C24 C20 0.0(3) no
C20 Rh2 C24 C23 118.0(5) no
C20 Rh2 C24 C29 -122.6(7) no
C24 Rh2 C20 C21 -118.6(5) no
C24 Rh2 C20 C24 -0.0(3) no
C24 Rh2 C20 C25 121.4(6) no
C21 Rh2 C22 C21 0.0(3) no
C21 Rh2 C22 C23 -118.6(5) no
C21 Rh2 C22 C27 120.1(6) no
C22 Rh2 C21 C20 117.6(5) no
C22 Rh2 C21 C22 -0.0(3) no
C22 Rh2 C21 C26 -121.6(6) no
C21 Rh2 C23 C22 37.3(3) no
C21 Rh2 C23 C24 -79.3(3) no
C21 Rh2 C23 C28 160.3(5) no
C23 Rh2 C21 C20 80.7(3) no
C23 Rh2 C21 C22 -36.9(3) no
C23 Rh2 C21 C26 -158.5(6) no
C21 Rh2 C24 C20 -37.2(3) no
C21 Rh2 C24 C23 80.8(3) no
C21 Rh2 C24 C29 -159.8(6) no
C24 Rh2 C21 C20 36.8(3) no
C24 Rh2 C21 C22 -80.8(3) no
C24 Rh2 C21 C26 157.6(6) no
C22 Rh2 C23 C22 0.0(3) no
C22 Rh2 C23 C24 -116.7(5) no
C22 Rh2 C23 C28 122.9(6) no
C23 Rh2 C22 C21 118.6(5) no
C23 Rh2 C22 C23 0.0(3) no
C23 Rh2 C22 C27 -121.3(7) no
C22 Rh2 C24 C20 -80.3(3) no
C22 Rh2 C24 C23 37.7(3) no
C22 Rh2 C24 C29 157.1(6) no
C24 Rh2 C22 C21 79.7(3) no
C24 Rh2 C22 C23 -39.0(3) no
C24 Rh2 C22 C27 -160.3(6) no
C23 Rh2 C24 C20 -118.0(5) no
C23 Rh2 C24 C23 0.0(3) no
C23 Rh2 C24 C29 119.4(7) no
C24 Rh2 C23 C22 116.7(5) no
C24 Rh2 C23 C24 0.0(3) no
C24 Rh2 C23 C28 -120.4(6) no
Cl6 Cl4b C79 Cl4 -178.8(13) no
Cl6 Cl4b C79 Cl5 -116.4(14) no
Cl6 Cl4b C79 Cl5b -117.2(10) no
Cl6 Cl4b C79 Cl6 0.0(3) no
Cl6 Cl4b C79 Cl6b -13.5(5) no
C79 Cl4b Cl6 Cl6b 30.8(11) no
C79 Cl4b Cl6 C79 0.0(7) no
Cl4b Cl6 Cl6b C79 -21.4(9) no
Cl4b Cl6 C79 Cl4 0.5(6) no
Cl4b Cl6 C79 Cl4b 0.0(5) no
Cl4b Cl6 C79 Cl5 126.1(12) no
Cl4b Cl6 C79 Cl5b 108.7(12) no
Cl4b Cl6 C79 Cl6b 158.0(8) no
Cl6b Cl6 C79 Cl4 -157.5(10) no
Cl6b Cl6 C79 Cl4b -158.0(10) no
Cl6b Cl6 C79 Cl5 -31.9(12) no
Cl6b Cl6 C79 Cl5b -49.2(12) no
Cl6b Cl6 C79 Cl6b 0.0(8) no
C79 Cl6 Cl6b C79 0.0(5) no
Cl6 Cl6b C79 Cl4 32.7(14) no
Cl6 Cl6b C79 Cl4b 24.1(11) no
Cl6 Cl6b C79 Cl5 151.5(10) no
Cl6 Cl6b C79 Cl5b 138.0(10) no
Cl6 Cl6b C79 Cl6 -0.0(4) no
Cl7b Cl7 Cl8b C80 39.4(7) no
Cl8b Cl7 Cl7b Cl9 -27.9(16) no
Cl8b Cl7 Cl7b C80 -33.8(6) no
Cl7b Cl7 C80 Cl7b -0.0(6) no
Cl7b Cl7 C80 Cl8 -130.9(10) no
Cl7b Cl7 C80 Cl8b -127.1(9) no
Cl7b Cl7 C80 Cl9 -2.9(7) no
Cl7b Cl7 C80 Cl9b -27.5(11) no
C80 Cl7 Cl7b Cl9 5.9(13) no
C80 Cl7 Cl7b C80 -0.0(5) no
Cl8b Cl7 C80 Cl7b 127.1(10) no
Cl8b Cl7 C80 Cl8 -3.8(7) no
Cl8b Cl7 C80 Cl8b 0.0(7) no
Cl8b Cl7 C80 Cl9 124.2(11) no
Cl8b Cl7 C80 Cl9b 99.7(14) no
C80 Cl7 Cl8b C80 0.0(6) no
Cl7 Cl7b Cl9 Cl9b 26(3) no
Cl7 Cl7b Cl9 C80 -6.2(15) no
Cl7 Cl7b C80 Cl7 0.0(3) no
Cl7 Cl7b C80 Cl8 72.5(14) no
Cl7 Cl7b C80 Cl8b 60.1(10) no
Cl7 Cl7b C80 Cl9 176.6(8) no
Cl7 Cl7b C80 Cl9b 161.9(7) no
Cl9 Cl7b C80 Cl7 -176.6(9) no
Cl9 Cl7b C80 Cl8 -104.1(14) no
Cl9 Cl7b C80 Cl8b -116.5(11) no
Cl9 Cl7b C80 Cl9 0.0(4) no
Cl9 Cl7b C80 Cl9b -14.7(6) no
C80 Cl7b Cl9 Cl9b 32.5(12) no
C80 Cl7b Cl9 C80 0.0(6) no
Cl7 Cl8b C80 Cl7 0.0(2) no
Cl7 Cl8b C80 Cl7b -40.0(8) no
Cl7 Cl8b C80 Cl9 -102.8(12) no
Cl7 Cl8b C80 Cl9b -137.7(9) no
Cl7b Cl9 Cl9b C80 -27.2(11) no
Cl7b Cl9 C80 Cl7 2.6(7) no
Cl7b Cl9 C80 Cl7b -0.0(6) no
Cl7b Cl9 C80 Cl8 119.8(12) no
Cl7b Cl9 C80 Cl8b 96.4(12) no
Cl7b Cl9 C80 Cl9b 157.0(9) no
Cl9b Cl9 C80 Cl7 -154.4(9) no
Cl9b Cl9 C80 Cl7b -157.0(10) no
Cl9b Cl9 C80 Cl8 -37.2(12) no
Cl9b Cl9 C80 Cl8b -60.6(13) no
Cl9b Cl9 C80 Cl9b -0.0(6) no
C80 Cl9 Cl9b C80 0.0(5) no
Cl9 Cl9b C80 Cl7 38.7(14) no
Cl9 Cl9b C80 Cl7b 18.8(8) no
Cl9 Cl9b C80 Cl8 148.9(10) no
Cl9 Cl9b C80 Cl8b 133.1(10) no
Cl9 Cl9b C80 Cl9 -0.0(6) no
Cl14 Cl10 C81 Cl11 -17.5(9) no
Cl14 Cl10 C81 Cl12 -107.7(15) no
Cl14 Cl10 C81 Cl13 171.4(19) no
Cl14 Cl10 C81 Cl14 0.0(9) no
Cl14 Cl10 C81 Cl15 -151(3) no
Cl14 Cl10 C81 Cl16 -123.9(19) no
Cl14 Cl10 C81 Cl17 -54.7(13) no
Cl14 Cl10 C81 C82 -125.0(17) no
C81 Cl10 Cl14 Cl11 88(3) no
C81 Cl10 Cl14 Cl17 50.2(13) no
C81 Cl10 Cl14 C81 0.0(12) no
C81 Cl10 Cl14 C82 33.9(13) no
Cl14 Cl10 C82 Cl12 -79(8) no
Cl14 Cl10 C82 Cl13 102(3) no
Cl14 Cl10 C82 Cl14 0.0(6) no
Cl14 Cl10 C82 Cl15 76(6) no
Cl14 Cl10 C82 Cl17 -13.2(16) no
Cl14 Cl10 C82 C81 33.4(19) no
C82 Cl10 Cl14 Cl11 54(3) no
C82 Cl10 Cl14 Cl17 16(2) no
C82 Cl10 Cl14 C81 -34(2) no
C82 Cl10 Cl14 C82 -0(2) no
C81 Cl10 C82 Cl12 -112(9) no
C81 Cl10 C82 Cl13 68(3) no
C81 Cl10 C82 Cl14 -33(2) no
C81 Cl10 C82 Cl15 43(4) no
C81 Cl10 C82 Cl17 -46.6(19) no
C81 Cl10 C82 C81 0.0(10) no
C82 Cl10 C81 Cl11 107(4) no
C82 Cl10 C81 Cl12 17(4) no
C82 Cl10 C81 Cl13 -64(4) no
C82 Cl10 C81 Cl14 125(4) no
C82 Cl10 C81 Cl15 -26(4) no
C82 Cl10 C81 Cl16 1(4) no
C82 Cl10 C81 Cl17 70(4) no
C82 Cl10 C81 C82 0(4) no
Cl14 Cl11 Cl17 Cl12 55(6) no
Cl14 Cl11 Cl17 Cl14 0.0(6) no
Cl14 Cl11 Cl17 Cl15 -39(3) no
Cl14 Cl11 Cl17 Cl16 -28(6) no
Cl14 Cl11 Cl17 C81 -22.6(12) no
Cl14 Cl11 Cl17 C82 9.5(13) no
Cl17 Cl11 Cl14 Cl10 -52(3) no
Cl17 Cl11 Cl14 Cl17 0.0(16) no
Cl17 Cl11 Cl14 C81 30.6(17) no
Cl17 Cl11 Cl14 C82 -13.3(18) no
Cl14 Cl11 C81 Cl10 24.7(10) no
Cl14 Cl11 C81 Cl12 123.6(16) no
Cl14 Cl11 C81 Cl13 -180(5) no
Cl14 Cl11 C81 Cl14 -0.0(9) no
Cl14 Cl11 C81 Cl15 157(3) no
Cl14 Cl11 C81 Cl16 143(2) no
Cl14 Cl11 C81 Cl17 140.4(17) no
Cl14 Cl11 C81 C82 65.3(16) no
C81 Cl11 Cl14 Cl10 -82(3) no
C81 Cl11 Cl14 Cl17 -30.6(14) no
C81 Cl11 Cl14 C81 -0.0(12) no
C81 Cl11 Cl14 C82 -43.9(14) no
Cl17 Cl11 C81 Cl10 -116(3) no
Cl17 Cl11 C81 Cl12 -17(2) no
Cl17 Cl11 C81 Cl13 40(4) no
Cl17 Cl11 C81 Cl14 -140(3) no
Cl17 Cl11 C81 Cl15 17(3) no
Cl17 Cl11 C81 Cl16 2(2) no
Cl17 Cl11 C81 Cl17 -0(2) no
Cl17 Cl11 C81 C82 -75(3) no
C81 Cl11 Cl17 Cl12 77(6) no
C81 Cl11 Cl17 Cl14 22.6(14) no
C81 Cl11 Cl17 Cl15 -16(2) no
C81 Cl11 Cl17 Cl16 -5(5) no
C81 Cl11 Cl17 C81 -0.0(9) no
C81 Cl11 Cl17 C82 32.1(11) no
Cl15 Cl12 Cl17 Cl11 -114(7) no
Cl15 Cl12 Cl17 Cl14 -69.7(16) no
Cl15 Cl12 Cl17 Cl15 -0.0(7) no
Cl15 Cl12 Cl17 Cl16 10.2(8) no
Cl15 Cl12 Cl17 C81 -36.1(11) no
Cl15 Cl12 Cl17 C82 -62.8(9) no
Cl17 Cl12 Cl15 Cl13 118(3) no
Cl17 Cl12 Cl15 Cl17 0.0(11) no
Cl17 Cl12 Cl15 C81 35.5(13) no
Cl17 Cl12 Cl15 C82 71.0(12) no
Cl15 Cl12 C81 Cl10 -120.1(16) no
Cl15 Cl12 C81 Cl11 136.7(16) no
Cl15 Cl12 C81 Cl13 -24.6(11) no
Cl15 Cl12 C81 Cl14 172(3) no
Cl15 Cl12 C81 Cl15 0.0(11) no
Cl15 Cl12 C81 Cl16 16.5(11) no
Cl15 Cl12 C81 Cl17 124.1(16) no
Cl15 Cl12 C81 C82 -107.7(16) no
C81 Cl12 Cl15 Cl13 83(3) no
C81 Cl12 Cl15 Cl17 -35.5(11) no
C81 Cl12 Cl15 C81 0.0(9) no
C81 Cl12 Cl15 C82 35.5(10) no
Cl15 Cl12 C82 Cl10 164(8) no
Cl15 Cl12 C82 Cl13 -16.4(9) no
Cl15 Cl12 C82 Cl14 91.0(18) no
Cl15 Cl12 C82 Cl15 -0.0(8) no
Cl15 Cl12 C82 Cl16 10.1(8) no
Cl15 Cl12 C82 Cl17 84.7(11) no
Cl15 Cl12 C82 C81 49.3(18) no
C82 Cl12 Cl15 Cl13 47(3) no
C82 Cl12 Cl15 Cl17 -71.0(13) no
C82 Cl12 Cl15 C81 -35.5(14) no
C82 Cl12 Cl15 C82 0.0(13) no
Cl17 Cl12 C81 Cl10 115.8(18) no
Cl17 Cl12 C81 Cl11 12.6(15) no
Cl17 Cl12 C81 Cl13 -148.6(19) no
Cl17 Cl12 C81 Cl14 48.3(18) no
Cl17 Cl12 C81 Cl15 -124.1(19) no
Cl17 Cl12 C81 Cl16 -107.5(19) no
Cl17 Cl12 C81 Cl17 -0.0(15) no
Cl17 Cl12 C81 C82 128.2(19) no
C81 Cl12 Cl17 Cl11 -78(6) no
C81 Cl12 Cl17 Cl14 -33.6(12) no
C81 Cl12 Cl17 Cl15 36.1(12) no
C81 Cl12 Cl17 Cl16 46.3(13) no
C81 Cl12 Cl17 C81 -0.0(8) no
C81 Cl12 Cl17 C82 -26.8(11) no
Cl17 Cl12 C82 Cl10 79(8) no
Cl17 Cl12 C82 Cl13 -101.1(15) no
Cl17 Cl12 C82 Cl14 6.3(15) no
Cl17 Cl12 C82 Cl15 -84.7(13) no
Cl17 Cl12 C82 Cl16 -74.6(13) no
Cl17 Cl12 C82 Cl17 -0.0(10) no
Cl17 Cl12 C82 C81 -35.4(19) no
C82 Cl12 Cl17 Cl11 -52(6) no
C82 Cl12 Cl17 Cl14 -6.9(17) no
C82 Cl12 Cl17 Cl15 62.8(13) no
C82 Cl12 Cl17 Cl16 73.0(14) no
C82 Cl12 Cl17 C81 26.8(15) no
C82 Cl12 Cl17 C82 -0.0(13) no
C81 Cl12 C82 Cl10 115(9) no
C81 Cl12 C82 Cl13 -66(2) no
C81 Cl12 C82 Cl14 41.7(15) no
C81 Cl12 C82 Cl15 -49.3(19) no
C81 Cl12 C82 Cl16 -39.2(19) no
C81 Cl12 C82 Cl17 35.4(18) no
C81 Cl12 C82 C81 0.0(9) no
C82 Cl12 C81 Cl10 -12(3) no
C82 Cl12 C81 Cl11 -116(3) no
C82 Cl12 C81 Cl13 83(3) no
C82 Cl12 C81 Cl14 -80(3) no
C82 Cl12 C81 Cl15 108(3) no
C82 Cl12 C81 Cl16 124(3) no
C82 Cl12 C81 Cl17 -128(3) no
C82 Cl12 C81 C82 0(3) no
Cl15 Cl13 C81 Cl10 124.8(15) no
Cl15 Cl13 C81 Cl11 -31(4) no
Cl15 Cl13 C81 Cl12 26.7(10) no
Cl15 Cl13 C81 Cl15 0.0(10) no
Cl15 Cl13 C81 Cl16 11.0(10) no
Cl15 Cl13 C81 Cl17 -3.5(15) no
Cl15 Cl13 C81 C82 89.4(15) no
C81 Cl13 Cl15 Cl12 -86(2) no
C81 Cl13 Cl15 Cl17 2.9(12) no
C81 Cl13 Cl15 C81 0.0(9) no
C81 Cl13 Cl15 C82 -40.8(10) no
Cl15 Cl13 C82 Cl10 -159(3) no
Cl15 Cl13 C82 Cl12 20.9(11) no
Cl15 Cl13 C82 Cl14 -81(3) no
Cl15 Cl13 C82 Cl15 -0.0(9) no
Cl15 Cl13 C82 Cl16 7.2(9) no
Cl15 Cl13 C82 Cl17 -31.0(14) no
Cl15 Cl13 C82 C81 -69(3) no
C82 Cl13 Cl15 Cl12 -45(2) no
C82 Cl13 Cl15 Cl17 43.7(16) no
C82 Cl13 Cl15 C81 40.8(12) no
C82 Cl13 Cl15 C82 0.0(12) no
Cl16 Cl13 C81 Cl10 113.8(13) no
Cl16 Cl13 C81 Cl11 -42(4) no
Cl16 Cl13 C81 Cl12 15.7(7) no
Cl16 Cl13 C81 Cl15 -11.0(7) no
Cl16 Cl13 C81 Cl16 -0.0(7) no
Cl16 Cl13 C81 Cl17 -14.5(13) no
Cl16 Cl13 C81 C82 78.4(12) no
C81 Cl13 Cl16 Cl17 11.8(11) no
C81 Cl13 Cl16 C81 -0.0(9) no
C81 Cl13 Cl16 C82 -43.4(10) no
Cl16 Cl13 C82 Cl10 -166(3) no
Cl16 Cl13 C82 Cl12 13.8(7) no
Cl16 Cl13 C82 Cl14 -88(3) no
Cl16 Cl13 C82 Cl15 -7.2(7) no
Cl16 Cl13 C82 Cl16 0.0(6) no
Cl16 Cl13 C82 Cl17 -38.1(12) no
Cl16 Cl13 C82 C81 -76(3) no
C82 Cl13 Cl16 Cl17 55.1(14) no
C82 Cl13 Cl16 C81 43.4(12) no
C82 Cl13 Cl16 C82 -0.0(12) no
C81 Cl13 C82 Cl10 -91(4) no
C81 Cl13 C82 Cl12 90(3) no
C81 Cl13 C82 Cl14 -12.0(13) no
C81 Cl13 C82 Cl15 69(3) no
C81 Cl13 C82 Cl16 76(3) no
C81 Cl13 C82 Cl17 37.7(17) no
C81 Cl13 C82 C81 -0.0(13) no
C82 Cl13 C81 Cl10 35(3) no
C82 Cl13 C81 Cl11 -121(5) no
C82 Cl13 C81 Cl12 -63(3) no
C82 Cl13 C81 Cl15 -89(3) no
C82 Cl13 C81 Cl16 -78(3) no
C82 Cl13 C81 Cl17 -93(4) no
C82 Cl13 C81 C82 -0(3) no
Cl10 Cl14 Cl17 Cl11 157.5(13) no
Cl10 Cl14 Cl17 Cl12 -3(3) no
Cl10 Cl14 Cl17 Cl15 -47.9(16) no
Cl10 Cl14 Cl17 Cl16 -34(2) no
Cl10 Cl14 Cl17 C81 -56.3(12) no
Cl10 Cl14 Cl17 C82 -10.8(9) no
Cl10 Cl14 C81 Cl10 -0.00(17) no
Cl10 Cl14 C81 Cl11 153.6(10) no
Cl10 Cl14 C81 Cl12 91.4(12) no
Cl10 Cl14 C81 Cl15 104(5) no
Cl10 Cl14 C81 Cl16 103(3) no
Cl10 Cl14 C81 Cl17 129.9(9) no
Cl10 Cl14 C81 C82 31.3(10) no
Cl10 Cl14 C82 Cl10 -0.0(3) no
Cl10 Cl14 C82 Cl12 159(3) no
Cl10 Cl14 C82 Cl13 -114(3) no
Cl10 Cl14 C82 Cl15 -151(3) no
Cl10 Cl14 C82 Cl16 -174(3) no
Cl10 Cl14 C82 Cl17 165.2(19) no
Cl10 Cl14 C82 C81 -130(3) no
Cl11 Cl14 Cl17 Cl11 0.0(4) no
Cl11 Cl14 Cl17 Cl12 -161(3) no
Cl11 Cl14 Cl17 Cl15 155(2) no
Cl11 Cl14 Cl17 Cl16 168(3) no
Cl11 Cl14 Cl17 C81 146.2(18) no
Cl11 Cl14 Cl17 C82 -168.3(16) no
Cl11 Cl14 C81 Cl10 -153.6(11) no
Cl11 Cl14 C81 Cl11 0.0(3) no
Cl11 Cl14 C81 Cl12 -62.2(14) no
Cl11 Cl14 C81 Cl15 -50(5) no
Cl11 Cl14 C81 Cl16 -51(3) no
Cl11 Cl14 C81 Cl17 -23.7(10) no
Cl11 Cl14 C81 C82 -122.2(13) no
Cl11 Cl14 C82 Cl10 -155.6(15) no
Cl11 Cl14 C82 Cl12 3(3) no
Cl11 Cl14 C82 Cl13 91(3) no
Cl11 Cl14 C82 Cl15 54(3) no
Cl11 Cl14 C82 Cl16 30(3) no
Cl11 Cl14 C82 Cl17 9.6(13) no
Cl11 Cl14 C82 C81 75(3) no
Cl17 Cl14 C81 Cl10 -129.9(16) no
Cl17 Cl14 C81 Cl11 23.7(17) no
Cl17 Cl14 C81 Cl12 -38.5(15) no
Cl17 Cl14 C81 Cl15 -26(5) no
Cl17 Cl14 C81 Cl16 -27(2) no
Cl17 Cl14 C81 Cl17 0.0(13) no
Cl17 Cl14 C81 C82 -98.5(19) no
C81 Cl14 Cl17 Cl11 -146(3) no
C81 Cl14 Cl17 Cl12 53.1(18) no
C81 Cl14 Cl17 Cl15 8.4(14) no
C81 Cl14 Cl17 Cl16 22.2(17) no
C81 Cl14 Cl17 C81 0.0(13) no
C81 Cl14 Cl17 C82 45.5(14) no
Cl17 Cl14 C82 Cl10 -165(3) no
Cl17 Cl14 C82 Cl12 -6.5(17) no
Cl17 Cl14 C82 Cl13 81(3) no
Cl17 Cl14 C82 Cl15 44.0(19) no
Cl17 Cl14 C82 Cl16 20.7(17) no
Cl17 Cl14 C82 Cl17 -0.0(11) no
Cl17 Cl14 C82 C81 65(2) no
C82 Cl14 Cl17 Cl11 168(2) no
C82 Cl14 Cl17 Cl12 7.6(19) no
C82 Cl14 Cl17 Cl15 -37.1(16) no
C82 Cl14 Cl17 Cl16 -23.3(19) no
C82 Cl14 Cl17 C81 -45.5(15) no
C82 Cl14 Cl17 C82 0.0(14) no
C81 Cl14 C82 Cl10 130(4) no
C81 Cl14 C82 Cl12 -72(3) no
C81 Cl14 C82 Cl13 15.7(19) no
C81 Cl14 C82 Cl15 -21.3(19) no
C81 Cl14 C82 Cl16 -45(3) no
C81 Cl14 C82 Cl17 -65(3) no
C81 Cl14 C82 C81 -0.0(16) no
C82 Cl14 C81 Cl10 -31(3) no
C82 Cl14 C81 Cl11 122(3) no
C82 Cl14 C81 Cl12 60(3) no
C82 Cl14 C81 Cl15 72(5) no
C82 Cl14 C81 Cl16 71(3) no
C82 Cl14 C81 Cl17 99(3) no
C82 Cl14 C81 C82 -0(3) no
Cl12 Cl15 Cl17 Cl11 150(4) no
Cl12 Cl15 Cl17 Cl12 -0.0(4) no
Cl12 Cl15 Cl17 Cl14 120.8(17) no
Cl12 Cl15 Cl17 C81 128.5(16) no
Cl12 Cl15 Cl17 C82 83.3(10) no
Cl12 Cl15 C81 Cl10 74.4(16) no
Cl12 Cl15 C81 Cl11 -51.8(17) no
Cl12 Cl15 C81 Cl12 -0.0(4) no
Cl12 Cl15 C81 Cl13 141.2(14) no
Cl12 Cl15 C81 Cl14 -17(5) no
Cl12 Cl15 C81 Cl16 -14.6(9) no
Cl12 Cl15 C81 Cl17 -41.7(12) no
Cl12 Cl15 C81 C82 57.9(12) no
Cl12 Cl15 C82 Cl10 -169(7) no
Cl12 Cl15 C82 Cl12 0.0(4) no
Cl12 Cl15 C82 Cl13 152.2(13) no
Cl12 Cl15 C82 Cl14 -99(2) no
Cl12 Cl15 C82 Cl16 -11.9(9) no
Cl12 Cl15 C82 Cl17 -62.7(9) no
Cl12 Cl15 C82 C81 -117(3) no
Cl13 Cl15 Cl17 Cl11 18(5) no
Cl13 Cl15 Cl17 Cl12 -132.3(19) no
Cl13 Cl15 Cl17 Cl14 -12(3) no
Cl13 Cl15 Cl17 C81 -4(2) no
Cl13 Cl15 Cl17 C82 -49.0(18) no
Cl13 Cl15 C81 Cl10 -66.8(15) no
Cl13 Cl15 C81 Cl11 166.9(15) no
Cl13 Cl15 C81 Cl12 -141.2(14) no
Cl13 Cl15 C81 Cl13 0.0(4) no
Cl13 Cl15 C81 Cl14 -158(5) no
Cl13 Cl15 C81 Cl16 -156(2) no
Cl13 Cl15 C81 Cl17 177.1(12) no
Cl13 Cl15 C81 C82 -83.3(12) no
Cl13 Cl15 C82 Cl10 39(6) no
Cl13 Cl15 C82 Cl12 -152.2(13) no
Cl13 Cl15 C82 Cl13 -0.0(4) no
Cl13 Cl15 C82 Cl14 108(2) no
Cl13 Cl15 C82 Cl16 -164(2) no
Cl13 Cl15 C82 Cl17 145.1(13) no
Cl13 Cl15 C82 C81 91.0(19) no
Cl17 Cl15 C81 Cl10 116(2) no
Cl17 Cl15 C81 Cl11 -10.2(14) no
Cl17 Cl15 C81 Cl12 41.7(17) no
Cl17 Cl15 C81 Cl13 -177.1(17) no
Cl17 Cl15 C81 Cl14 25(4) no
Cl17 Cl15 C81 Cl16 27(2) no
Cl17 Cl15 C81 Cl17 0.0(13) no
Cl17 Cl15 C81 C82 99.6(18) no
C81 Cl15 Cl17 Cl11 22(3) no
C81 Cl15 Cl17 Cl12 -128.5(19) no
C81 Cl15 Cl17 Cl14 -7.7(13) no
C81 Cl15 Cl17 C81 0.0(12) no
C81 Cl15 Cl17 C82 -45.2(14) no
Cl17 Cl15 C82 Cl10 -106(7) no
Cl17 Cl15 C82 Cl12 62.7(13) no
Cl17 Cl15 C82 Cl13 -145.1(16) no
Cl17 Cl15 C82 Cl14 -36.6(17) no
Cl17 Cl15 C82 Cl16 50.8(17) no
Cl17 Cl15 C82 Cl17 -0.0(10) no
Cl17 Cl15 C82 C81 -54.1(17) no
C82 Cl15 Cl17 Cl11 67(4) no
C82 Cl15 Cl17 Cl12 -83.3(17) no
C82 Cl15 Cl17 Cl14 37.5(17) no
C82 Cl15 Cl17 C81 45.2(16) no
C82 Cl15 Cl17 C82 0.0(14) no
C81 Cl15 C82 Cl10 -52(6) no
C81 Cl15 C82 Cl12 117(3) no
C81 Cl15 C82 Cl13 -91(3) no
C81 Cl15 C82 Cl14 17.4(14) no
C81 Cl15 C82 Cl16 105(3) no
C81 Cl15 C82 Cl17 54.1(19) no
C81 Cl15 C82 C81 0.0(12) no
C82 Cl15 C81 Cl10 17(3) no
C82 Cl15 C81 Cl11 -110(3) no
C82 Cl15 C81 Cl12 -58(3) no
C82 Cl15 C81 Cl13 83(3) no
C82 Cl15 C81 Cl14 -75(5) no
C82 Cl15 C81 Cl16 -72(3) no
C82 Cl15 C81 Cl17 -100(3) no
C82 Cl15 C81 C82 0(3) no
Cl13 Cl16 Cl17 Cl11 -7(7) no
Cl13 Cl16 Cl17 Cl12 -140.3(19) no
Cl13 Cl16 Cl17 Cl14 -30(3) no
Cl13 Cl16 Cl17 C81 -12.9(15) no
Cl13 Cl16 Cl17 C82 -51.6(11) no
Cl13 Cl16 C81 Cl10 -85.9(12) no
Cl13 Cl16 C81 Cl11 165.0(13) no
Cl13 Cl16 C81 Cl12 -134.0(18) no
Cl13 Cl16 C81 Cl13 -0.0(3) no
Cl13 Cl16 C81 Cl14 -164(3) no
Cl13 Cl16 C81 Cl15 17.3(11) no
Cl13 Cl16 C81 Cl17 166.5(12) no
Cl13 Cl16 C81 C82 -85.1(10) no
Cl13 Cl16 C82 Cl12 -149.0(14) no
Cl13 Cl16 C82 Cl13 -0.0(3) no
Cl13 Cl16 C82 Cl14 107.0(17) no
Cl13 Cl16 C82 Cl15 11.0(10) no
Cl13 Cl16 C82 Cl17 127.5(11) no
Cl13 Cl16 C82 C81 74.6(16) no
Cl17 Cl16 C81 Cl10 107.7(19) no
Cl17 Cl16 C81 Cl11 -1.4(15) no
Cl17 Cl16 C81 Cl12 60(2) no
Cl17 Cl16 C81 Cl13 -166.5(18) no
Cl17 Cl16 C81 Cl14 30(3) no
Cl17 Cl16 C81 Cl15 -149(3) no
Cl17 Cl16 C81 Cl17 0.0(14) no
Cl17 Cl16 C81 C82 108.4(18) no
C81 Cl16 Cl17 Cl11 6(6) no
C81 Cl16 Cl17 Cl12 -127.4(18) no
C81 Cl16 Cl17 Cl14 -16.7(13) no
C81 Cl16 Cl17 C81 0.0(10) no
C81 Cl16 Cl17 C82 -38.6(12) no
Cl17 Cl16 C82 Cl12 83.5(16) no
Cl17 Cl16 C82 Cl13 -127.5(15) no
Cl17 Cl16 C82 Cl14 -20.6(17) no
Cl17 Cl16 C82 Cl15 -116.5(19) no
Cl17 Cl16 C82 Cl17 -0.0(12) no
Cl17 Cl16 C82 C81 -53.0(19) no
C82 Cl16 Cl17 Cl11 44(7) no
C82 Cl16 Cl17 Cl12 -88.8(17) no
C82 Cl16 Cl17 Cl14 21.9(18) no
C82 Cl16 Cl17 C81 38.6(14) no
C82 Cl16 Cl17 C82 -0.0(12) no
C81 Cl16 C82 Cl12 136(3) no
C81 Cl16 C82 Cl13 -74.6(19) no
C81 Cl16 C82 Cl14 32.4(13) no
C81 Cl16 C82 Cl15 -64(3) no
C81 Cl16 C82 Cl17 53.0(18) no
C81 Cl16 C82 C81 0.0(11) no
C82 Cl16 C81 Cl10 -1(3) no
C82 Cl16 C81 Cl11 -110(3) no
C82 Cl16 C81 Cl12 -49(3) no
C82 Cl16 C81 Cl13 85(3) no
C82 Cl16 C81 Cl14 -79(3) no
C82 Cl16 C81 Cl15 102(3) no
C82 Cl16 C81 Cl17 -108(3) no
C82 Cl16 C81 C82 0(2) no
Cl11 Cl17 C81 Cl10 77(3) no
Cl11 Cl17 C81 Cl11 0.0(4) no
Cl11 Cl17 C81 Cl12 159(3) no
Cl11 Cl17 C81 Cl13 -162.9(17) no
Cl11 Cl17 C81 Cl14 26.0(16) no
Cl11 Cl17 C81 Cl15 -165(2) no
Cl11 Cl17 C81 Cl16 -178(3) no
Cl11 Cl17 C81 C82 114(2) no
Cl11 Cl17 C82 Cl10 7(4) no
Cl11 Cl17 C82 Cl12 163(3) no
Cl11 Cl17 C82 Cl13 -119(3) no
Cl11 Cl17 C82 Cl14 -9.5(16) no
Cl11 Cl17 C82 Cl15 -139(3) no
Cl11 Cl17 C82 Cl16 -163(3) no
Cl11 Cl17 C82 C81 -70(3) no
Cl12 Cl17 C81 Cl10 -81.5(16) no
Cl12 Cl17 C81 Cl11 -159(3) no
Cl12 Cl17 C81 Cl12 -0.0(3) no
Cl12 Cl17 C81 Cl13 38(3) no
Cl12 Cl17 C81 Cl14 -132.7(16) no
Cl12 Cl17 C81 Cl15 36.1(11) no
Cl12 Cl17 C81 Cl16 23.6(6) no
Cl12 Cl17 C81 C82 -44.3(15) no
Cl12 Cl17 C82 Cl10 -156(4) no
Cl12 Cl17 C82 Cl12 0.0(4) no
Cl12 Cl17 C82 Cl13 78.1(17) no
Cl12 Cl17 C82 Cl14 -172.1(19) no
Cl12 Cl17 C82 Cl15 57.9(11) no
Cl12 Cl17 C82 Cl16 34.9(7) no
Cl12 Cl17 C82 C81 128(3) no
Cl14 Cl17 C81 Cl10 51.2(14) no
Cl14 Cl17 C81 Cl11 -26.0(17) no
Cl14 Cl17 C81 Cl12 132.7(17) no
Cl14 Cl17 C81 Cl13 171(3) no
Cl14 Cl17 C81 Cl14 0.0(6) no
Cl14 Cl17 C81 Cl15 168.8(19) no
Cl14 Cl17 C81 Cl16 156.3(18) no
Cl14 Cl17 C81 C82 88.4(16) no
Cl14 Cl17 C82 Cl10 16(3) no
Cl14 Cl17 C82 Cl12 172(2) no
Cl14 Cl17 C82 Cl13 -109.8(19) no
Cl14 Cl17 C82 Cl14 -0.0(6) no
Cl14 Cl17 C82 Cl15 -130.0(19) no
Cl14 Cl17 C82 Cl16 -153(2) no
Cl14 Cl17 C82 C81 -60(2) no
Cl15 Cl17 C81 Cl10 -117.6(19) no
Cl15 Cl17 C81 Cl11 165(2) no
Cl15 Cl17 C81 Cl12 -36.1(12) no
Cl15 Cl17 C81 Cl13 2.3(14) no
Cl15 Cl17 C81 Cl14 -168.8(19) no
Cl15 Cl17 C81 Cl15 -0.0(6) no
Cl15 Cl17 C81 Cl16 -12.5(9) no
Cl15 Cl17 C81 C82 -80.4(15) no
Cl15 Cl17 C82 Cl10 146(4) no
Cl15 Cl17 C82 Cl12 -57.9(12) no
Cl15 Cl17 C82 Cl13 20.2(11) no
Cl15 Cl17 C82 Cl14 130.0(19) no
Cl15 Cl17 C82 Cl15 -0.0(7) no
Cl15 Cl17 C82 Cl16 -23.0(9) no
Cl15 Cl17 C82 C81 70(2) no
Cl16 Cl17 C81 Cl10 -105.1(17) no
Cl16 Cl17 C81 Cl11 178(3) no
Cl16 Cl17 C81 Cl12 -23.6(8) no
Cl16 Cl17 C81 Cl13 15(2) no
Cl16 Cl17 C81 Cl14 -156.3(18) no
Cl16 Cl17 C81 Cl15 12.5(9) no
Cl16 Cl17 C81 Cl16 0.0(7) no
Cl16 Cl17 C81 C82 -67.9(14) no
Cl16 Cl17 C82 Cl10 169(4) no
Cl16 Cl17 C82 Cl12 -34.9(10) no
Cl16 Cl17 C82 Cl13 43.3(15) no
Cl16 Cl17 C82 Cl14 153(2) no
Cl16 Cl17 C82 Cl15 23.0(9) no
Cl16 Cl17 C82 Cl16 -0.0(7) no
Cl16 Cl17 C82 C81 93(3) no
C81 Cl17 C82 Cl10 77(4) no
C81 Cl17 C82 Cl12 -128(3) no
C81 Cl17 C82 Cl13 -50(2) no
C81 Cl17 C82 Cl14 60(3) no
C81 Cl17 C82 Cl15 -70(3) no
C81 Cl17 C82 Cl16 -93(3) no
C81 Cl17 C82 C81 -0.0(14) no
C82 Cl17 C81 Cl10 -37(3) no
C82 Cl17 C81 Cl11 -114(3) no
C82 Cl17 C81 Cl12 44(3) no
C82 Cl17 C81 Cl13 83(3) no
C82 Cl17 C81 Cl14 -88(3) no
C82 Cl17 C81 Cl15 80(3) no
C82 Cl17 C81 Cl16 68(3) no
C82 Cl17 C81 C82 0(3) no
C1 N1 C2 C3 0.3(8) no
C2 N1 C1 Pd1 -174.8(5) no
C2 N1 C1 N2 -0.8(7) no
C1 N1 C5 N3 -55.4(8) no
C5 N1 C1 Pd1 1.5(9) no
C5 N1 C1 N2 175.5(6) no
C2 N1 C5 N3 120.3(7) no
C5 N1 C2 C3 -175.8(6) no
C1 N2 C3 C2 -1.0(8) no
C3 N2 C1 Pd1 174.1(5) no
C3 N2 C1 N1 1.1(7) no
C4 N2 C1 Pd1 -6.7(10) no
C4 N2 C1 N1 -179.7(6) no
C4 N2 C3 C2 179.8(6) no
C5 N3 C6 Pd1 0.4(8) no
C5 N3 C6 N4 -175.4(5) no
C6 N3 C5 N1 54.4(7) no
C5 N3 C7 C8 175.5(6) no
C7 N3 C5 N1 -120.5(7) no
C6 N3 C7 C8 0.2(8) no
C7 N3 C6 Pd1 176.1(5) no
C7 N3 C6 N4 0.3(7) no
C6 N4 C8 C7 0.9(8) no
C8 N4 C6 Pd1 -175.7(6) no
C8 N4 C6 N3 -0.7(7) no
C9 N4 C6 Pd1 3.2(10) no
C9 N4 C6 N3 178.2(6) no
C9 N4 C8 C7 -178.1(6) no
N1 C2 C3 N2 0.4(8) no
N3 C7 C8 N4 -0.6(8) no
Rh1 C10 C11 Rh1 -0.000(11) no
Rh1 C10 C11 C12 63.6(4) no
Rh1 C10 C11 C16 -118.4(6) no
Rh1 C10 C14 Rh1 -0.000(14) no
Rh1 C10 C14 C13 -61.0(4) no
Rh1 C10 C14 C19 120.4(6) no
C11 C10 C14 Rh1 60.1(5) no
C11 C10 C14 C13 -1.0(7) no
C11 C10 C14 C19 -179.5(5) no
C14 C10 C11 Rh1 -61.2(5) no
C14 C10 C11 C12 2.4(7) no
C14 C10 C11 C16 -179.5(5) no
C15 C10 C11 Rh1 120.7(7) no
C15 C10 C11 C12 -175.7(6) no
C15 C10 C11 C16 2.3(10) no
C15 C10 C14 Rh1 -121.8(7) no
C15 C10 C14 C13 177.1(6) no
C15 C10 C14 C19 -1.4(11) no
Rh1 C11 C12 Rh1 0.000(13) no
Rh1 C11 C12 C13 59.6(4) no
Rh1 C11 C12 C17 -120.1(6) no
C10 C11 C12 Rh1 -62.5(5) no
C10 C11 C12 C13 -2.9(7) no
C10 C11 C12 C17 177.4(6) no
C16 C11 C12 Rh1 119.5(7) no
C16 C11 C12 C13 179.1(6) no
C16 C11 C12 C17 -0.6(11) no
Rh1 C12 C13 Rh1 -0.000(14) no
Rh1 C12 C13 C14 61.2(4) no
Rh1 C12 C13 C18 -124.9(6) no
C11 C12 C13 Rh1 -58.8(5) no
C11 C12 C13 C14 2.3(7) no
C11 C12 C13 C18 176.2(5) no
C17 C12 C13 Rh1 120.9(7) no
C17 C12 C13 C14 -178.0(6) no
C17 C12 C13 C18 -4.1(11) no
Rh1 C13 C14 Rh1 -0.000(12) no
Rh1 C13 C14 C10 61.2(4) no
Rh1 C13 C14 C19 -120.2(6) no
C12 C13 C14 Rh1 -62.0(5) no
C12 C13 C14 C10 -0.9(7) no
C12 C13 C14 C19 177.7(5) no
C18 C13 C14 Rh1 124.1(7) no
C18 C13 C14 C10 -174.7(6) no
C18 C13 C14 C19 3.9(10) no
Rh2 C20 C21 Rh2 0.000(13) no
Rh2 C20 C21 C22 61.9(4) no
Rh2 C20 C21 C26 -120.9(6) no
Rh2 C20 C24 Rh2 -0.000(12) no
Rh2 C20 C24 C23 -61.5(4) no
Rh2 C20 C24 C29 120.2(6) no
C21 C20 C24 Rh2 60.1(5) no
C21 C20 C24 C23 -1.3(7) no
C21 C20 C24 C29 -179.7(5) no
C24 C20 C21 Rh2 -60.2(5) no
C24 C20 C21 C22 1.7(7) no
C24 C20 C21 C26 178.9(5) no
C25 C20 C21 Rh2 120.8(7) no
C25 C20 C21 C22 -177.3(6) no
C25 C20 C21 C26 -0.1(10) no
C25 C20 C24 Rh2 -120.9(7) no
C25 C20 C24 C23 177.6(6) no
C25 C20 C24 C29 -0.7(11) no
Rh2 C21 C22 Rh2 0.000(13) no
Rh2 C21 C22 C23 60.9(4) no
Rh2 C21 C22 C27 -119.6(6) no
C20 C21 C22 Rh2 -62.3(5) no
C20 C21 C22 C23 -1.4(7) no
C20 C21 C22 C27 178.0(5) no
C26 C21 C22 Rh2 120.5(7) no
C26 C21 C22 C23 -178.6(6) no
C26 C21 C22 C27 0.9(10) no
Rh2 C22 C23 Rh2 0.000(12) no
Rh2 C22 C23 C24 61.3(4) no
Rh2 C22 C23 C28 -121.2(6) no
C21 C22 C23 Rh2 -60.7(5) no
C21 C22 C23 C24 0.6(7) no
C21 C22 C23 C28 178.1(6) no
C27 C22 C23 Rh2 119.9(7) no
C27 C22 C23 C24 -178.9(6) no
C27 C22 C23 C28 -1.3(10) no
Rh2 C23 C24 Rh2 -0.000(13) no
Rh2 C23 C24 C20 62.4(4) no
Rh2 C23 C24 C29 -119.2(6) no
C22 C23 C24 Rh2 -62.0(5) no
C22 C23 C24 C20 0.5(7) no
C22 C23 C24 C29 178.9(5) no
C28 C23 C24 Rh2 120.4(7) no
C28 C23 C24 C20 -177.1(6) no
C28 C23 C24 C29 1.3(10) no
C31 C30 C35 C34 0.2(9) no
C35 C30 C31 C32 -0.6(9) no
C31 C30 B1 C36 -70.4(7) no
C31 C30 B1 C42 168.3(5) no
C31 C30 B1 C48 50.8(7) no
B1 C30 C31 C32 179.2(5) no
C35 C30 B1 C36 109.3(6) no
C35 C30 B1 C42 -11.9(8) no
C35 C30 B1 C48 -129.4(6) no
B1 C30 C35 C34 -179.5(5) no
C30 C31 C32 C33 1.1(11) no
C31 C32 C33 C34 -1.1(11) no
C32 C33 C34 C35 0.7(12) no
C33 C34 C35 C30 -0.3(12) no
C37 C36 C41 C40 -0.0(9) no
C41 C36 C37 C38 -0.3(9) no
C37 C36 B1 C30 -161.7(6) no
C37 C36 B1 C42 -42.0(8) no
C37 C36 B1 C48 78.7(7) no
B1 C36 C37 C38 179.5(5) no
C41 C36 B1 C30 18.2(8) no
C41 C36 B1 C42 137.8(6) no
C41 C36 B1 C48 -101.4(7) no
B1 C36 C41 C40 -179.9(5) no
C36 C37 C38 C39 1.1(11) no
C37 C38 C39 C40 -1.6(11) no
C38 C39 C40 C41 1.2(11) no
C39 C40 C41 C36 -0.4(11) no
C43 C42 C47 C46 -2.1(9) no
C47 C42 C43 C44 1.2(9) no
C43 C42 B1 C30 93.1(7) no
C43 C42 B1 C36 -27.8(8) no
C43 C42 B1 C48 -149.8(6) no
B1 C42 C43 C44 -172.8(5) no
C47 C42 B1 C30 -80.5(7) no
C47 C42 B1 C36 158.6(5) no
C47 C42 B1 C48 36.5(8) no
B1 C42 C47 C46 172.0(5) no
C42 C43 C44 C45 0.2(11) no
C43 C44 C45 C46 -0.9(10) no
C44 C45 C46 C47 -0.1(10) no
C45 C46 C47 C42 1.6(10) no
C49 C48 C53 C52 -0.8(7) no
C53 C48 C49 C50 0.6(7) no
C49 C48 B1 C30 31.8(7) no
C49 C48 B1 C36 152.7(5) no
C49 C48 B1 C42 -85.3(6) no
B1 C48 C49 C50 176.9(5) no
C53 C48 B1 C30 -152.2(5) no
C53 C48 B1 C36 -31.3(7) no
C53 C48 B1 C42 90.7(6) no
B1 C48 C53 C52 -177.0(4) no
C48 C49 C50 C51 0.1(8) no
C49 C50 C51 C52 -0.6(8) no
C50 C51 C52 C53 0.5(8) no
C51 C52 C53 C48 0.2(8) no
C55 C54 C59 C58 0.4(8) no
C59 C54 C55 C56 0.3(8) no
C55 C54 B2 C60 -150.1(5) no
C55 C54 B2 C66 -28.8(7) no
C55 C54 B2 C72 91.2(6) no
B2 C54 C55 C56 -177.2(5) no
C59 C54 B2 C60 32.6(7) no
C59 C54 B2 C66 153.9(5) no
C59 C54 B2 C72 -86.1(6) no
B2 C54 C59 C58 177.9(5) no
C54 C55 C56 C57 -0.5(9) no
C55 C56 C57 C58 0.1(9) no
C56 C57 C58 C59 0.6(9) no
C57 C58 C59 C54 -0.9(9) no
C61 C60 C65 C64 0.6(8) no
C65 C60 C61 C62 0.3(8) no
C61 C60 B2 C54 45.9(7) no
C61 C60 B2 C66 -75.1(7) no
C61 C60 B2 C72 165.0(5) no
B2 C60 C61 C62 179.5(5) no
C65 C60 B2 C54 -135.0(5) no
C65 C60 B2 C66 104.0(6) no
C65 C60 B2 C72 -15.9(7) no
B2 C60 C65 C64 -178.6(5) no
C60 C61 C62 C63 -1.1(10) no
C61 C62 C63 C64 1.0(9) no
C62 C63 C64 C65 -0.1(10) no
C63 C64 C65 C60 -0.7(10) no
C67 C66 C71 C70 2.3(9) no
C71 C66 C67 C68 -1.4(9) no
C67 C66 B2 C54 -106.9(7) no
C67 C66 B2 C60 14.0(8) no
C67 C66 B2 C72 133.4(6) no
B2 C66 C67 C68 178.7(5) no
C71 C66 B2 C54 73.1(7) no
C71 C66 B2 C60 -166.0(5) no
C71 C66 B2 C72 -46.6(8) no
B2 C66 C71 C70 -177.7(5) no
C66 C67 C68 C69 0.7(11) no
C67 C68 C69 C70 -0.8(11) no
C68 C69 C70 C71 1.6(11) no
C69 C70 C71 C66 -2.5(11) no
C73 C72 C77 C76 1.7(10) no
C77 C72 C73 C74 -1.2(10) no
C73 C72 B2 C54 -152.6(6) no
C73 C72 B2 C60 88.1(7) no
C73 C72 B2 C66 -32.4(8) no
B2 C72 C73 C74 -174.2(6) no
C77 C72 B2 C54 34.8(8) no
C77 C72 B2 C60 -84.6(7) no
C77 C72 B2 C66 155.0(6) no
B2 C72 C77 C76 174.9(6) no
C72 C73 C74 C75 0.0(12) no
C73 C74 C75 C76 0.6(12) no
C74 C75 C76 C77 -0.0(12) no
C75 C76 C77 C72 -1.2(12) no
Cl10 C81 C82 Cl10 -0.0(2) no
Cl10 C81 C82 Cl12 160(4) no
Cl10 C81 C82 Cl13 -115(3) no
Cl10 C81 C82 Cl14 48(3) no
Cl10 C81 C82 Cl15 -157(3) no
Cl10 C81 C82 Cl16 179(3) no
Cl10 C81 C82 Cl17 121(3) no
Cl11 C81 C82 Cl10 -85(3) no
Cl11 C81 C82 Cl12 75(2) no
Cl11 C81 C82 Cl13 159.6(18) no
Cl11 C81 C82 Cl14 -36.7(12) no
Cl11 C81 C82 Cl15 118.3(19) no
Cl11 C81 C82 Cl16 93.9(17) no
Cl11 C81 C82 Cl17 36.1(10) no
Cl12 C81 C82 Cl10 -160(4) no
Cl12 C81 C82 Cl12 0.0(2) no
Cl12 C81 C82 Cl13 84.3(14) no
Cl12 C81 C82 Cl14 -112.1(16) no
Cl12 C81 C82 Cl15 42.9(12) no
Cl12 C81 C82 Cl16 18.5(8) no
Cl12 C81 C82 Cl17 -39.3(17) no
Cl13 C81 C82 Cl10 115(3) no
Cl13 C81 C82 Cl12 -84.3(14) no
Cl13 C81 C82 Cl13 0.0(4) no
Cl13 C81 C82 Cl14 163.6(17) no
Cl13 C81 C82 Cl15 -41.4(6) no
Cl13 C81 C82 Cl16 -65.8(9) no
Cl13 C81 C82 Cl17 -123.6(14) no
Cl14 C81 C82 Cl10 -48(3) no
Cl14 C81 C82 Cl12 112.1(18) no
Cl14 C81 C82 Cl13 -163.6(19) no
Cl14 C81 C82 Cl14 0.0(9) no
Cl14 C81 C82 Cl15 155(2) no
Cl14 C81 C82 Cl16 130.6(18) no
Cl14 C81 C82 Cl17 72.8(15) no
Cl15 C81 C82 Cl10 157(3) no
Cl15 C81 C82 Cl12 -42.9(14) no
Cl15 C81 C82 Cl13 41.4(10) no
Cl15 C81 C82 Cl14 -155(2) no
Cl15 C81 C82 Cl15 0.0(9) no
Cl15 C81 C82 Cl16 -24.4(10) no
Cl15 C81 C82 Cl17 -82.2(15) no
Cl16 C81 C82 Cl10 -179(3) no
Cl16 C81 C82 Cl12 -18.5(10) no
Cl16 C81 C82 Cl13 65.8(10) no
Cl16 C81 C82 Cl14 -130.6(17) no
Cl16 C81 C82 Cl15 24.4(8) no
Cl16 C81 C82 Cl16 0.0(6) no
Cl16 C81 C82 Cl17 -57.8(13) no
Cl17 C81 C82 Cl10 -121(3) no
Cl17 C81 C82 Cl12 39(2) no
Cl17 C81 C82 Cl13 123.6(17) no
Cl17 C81 C82 Cl14 -72.8(16) no
Cl17 C81 C82 Cl15 82.2(17) no
Cl17 C81 C82 Cl16 57.8(16) no
Cl17 C81 C82 Cl17 -0.0(11) no
